data_4329569
loop_
_publ_author_name
'Kevin P. O'Halloran'
'Chongchao Zhao'
'Nicole S. Ando'
'Arthur J. Schultz'
'Thomas F. Koetzle'
'Paula M. B. Piccoli'
'Britt Hedman'
'Keith O. Hodgson'
'Elena Bobyr'
'Martin L. Kirk'
'Sushilla Knottenbelt'
'Ezra C. Depperman'
'Benjamin Stein'
'Travis M. Anderson'
'Rui Cao'
'Yurii V. Geletii'
'Kenneth I. Hardcastle'
'Djamaladdin G. Musaev'
'Wade A. Neiwert'
'Xikui Fang'
'Keiji Morokuma'
'Shaoxiong Wu'
'Paul K\"ogerler'
'Craig L. Hill'

_publ_section_title
;
 Revisiting the Polyoxometalate-Based Late-Transition-Metal-Oxo Complexes:
 The "Oxo Wall" Stands
;
_journal_name_full 'Inorganic Chemistry'
_journal_page_first 7025
_journal_page_last 7031
_journal_paper_doi 10.1021/ic2008914
_journal_volume 51
_journal_year 2012
_chemical_formula_moiety 'K12 O86.50 H35 P2 Pd W19'
_chemical_formula_sum 'H35 K12 O86.5 P2 Pd W19'
_chemical_formula_weight 5549.76
_chemical_name_systematic
; 
 ? 
;
_space_group_IT_number 2
_symmetry_cell_setting triclinic
_symmetry_space_group_name_Hall '-P 1'
_symmetry_space_group_name_H-M 'P -1'
_atom_sites_solution_hydrogens none
_atom_sites_solution_primary direct
_atom_sites_solution_secondary difmap
_audit_creation_method SHELXL-97
_cell_angle_alpha 90.382(3)
_cell_angle_beta 103.293(3)
_cell_angle_gamma 108.724(3)
_cell_formula_units_Z 2
_cell_length_a 11.984(2)
_cell_length_b 17.335(4)
_cell_length_c 23.029(5)
_cell_measurement_reflns_used 9983
_cell_measurement_temperature 173(2)
_cell_measurement_theta_max 29.54
_cell_measurement_theta_min 2.22
_cell_volume 4392.7(16)
_computing_cell_refinement 'Bruker SMART'
_computing_data_collection 'Bruker SMART'
_computing_data_reduction 'Bruker SAINT'
_computing_molecular_graphics 'Bruker SHELXTL'
_computing_publication_material 'Bruker SHELXTL'
_computing_structure_refinement 'SHELXL-97 (Sheldrick, 1997)'
_computing_structure_solution 'SHELXS-97 (Sheldrick, 1990)'
_diffrn_ambient_temperature 173(2)
_diffrn_measured_fraction_theta_full 0.996
_diffrn_measured_fraction_theta_max 0.996
_diffrn_measurement_device_type 'CCD area detector'
_diffrn_measurement_method 'phi and omega scans'
_diffrn_radiation_monochromator graphite
_diffrn_radiation_source 'fine-focus sealed tube'
_diffrn_radiation_type MoK\a
_diffrn_radiation_wavelength 0.71073
_diffrn_reflns_av_R_equivalents 0.0720
_diffrn_reflns_av_sigmaI/netI 0.0730
_diffrn_reflns_limit_h_max 15
_diffrn_reflns_limit_h_min -15
_diffrn_reflns_limit_k_max 23
_diffrn_reflns_limit_k_min -23
_diffrn_reflns_limit_l_max 30
_diffrn_reflns_limit_l_min -30
_diffrn_reflns_number 76467
_diffrn_reflns_theta_full 28.28
_diffrn_reflns_theta_max 28.28
_diffrn_reflns_theta_min 1.82
_exptl_absorpt_coefficient_mu 25.679
_exptl_absorpt_correction_T_max 0.0931
_exptl_absorpt_correction_T_min 0.0300
_exptl_absorpt_correction_type numerical
_exptl_absorpt_process_details sadabs
_exptl_crystal_colour brown
_exptl_crystal_density_diffrn 4.169
_exptl_crystal_description plate
_exptl_crystal_F_000 4804
_exptl_crystal_size_max 0.46
_exptl_crystal_size_mid 0.19
_exptl_crystal_size_min 0.18
_refine_diff_density_max 16.846
_refine_diff_density_min -3.783
_refine_diff_density_rms 0.544
_refine_ls_extinction_method none
_refine_ls_goodness_of_fit_ref 1.013
_refine_ls_hydrogen_treatment undef
_refine_ls_matrix_type full
_refine_ls_number_parameters 661
_refine_ls_number_reflns 21689
_refine_ls_number_restraints 0
_refine_ls_restrained_S_all 1.013
_refine_ls_R_factor_all 0.0759
_refine_ls_R_factor_gt 0.0547
_refine_ls_shift/su_max 0.001
_refine_ls_shift/su_mean 0.000
_refine_ls_structure_factor_coef Fsqd
_refine_ls_weighting_details 'calc w=1/[\s^2^(Fo^2^)+(0.1041P)^2^+58.1965P] where P=(Fo^2^+2Fc^2^)/3'
_refine_ls_weighting_scheme calc
_refine_ls_wR_factor_gt 0.1595
_refine_ls_wR_factor_ref 0.1754
_reflns_number_gt 16435
_reflns_number_total 21689
_reflns_threshold_expression >2sigma(I)
_cod_data_source_file ic2008914_si_001_2.cif
_cod_data_source_block nsa_75_01
_cod_original_cell_volume 4392.7(15)
_cod_original_formula_sum 'K12 O86.50 H35 P2 Pd W19'
_cod_database_code 4329569

loop_
_symmetry_equiv_pos_as_xyz
'x, y, z'
'-x, -y, -z'

loop_
_atom_site_label
_atom_site_type_symbol
_atom_site_fract_x
_atom_site_fract_y
_atom_site_fract_z
_atom_site_U_iso_or_equiv
_atom_site_adp_type
_atom_site_occupancy
_atom_site_symmetry_multiplicity
_atom_site_calc_flag
_atom_site_refinement_flags
K1 K 0.7520(4) 0.3212(3) 0.36335(19) 0.0276(8) Uani 1 1 d .
K2 K 0.7735(4) 0.8359(3) 0.1009(2) 0.0342(10) Uani 1 1 d .
K3 K 0.2189(4) 0.6479(3) 0.4589(2) 0.0339(10) Uani 1 1 d .
K4 K 0.1656(4) 0.4020(3) 0.3764(2) 0.0338(10) Uani 1 1 d .
K5 K 0.5602(4) 0.8642(3) 0.2188(2) 0.0386(11) Uani 1 1 d .
K6 K 0.1588(4) 0.9552(3) 0.3009(3) 0.0419(12) Uani 1 1 d .
K7 K 0.0307(4) 0.8759(3) 0.0066(2) 0.0369(10) Uani 1 1 d .
K8 K 0.2153(6) 0.9059(4) 0.8921(4) 0.078(2) Uani 1 1 d .
K9 K 0.4302(4) 0.3255(3) 0.4465(2) 0.0332(9) Uani 1 1 d .
K10 K 0.4518(5) 0.3878(3) 0.2947(3) 0.0495(14) Uani 1 1 d .
K11 K 0.5732(8) 0.4708(5) 0.0713(4) 0.082(2) Uani 1 1 d .
K12 K 0.2121(8) 0.4673(6) 0.9581(4) 0.094(3) Uani 1 1 d .
O1 O 0.2290(11) 0.0283(7) -0.0210(6) 0.022(3) Uiso 1 1 d .
O2 O 0.3159(10) -0.0003(7) 0.0969(5) 0.018(2) Uiso 1 1 d .
O3 O 0.1085(10) 0.0311(7) 0.0670(5) 0.016(2) Uiso 1 1 d .
O4 O 0.4314(10) 0.1410(7) 0.0609(5) 0.018(2) Uiso 1 1 d .
O5 O 0.2879(10) 0.1210(6) 0.1515(5) 0.012(2) Uiso 1 1 d .
O6 O 0.2321(10) 0.1757(6) 0.0328(5) 0.015(2) Uiso 1 1 d .
O7 O 0.3634(11) -0.0880(7) 0.1974(6) 0.024(3) Uiso 1 1 d .
O8 O 0.5051(10) 0.0727(7) 0.1846(5) 0.017(2) Uiso 1 1 d .
O9 O 0.3680(11) 0.0535(7) 0.2589(5) 0.020(2) Uiso 1 1 d .
O10 O 0.1695(11) -0.0267(7) 0.1702(5) 0.019(2) Uiso 1 1 d .
O11 O -0.0652(12) -0.0130(8) 0.1380(6) 0.028(3) Uiso 1 1 d .
O12 O 0.0585(10) 0.1475(7) 0.1227(5) 0.017(2) Uiso 1 1 d .
O13 O 0.1205(10) 0.0908(7) 0.2272(5) 0.019(2) Uiso 1 1 d .
O14 O 0.6206(11) 0.2483(7) 0.0214(6) 0.022(3) Uiso 1 1 d .
O15 O 0.6527(11) 0.1910(7) 0.1361(5) 0.020(2) Uiso 1 1 d .
O16 O 0.4387(10) 0.2959(6) 0.0567(5) 0.013(2) Uiso 1 1 d .
O17 O 0.4901(10) 0.2309(6) 0.1735(5) 0.015(2) Uiso 1 1 d .
O18 O 0.7535(12) 0.1354(8) 0.2404(6) 0.026(3) Uiso 1 1 d .
O19 O 0.5750(11) 0.1732(7) 0.2839(5) 0.022(3) Uiso 1 1 d .
O20 O 0.4929(11) 0.0936(8) 0.3809(6) 0.025(3) Uiso 1 1 d .
O21 O 0.5052(11) 0.2515(7) 0.3623(6) 0.023(3) Uiso 1 1 d .
O22 O 0.3569(9) 0.2156(6) 0.2463(5) 0.011(2) Uiso 1 1 d .
O23 O 0.2797(11) 0.1295(7) 0.3312(5) 0.021(2) Uiso 1 1 d .
O24 O 0.2696(11) 0.2861(8) 0.3328(6) 0.025(3) Uiso 1 1 d .
O25 O 0.0584(12) 0.1608(8) 0.3216(6) 0.026(3) Uiso 1 1 d .
O26 O 0.1270(10) 0.2427(7) 0.2202(5) 0.016(2) Uiso 1 1 d .
O27 O -0.0507(11) 0.2649(7) 0.1283(5) 0.019(2) Uiso 1 1 d .
O28 O 0.2949(10) 0.2658(6) 0.1457(5) 0.012(2) Uiso 1 1 d .
O29 O 0.1151(10) 0.2735(7) 0.0588(5) 0.017(2) Uiso 1 1 d .
O30 O 0.2402(11) 0.3118(7) -0.0312(5) 0.020(2) Uiso 1 1 d .
O31 O 0.1782(10) 0.3774(7) 0.1587(5) 0.019(2) Uiso 1 1 d .
O32 O 0.3228(10) 0.3999(7) 0.0766(5) 0.015(2) Uiso 1 1 d .
O33 O 0.6649(10) 0.3437(7) 0.1269(5) 0.016(2) Uiso 1 1 d .
O34 O 0.7244(11) 0.2874(7) 0.2342(5) 0.022(3) Uiso 1 1 d .
O35 O 0.4580(11) 0.5578(7) 0.1265(5) 0.021(2) Uiso 1 1 d .
O36 O 0.3138(11) 0.5448(7) 0.2090(5) 0.022(3) Uiso 1 1 d .
O37 O 1.0569(12) 0.7752(8) 0.4607(6) 0.025(3) Uiso 1 1 d .
O38 O 0.9611(10) 0.8024(7) 0.3405(5) 0.016(2) Uiso 1 1 d .
O39 O 0.9735(10) 0.6531(7) 0.3624(5) 0.016(2) Uiso 1 1 d .
O40 O 0.8315(10) 0.7959(7) 0.4185(5) 0.018(2) Uiso 1 1 d .
O41 O 0.7461(10) 0.6908(6) 0.3241(5) 0.013(2) Uiso 1 1 d .
O42 O 0.7597(11) 0.8435(7) 0.3120(5) 0.020(2) Uiso 1 1 d .
O43 O 0.8921(11) 0.7144(7) 0.2355(5) 0.020(2) Uiso 1 1 d .
O44 O 0.6336(11) 0.8574(7) 0.4015(6) 0.024(3) Uiso 1 1 d .
O45 O 0.6010(10) 0.6913(7) 0.4076(5) 0.016(2) Uiso 1 1 d .
O46 O 0.5342(10) 0.7396(7) 0.2998(5) 0.016(2) Uiso 1 1 d .
O47 O 0.8381(10) 0.6439(7) 0.4373(5) 0.018(2) Uiso 1 1 d .
O48 O 0.9420(11) 0.6403(7) 0.1431(5) 0.020(2) Uiso 1 1 d .
O49 O 0.9721(10) 0.5871(7) 0.2572(5) 0.016(2) Uiso 1 1 d .
O50 O 1.0690(11) 0.5280(7) 0.3647(5) 0.021(2) Uiso 1 1 d .
O51 O 0.7622(10) 0.5691(6) 0.2761(5) 0.014(2) Uiso 1 1 d .
O52 O 0.7066(10) 0.6199(7) 0.1565(5) 0.015(2) Uiso 1 1 d .
O53 O 0.9175(11) 0.8835(8) 0.2377(6) 0.025(3) Uiso 1 1 d .
O54 O 0.8438(9) 0.5103(6) 0.3869(5) 0.012(2) Uiso 1 1 d .
O55 O 0.6995(10) 0.7548(6) 0.2071(5) 0.014(2) Uiso 1 1 d .
O56 O 0.8265(11) 0.5136(7) 0.5084(6) 0.023(3) Uiso 1 1 d .
O57 O 0.6200(11) 0.5605(7) 0.4602(5) 0.019(2) Uiso 1 1 d .
O58 O 0.6272(10) 0.5520(6) 0.3488(5) 0.015(2) Uiso 1 1 d .
O59 O 0.6412(11) 0.4173(7) 0.4174(6) 0.023(3) Uiso 1 1 d .
O60 O 0.4031(11) 0.5935(7) 0.4480(5) 0.021(2) Uiso 1 1 d .
O61 O 0.4112(11) 0.4624(8) 0.3845(6) 0.025(3) Uiso 1 1 d .
O62 O 0.4113(10) 0.5991(7) 0.3271(5) 0.018(2) Uiso 1 1 d .
O63 O 0.2834(11) 0.6825(7) 0.2510(6) 0.023(3) Uiso 1 1 d .
O64 O 0.4554(10) 0.6919(6) 0.1846(5) 0.015(2) Uiso 1 1 d .
O65 O 0.5652(9) 0.6018(6) 0.2470(5) 0.013(2) Uiso 1 1 d .
O66 O 0.5645(11) 0.7035(7) 0.0874(5) 0.020(2) Uiso 1 1 d .
O67 O 0.7895(11) 0.4960(7) 0.1755(5) 0.020(2) Uiso 1 1 d .
O68 O 0.6049(11) 0.4022(7) 0.2242(5) 0.021(2) Uiso 1 1 d .
O69 O 0.8481(10) 0.4410(7) 0.2826(5) 0.016(2) Uiso 1 1 d .
O1W O 0.9053(10) 0.3842(7) 0.1839(5) 0.019(2) Uiso 1 1 d .
O2W O 0.4508(13) 0.9894(9) 0.9384(7) 0.035(3) Uiso 1 1 d .
O3W O 0.9969(15) 0.8148(10) 0.1146(8) 0.047(4) Uiso 1 1 d .
O4W O 0.1228(14) 0.4643(9) 0.2581(7) 0.041(4) Uiso 1 1 d .
O5W O 0.1855(15) 0.2835(10) 0.4514(7) 0.044(4) Uiso 1 1 d .
O6W O 0.1543(16) 0.6289(11) 0.1122(8) 0.051(4) Uiso 1 1 d .
O7W O 0.9388(15) 0.3712(10) 0.4646(7) 0.044(4) Uiso 1 1 d .
O8W O 0.9464(14) 0.2886(9) 0.3236(7) 0.040(4) Uiso 1 1 d .
O9W O 0.8480(16) 1.0327(11) 0.3246(8) 0.052(4) Uiso 1 1 d .
O10W O 0.4499(16) 0.1390(11) 0.9029(8) 0.051(4) Uiso 1 1 d .
O11W O 0.7644(18) 0.9850(12) 0.2052(9) 0.060(5) Uiso 1 1 d .
O12W O 0.5960(18) 0.9765(12) 0.3191(9) 0.062(5) Uiso 1 1 d .
O13W O 0.721(2) 0.2136(14) 0.4547(11) 0.078(6) Uiso 1 1 d .
O14W O 0.996(3) 0.6177(18) 0.9999(14) 0.040(7) Uiso 0.50 1 d P
O15W O 0.286(3) 0.6069(19) 0.0341(14) 0.040(7) Uiso 0.50 1 d P
O16W O 0.038(3) 0.5263(19) 0.9130(15) 0.043(7) Uiso 0.50 1 d P
O17W O 0.534(3) 0.4810(17) 0.0261(13) 0.030(6) Uiso 0.50 1 d P
O18W O 0.243(3) 0.8515(18) 0.0109(14) 0.038(7) Uiso 0.50 1 d P
O19W O 0.024(3) 0.9798(19) 0.3786(14) 0.042(7) Uiso 0.50 1 d P
O20W O 0.158(3) 0.7972(19) 0.2745(14) 0.042(7) Uiso 0.50 1 d P
O21W O 0.849(4) 1.012(3) 0.272(2) 0.067(11) Uiso 0.50 1 d P
O22W O 0.300(4) 0.749(2) 0.3795(18) 0.063(10) Uiso 0.50 1 d P
P1 P 0.3595(3) 0.2114(2) 0.17948(17) 0.0096(7) Uiso 1 1 d .
P2 P 0.6733(3) 0.6005(2) 0.29804(17) 0.0093(7) Uiso 1 1 d .
Pd1 Pd 0.32239(12) 0.46790(8) 0.14562(6) 0.0188(3) Uani 1 1 d .
W1 W 0.25948(6) 0.07603(4) 0.04887(3) 0.01459(13) Uani 1 1 d .
W2 W 0.34293(6) 0.00430(4) 0.18441(3) 0.01624(14) Uani 1 1 d .
W3 W 0.08136(6) 0.05166(4) 0.14862(3) 0.01426(13) Uani 1 1 d .
W4 W 0.55659(6) 0.24304(4) 0.08147(3) 0.01468(13) Uani 1 1 d .
W5 W 0.63600(6) 0.17287(4) 0.21541(3) 0.01619(14) Uani 1 1 d .
W6 W 0.44543(6) 0.15174(4) 0.32504(3) 0.01712(14) Uani 1 1 d .
W7 W 0.18269(6) 0.19206(4) 0.29009(3) 0.01605(14) Uani 1 1 d .
W8 W 0.09865(6) 0.26987(4) 0.14113(3) 0.01325(13) Uani 1 1 d .
W9 W 0.27522(6) 0.29693(4) 0.04375(3) 0.01286(13) Uani 1 1 d .
W10 W 0.92563(6) 0.73107(4) 0.40371(3) 0.01450(13) Uani 1 1 d .
W11 W 0.83920(6) 0.79872(4) 0.26773(3) 0.01410(13) Uani 1 1 d .
W12 W 0.66348(6) 0.77815(4) 0.36834(3) 0.01464(14) Uani 1 1 d .
W13 W 0.85880(6) 0.61255(4) 0.19618(3) 0.01449(13) Uani 1 1 d .
W14 W 0.93384(6) 0.54366(4) 0.33042(3) 0.01444(13) Uani 1 1 d .
W15 W 0.73883(6) 0.52000(4) 0.43853(3) 0.01475(14) Uani 1 1 d .
W16 W 0.48467(6) 0.56878(4) 0.40242(3) 0.01544(14) Uani 1 1 d .
W17 W 0.39959(6) 0.64339(4) 0.25222(3) 0.01447(13) Uani 1 1 d .
W18 W 0.57011(6) 0.65631(4) 0.15355(3) 0.01345(13) Uani 1 1 d .
W19 W 0.73246(6) 0.39416(4) 0.20749(3) 0.01763(14) Uani 1 1 d .

loop_
_atom_site_aniso_label
_atom_site_aniso_U_11
_atom_site_aniso_U_22
_atom_site_aniso_U_33
_atom_site_aniso_U_23
_atom_site_aniso_U_13
_atom_site_aniso_U_12
K1 0.0198(19) 0.031(2) 0.026(2) -0.0061(16) 0.0021(16) 0.0031(16)
K2 0.037(2) 0.023(2) 0.035(2) 0.0038(17) 0.009(2) -0.0009(18)
K3 0.034(2) 0.033(2) 0.040(3) 0.0010(19) 0.012(2) 0.0163(19)
K4 0.020(2) 0.032(2) 0.050(3) -0.004(2) 0.0092(19) 0.0100(18)
K5 0.034(2) 0.038(3) 0.051(3) 0.006(2) 0.012(2) 0.020(2)
K6 0.027(2) 0.036(2) 0.055(3) 0.007(2) 0.005(2) 0.003(2)
K7 0.032(2) 0.023(2) 0.047(3) -0.0078(19) 0.002(2) 0.0022(18)
K8 0.049(4) 0.058(4) 0.127(7) -0.027(4) 0.014(4) 0.023(3)
K9 0.029(2) 0.037(2) 0.034(2) 0.0042(19) 0.0110(19) 0.0092(19)
K10 0.053(3) 0.039(3) 0.055(3) -0.008(2) 0.037(3) -0.003(2)
K11 0.072(5) 0.076(5) 0.091(6) -0.004(4) 0.017(4) 0.017(4)
K12 0.088(6) 0.099(6) 0.105(7) 0.026(5) 0.035(5) 0.035(5)
Pd1 0.0169(6) 0.0163(6) 0.0239(7) -0.0021(5) 0.0090(5) 0.0037(5)
W1 0.0123(3) 0.0122(3) 0.0191(3) -0.0040(2) 0.0012(2) 0.0058(2)
W2 0.0126(3) 0.0121(3) 0.0241(3) -0.0010(2) 0.0015(3) 0.0063(2)
W3 0.0097(3) 0.0104(3) 0.0212(3) -0.0007(2) 0.0017(2) 0.0027(2)
W4 0.0103(3) 0.0162(3) 0.0191(3) -0.0036(2) 0.0042(2) 0.0062(2)
W5 0.0100(3) 0.0153(3) 0.0237(3) -0.0011(2) 0.0010(3) 0.0070(2)
W6 0.0136(3) 0.0167(3) 0.0191(3) 0.0006(2) 0.0011(3) 0.0044(2)
W7 0.0137(3) 0.0159(3) 0.0189(3) -0.0006(2) 0.0053(3) 0.0046(2)
W8 0.0093(3) 0.0120(3) 0.0203(3) -0.0006(2) 0.0059(2) 0.0046(2)
W9 0.0103(3) 0.0131(3) 0.0169(3) -0.0011(2) 0.0044(2) 0.0055(2)
W10 0.0108(3) 0.0132(3) 0.0183(3) -0.0019(2) 0.0026(2) 0.0032(2)
W11 0.0123(3) 0.0112(3) 0.0202(3) 0.0013(2) 0.0070(3) 0.0037(2)
W12 0.0131(3) 0.0125(3) 0.0198(3) -0.0025(2) 0.0060(3) 0.0050(2)
W13 0.0124(3) 0.0155(3) 0.0193(3) 0.0014(2) 0.0082(3) 0.0066(2)
W14 0.0094(3) 0.0155(3) 0.0191(3) -0.0012(2) 0.0024(2) 0.0059(2)
W15 0.0132(3) 0.0135(3) 0.0169(3) 0.0003(2) 0.0032(2) 0.0039(2)
W16 0.0134(3) 0.0156(3) 0.0193(3) 0.0000(2) 0.0076(3) 0.0049(2)
W17 0.0100(3) 0.0169(3) 0.0187(3) -0.0017(2) 0.0059(2) 0.0057(2)
W18 0.0107(3) 0.0149(3) 0.0162(3) 0.0006(2) 0.0056(2) 0.0046(2)
W19 0.0138(3) 0.0170(3) 0.0230(3) -0.0024(3) 0.0051(3) 0.0059(3)

loop_
_atom_type_symbol
_atom_type_description
_atom_type_scat_dispersion_real
_atom_type_scat_dispersion_imag
_atom_type_scat_source
O O 0.0106 0.0060 'International Tables Vol C Tables 4.2.6.8 and 6.1.1.4'
Na Na 0.0362 0.0249 'International Tables Vol C Tables 4.2.6.8 and 6.1.1.4'
P P 0.1023 0.0942 'International Tables Vol C Tables 4.2.6.8 and 6.1.1.4'
K K 0.2009 0.2494 'International Tables Vol C Tables 4.2.6.8 and 6.1.1.4'
Pd Pd -0.9988 1.0072 'International Tables Vol C Tables 4.2.6.8 and 6.1.1.4'
W W -0.8490 6.8722 'International Tables Vol C Tables 4.2.6.8 and 6.1.1.4'

loop_
_geom_angle_atom_site_label_1
_geom_angle_atom_site_label_2
_geom_angle_atom_site_label_3
_geom_angle
_geom_angle_site_symmetry_1
_geom_angle_site_symmetry_3
O7W K1 O21 125.0(4) . .
O7W K1 O13W 66.9(6) . .
O21 K1 O13W 69.2(5) . .
O7W K1 O59 85.7(4) . .
O21 K1 O59 61.9(4) . .
O13W K1 O59 89.0(5) . .
O7W K1 O8W 78.5(5) . .
O21 K1 O8W 142.2(4) . .
O13W K1 O8W 101.3(6) . .
O59 K1 O8W 155.8(4) . .
O7W K1 O69 100.4(4) . .
O21 K1 O69 125.0(4) . .
O13W K1 O69 165.7(5) . .
O59 K1 O69 96.9(3) . .
O8W K1 O69 68.5(4) . .
O7W K1 O34 137.2(4) . .
O21 K1 O34 96.8(4) . .
O13W K1 O34 130.6(5) . .
O59 K1 O34 126.9(4) . .
O8W K1 O34 60.8(4) . .
O69 K1 O34 54.3(3) . .
O7W K1 O19 143.8(4) . .
O21 K1 O19 54.7(4) . .
O13W K1 O19 83.1(5) . .
O59 K1 O19 114.6(4) . .
O8W K1 O19 88.5(4) . .
O69 K1 O19 106.0(3) . .
O34 K1 O19 53.2(3) . .
O7W K1 O54 69.5(4) . .
O21 K1 O54 112.3(3) . .
O13W K1 O54 123.6(5) . .
O59 K1 O54 53.5(3) . .
O8W K1 O54 103.3(4) . .
O69 K1 O54 53.0(3) . .
O34 K1 O54 105.7(3) . .
O19 K1 O54 146.7(3) . .
O7W K1 W19 129.8(4) . .
O21 K1 W19 101.4(3) . .
O13W K1 W19 159.6(5) . .
O59 K1 W19 102.7(3) . .
O8W K1 W19 74.7(3) . .
O69 K1 W19 30.0(2) . .
O34 K1 W19 30.1(2) . .
O19 K1 W19 76.9(2) . .
O54 K1 W19 76.5(2) . .
O7W K1 W6 133.8(4) . .
O21 K1 W6 26.0(3) . .
O13W K1 W6 67.2(5) . .
O59 K1 W6 87.8(3) . .
O8W K1 W6 116.3(3) . .
O69 K1 W6 125.8(3) . .
O34 K1 W6 80.2(3) . .
O19 K1 W6 30.3(2) . .
O54 K1 W6 136.3(2) . .
W19 K1 W6 96.21(9) . .
O7W K1 W15 71.7(3) . .
O21 K1 W15 86.5(3) . .
O13W K1 W15 101.6(5) . .
O59 K1 W15 24.9(2) . .
O8W K1 W15 131.0(3) . .
O69 K1 W15 79.6(2) . .
O34 K1 W15 125.4(3) . .
O19 K1 W15 136.9(3) . .
O54 K1 W15 29.7(2) . .
W19 K1 W15 95.67(10) . .
W6 K1 W15 112.43(10) . .
O11 K2 O66 159.0(4) 1_665 .
O11 K2 O3W 76.1(5) 1_665 .
O66 K2 O3W 120.9(4) . .
O11 K2 O10W 101.8(5) 1_665 2_666
O66 K2 O10W 60.2(4) . 2_666
O3W K2 O10W 175.3(5) . 2_666
O11 K2 O30 137.5(4) 1_665 2_665
O66 K2 O30 63.4(3) . 2_665
O3W K2 O30 67.1(4) . 2_665
O10W K2 O30 116.3(5) 2_666 2_665
O11 K2 O55 109.0(4) 1_665 .
O66 K2 O55 58.7(3) . .
O3W K2 O55 99.8(4) . .
O10W K2 O55 76.7(4) 2_666 .
O30 K2 O55 97.8(3) 2_665 .
O11 K2 O1 60.9(4) 1_665 2_665
O66 K2 O1 118.7(4) . 2_665
O3W K2 O1 107.0(4) . 2_665
O10W K2 O1 75.2(4) 2_666 2_665
O30 K2 O1 110.2(4) 2_665 2_665
O55 K2 O1 146.9(4) . 2_665
O11 K2 O6 101.6(4) 1_665 2_665
O66 K2 O6 93.1(3) . 2_665
O3W K2 O6 83.4(4) . 2_665
O10W K2 O6 101.2(4) 2_666 2_665
O30 K2 O6 54.9(3) 2_665 2_665
O55 K2 O6 149.1(3) . 2_665
O1 K2 O6 55.3(3) 2_665 2_665
O11 K2 O53 59.0(4) 1_665 .
O66 K2 O53 111.9(4) . .
O3W K2 O53 71.8(4) . .
O10W K2 O53 103.5(5) 2_666 .
O30 K2 O53 123.4(4) 2_665 .
O55 K2 O53 53.2(3) . .
O1 K2 O53 118.0(4) 2_665 .
O6 K2 O53 151.2(3) 2_665 .
O11 K2 W18 142.5(3) 1_665 .
O66 K2 W18 26.4(2) . .
O3W K2 W18 108.1(4) . .
O10W K2 W18 70.9(4) 2_666 .
O30 K2 W18 71.9(2) 2_665 .
O55 K2 W18 33.8(2) . .
O1 K2 W18 142.2(3) 2_665 .
O6 K2 W18 115.9(2) 2_665 .
O53 K2 W18 86.3(2) . .
O11 K2 W1 82.5(3) 1_665 2_665
O66 K2 W1 104.4(3) . 2_665
O3W K2 W1 100.7(4) . 2_665
O10W K2 W1 83.2(4) 2_666 2_665
O30 K2 W1 84.2(3) 2_665 2_665
O55 K2 W1 158.5(3) . 2_665
O1 K2 W1 26.3(2) 2_665 2_665
O6 K2 W1 29.8(2) 2_665 2_665
O53 K2 W1 141.4(3) . 2_665
W18 K2 W1 130.71(13) . 2_665
O11 K2 W11 84.9(3) 1_665 .
O66 K2 W11 86.2(3) . .
O3W K2 W11 80.3(4) . .
O10W K2 W11 95.4(4) 2_666 .
O30 K2 W11 108.2(3) 2_665 .
O55 K2 W11 28.1(2) . .
O1 K2 W11 140.6(3) 2_665 .
O6 K2 W11 160.4(3) 2_665 .
O53 K2 W11 26.2(2) . .
W18 K2 W11 60.23(7) . .
W1 K2 W11 166.62(13) 2_665 .
O22W K3 O60 82.1(9) . .
O22W K3 O7W 139.2(9) . 2_666
O60 K3 O7W 137.3(4) . 2_666
O22W K3 O56 143.8(9) . 2_666
O60 K3 O56 69.8(4) . 2_666
O7W K3 O56 74.6(4) 2_666 2_666
O22W K3 O50 90.3(9) . 1_455
O60 K3 O50 86.7(4) . 1_455
O7W K3 O50 100.0(4) 2_666 1_455
O56 K3 O50 66.4(4) 2_666 1_455
O22W K3 O13W 90.2(10) . 2_666
O60 K3 O13W 117.3(6) . 2_666
O7W K3 O13W 65.0(6) 2_666 2_666
O56 K3 O13W 122.6(5) 2_666 2_666
O50 K3 O13W 155.8(5) 1_455 2_666
O22W K3 O39 75.0(9) . 1_455
O60 K3 O39 132.5(4) . 1_455
O7W K3 O39 80.2(4) 2_666 1_455
O56 K3 O39 107.4(3) 2_666 1_455
O50 K3 O39 53.0(3) 1_455 1_455
O13W K3 O39 104.1(5) 2_666 1_455
O22W K3 O59 133.1(9) . 2_666
O60 K3 O59 63.9(3) . 2_666
O7W K3 O59 76.0(4) 2_666 2_666
O56 K3 O59 51.9(3) 2_666 2_666
O50 K3 O59 117.2(3) 1_455 2_666
O13W K3 O59 79.0(5) 2_666 2_666
O39 K3 O59 151.9(3) 1_455 2_666
O22W K3 O37 80.5(9) . 1_455
O60 K3 O37 160.1(4) . 1_455
O7W K3 O37 58.8(4) 2_666 1_455
O56 K3 O37 130.0(4) 2_666 1_455
O50 K3 O37 102.8(4) 1_455 1_455
O13W K3 O37 53.5(5) 2_666 1_455
O39 K3 O37 50.7(3) 1_455 1_455
O59 K3 O37 123.8(3) 2_666 1_455
O22W K3 W15 147.7(9) . 2_666
O60 K3 W15 65.6(3) . 2_666
O7W K3 W15 72.2(3) 2_666 2_666
O56 K3 W15 24.5(3) 2_666 2_666
O50 K3 W15 90.6(3) 1_455 2_666
O13W K3 W15 101.7(5) 2_666 2_666
O39 K3 W15 129.1(2) 1_455 2_666
O59 K3 W15 27.5(2) 2_666 2_666
O37 K3 W15 130.6(3) 1_455 2_666
O22W K3 W14 86.5(9) . 1_455
O60 K3 W14 109.8(3) . 1_455
O7W K3 W14 87.4(4) 2_666 1_455
O56 K3 W14 82.2(3) 2_666 1_455
O50 K3 W14 24.2(2) 1_455 1_455
O13W K3 W14 131.9(5) 2_666 1_455
O39 K3 W14 29.3(2) 1_455 1_455
O59 K3 W14 133.8(3) 2_666 1_455
O37 K3 W14 78.7(2) 1_455 1_455
W15 K3 W14 106.33(11) 2_666 1_455
O22W K3 K1 133.1(9) . 2_666
O60 K3 K1 106.2(3) . 2_666
O7W K3 K1 42.6(3) 2_666 2_666
O56 K3 K1 78.2(3) 2_666 2_666
O50 K3 K1 135.4(3) 1_455 2_666
O13W K3 K1 44.4(5) 2_666 2_666
O39 K3 K1 120.0(2) 1_455 2_666
O59 K3 K1 44.5(2) 2_666 2_666
O37 K3 K1 79.4(2) 1_455 2_666
W15 K3 K1 59.35(9) 2_666 2_666
W14 K3 K1 129.50(13) 1_455 2_666
O8W K4 O5W 83.5(5) 1_455 .
O8W K4 O61 147.6(5) 1_455 .
O5W K4 O61 93.5(4) . .
O8W K4 O50 92.2(4) 1_455 1_455
O5W K4 O50 139.1(5) . 1_455
O61 K4 O50 110.1(4) . 1_455
O8W K4 O4W 80.6(5) 1_455 .
O5W K4 O4W 153.6(5) . .
O61 K4 O4W 88.9(4) . .
O50 K4 O4W 62.7(4) 1_455 .
O8W K4 O24 85.0(4) 1_455 .
O5W K4 O24 66.4(4) . .
O61 K4 O24 64.6(4) . .
O50 K4 O24 153.9(4) 1_455 .
O4W K4 O24 91.4(4) . .
O8W K4 O56 114.5(4) 1_455 2_666
O5W K4 O56 80.2(4) . 2_666
O61 K4 O56 96.5(4) . 2_666
O50 K4 O56 64.8(4) 1_455 2_666
O4W K4 O56 125.7(4) . 2_666
O24 K4 O56 139.3(4) . 2_666
O8W K4 K9 118.1(4) 1_455 .
O5W K4 K9 47.0(4) . .
O61 K4 K9 47.1(3) . .
O50 K4 K9 148.9(3) 1_455 .
O4W K4 K9 126.0(3) . .
O24 K4 K9 46.4(3) . .
O56 K4 K9 93.8(3) 2_666 .
O8W K4 W16 162.9(4) 1_455 .
O5W K4 W16 107.9(4) . .
O61 K4 W16 23.8(3) . .
O50 K4 W16 87.3(3) 1_455 .
O4W K4 W16 84.0(3) . .
O24 K4 W16 88.0(3) . .
O56 K4 W16 80.6(3) 2_666 .
K9 K4 W16 66.13(10) . .
O8W K4 K10 112.3(4) 1_455 .
O5W K4 K10 94.5(4) . .
O61 K4 K10 35.6(3) . .
O50 K4 K10 124.2(3) 1_455 .
O4W K4 K10 72.6(3) . .
O24 K4 K10 36.9(3) . .
O56 K4 K10 131.8(3) 2_666 .
K9 K4 K10 53.41(12) . .
W16 K4 K10 55.36(9) . .
O8W K4 K3 125.2(3) 1_455 .
O5W K4 K3 117.5(4) . .
O61 K4 K3 84.8(3) . .
O50 K4 K3 37.9(3) 1_455 .
O4W K4 K3 88.8(3) . .
O24 K4 K3 149.3(3) . .
O56 K4 K3 38.6(2) 2_666 .
K9 K4 K3 111.54(14) . .
W16 K4 K3 61.48(9) . .
K10 K4 K3 115.25(13) . .
O8W K4 K1 35.8(3) 1_455 1_455
O5W K4 K1 89.9(4) . 1_455
O61 K4 K1 175.5(3) . 1_455
O50 K4 K1 65.4(3) 1_455 1_455
O4W K4 K1 89.3(3) . 1_455
O24 K4 K1 119.6(3) . 1_455
O56 K4 K1 81.2(3) 2_666 1_455
K9 K4 K1 136.64(15) . 1_455
W16 K4 K1 151.81(13) . 1_455
K10 K4 K1 146.91(15) . 1_455
K3 K4 K1 91.12(11) . 1_455
O7 K5 O11W 112.6(5) 1_565 .
O7 K5 O10W 89.3(5) 1_565 2_666
O11W K5 O10W 73.3(6) . 2_666
O7 K5 O46 109.6(4) 1_565 .
O11W K5 O46 130.3(5) . .
O10W K5 O46 132.5(5) 2_666 .
O7 K5 O64 102.2(4) 1_565 .
O11W K5 O64 134.6(5) . .
O10W K5 O64 79.1(4) 2_666 .
O46 K5 O64 54.8(3) . .
O7 K5 O12W 74.1(5) 1_565 .
O11W K5 O12W 80.6(6) . .
O10W K5 O12W 140.7(6) 2_666 .
O46 K5 O12W 86.8(5) . .
O64 K5 O12W 138.5(5) . .
O7 K5 O42 145.1(4) 1_565 .
O11W K5 O42 75.4(5) . .
O10W K5 O42 124.8(5) 2_666 .
O46 K5 O42 54.9(3) . .
O64 K5 O42 92.6(3) . .
O12W K5 O42 73.9(5) . .
O7 K5 O55 155.7(4) 1_565 .
O11W K5 O55 84.1(5) . .
O10W K5 O55 78.4(4) 2_666 .
O46 K5 O55 66.7(3) . .
O64 K5 O55 55.2(3) . .
O12W K5 O55 127.9(5) . .
O42 K5 O55 54.0(3) . .
O7 K5 W11 173.5(3) 1_565 .
O11W K5 W11 69.3(4) . .
O10W K5 W11 97.2(4) 2_666 .
O46 K5 W11 66.1(2) . .
O64 K5 W11 79.4(2) . .
O12W K5 W11 100.5(4) . .
O42 K5 W11 28.5(2) . .
O55 K5 W11 28.4(2) . .
O7 K5 W12 120.9(3) 1_565 .
O11W K5 W12 104.9(4) . .
O10W K5 W12 146.0(4) 2_666 .
O46 K5 W12 27.6(2) . .
O64 K5 W12 79.3(2) . .
O12W K5 W12 68.9(4) . .
O42 K5 W12 31.4(2) . .
O55 K5 W12 67.7(2) . .
W11 K5 W12 53.01(6) . .
O7 K5 W17 96.7(3) 1_565 .
O11W K5 W17 150.7(4) . .
O10W K5 W17 107.3(4) 2_666 .
O46 K5 W17 30.2(2) . .
O64 K5 W17 28.7(2) . .
O12W K5 W17 109.8(4) . .
O42 K5 W17 81.3(3) . .
O55 K5 W17 67.8(2) . .
W11 K5 W17 81.67(9) . .
W12 K5 W17 57.68(7) . .
O7 K5 W18 125.1(3) 1_565 .
O11W K5 W18 107.0(4) . .
O10W K5 W18 67.3(4) 2_666 .
O46 K5 W18 66.2(2) . .
O64 K5 W18 27.8(2) . .
O12W K5 W18 150.4(4) . .
O42 K5 W18 80.3(2) . .
O55 K5 W18 30.6(2) . .
W11 K5 W18 58.44(7) . .
W12 K5 W18 81.54(9) . .
W17 K5 W18 50.84(6) . .
O19W K6 O53 75.4(7) . 1_455
O19W K6 O20W 119.6(9) . .
O53 K6 O20W 80.1(7) 1_455 .
O19W K6 O23 81.5(7) . 1_565
O53 K6 O23 124.6(4) 1_455 1_565
O20W K6 O23 152.6(7) . 1_565
O19W K6 O9 136.8(7) . 1_565
O53 K6 O9 129.5(4) 1_455 1_565
O20W K6 O9 101.0(7) . 1_565
O23 K6 O9 55.4(3) 1_565 1_565
O19W K6 O13 93.3(7) . 1_565
O53 K6 O13 78.9(4) 1_455 1_565
O20W K6 O13 134.5(7) . 1_565
O23 K6 O13 52.8(3) 1_565 1_565
O9 K6 O13 64.5(3) 1_565 1_565
O19W K6 O10 139.6(7) . 1_565
O53 K6 O10 76.5(4) 1_455 1_565
O20W K6 O10 83.0(7) . 1_565
O23 K6 O10 91.3(4) 1_565 1_565
O9 K6 O10 54.0(3) 1_565 1_565
O13 K6 O10 53.0(3) 1_565 1_565
O19W K6 O38 59.1(7) . 1_455
O53 K6 O38 54.7(3) 1_455 1_455
O20W K6 O38 61.5(7) . 1_455
O23 K6 O38 140.1(4) 1_565 1_455
O9 K6 O38 162.2(4) 1_565 1_455
O13 K6 O38 129.4(3) 1_565 1_455
O10 K6 O38 122.1(3) 1_565 1_455
O19W K6 W2 157.9(7) . 1_565
O53 K6 W2 106.1(3) 1_455 1_565
O20W K6 W2 82.0(7) . 1_565
O23 K6 W2 79.8(3) 1_565 1_565
O9 K6 W2 28.0(2) 1_565 1_565
O13 K6 W2 65.9(2) 1_565 1_565
O10 K6 W2 30.2(2) 1_565 1_565
O38 K6 W2 140.0(3) 1_455 1_565
O19W K6 W11 67.3(7) . 1_455
O53 K6 W11 24.3(3) 1_455 1_455
O20W K6 W11 68.0(7) . 1_455
O23 K6 W11 139.4(3) 1_565 1_455
O9 K6 W11 149.8(3) 1_565 1_455
O13 K6 W11 102.2(3) 1_565 1_455
O10 K6 W11 96.0(3) 1_565 1_455
O38 K6 W11 30.5(2) 1_455 1_455
W2 K6 W11 122.47(15) 1_565 1_455
O19W K6 W6 106.3(7) . 1_565
O53 K6 W6 144.6(3) 1_455 1_565
O20W K6 W6 124.3(7) . 1_565
O23 K6 W6 28.4(2) 1_565 1_565
O9 K6 W6 31.7(2) 1_565 1_565
O13 K6 W6 65.7(2) 1_565 1_565
O10 K6 W6 81.4(2) 1_565 1_565
O38 K6 W6 156.2(3) 1_455 1_565
W2 K6 W6 59.44(7) 1_565 1_565
W11 K6 W6 166.58(15) 1_455 1_565
O19W K6 W3 111.3(7) . 1_565
O53 K6 W3 67.3(3) 1_455 1_565
O20W K6 W3 108.2(7) . 1_565
O23 K6 W3 76.0(3) 1_565 1_565
O9 K6 W3 64.5(3) 1_565 1_565
O13 K6 W3 26.3(2) 1_565 1_565
O10 K6 W3 29.4(2) 1_565 1_565
O38 K6 W3 121.9(2) 1_455 1_565
W2 K6 W3 52.37(7) 1_565 1_565
W11 K6 W3 91.36(11) 1_455 1_565
W6 K6 W3 79.93(9) 1_565 1_565
O18W K7 O3W 97.4(8) . 1_455
O18W K7 O3 101.8(7) . 1_565
O3W K7 O3 86.6(4) 1_455 1_565
O18W K7 O29 95.4(7) . 2_565
O3W K7 O29 92.5(4) 1_455 2_565
O3 K7 O29 162.8(4) 1_565 2_565
O18W K7 O6 151.0(7) . 2_565
O3W K7 O6 86.4(4) 1_455 2_565
O3 K7 O6 107.1(3) 1_565 2_565
O29 K7 O6 55.7(3) 2_565 2_565
O18W K7 O12 96.6(7) . 2_565
O3W K7 O12 145.6(4) 1_455 2_565
O3 K7 O12 120.8(4) 1_565 2_565
O29 K7 O12 55.0(3) 2_565 2_565
O6 K7 O12 66.8(3) 2_565 2_565
O18W K7 O3 135.0(7) . 2_565
O3W K7 O3 126.3(4) 1_455 2_565
O3 K7 O3 73.8(4) 1_565 2_565
O29 K7 O3 93.2(3) 2_565 2_565
O6 K7 O3 54.9(3) 2_565 2_565
O12 K7 O3 54.5(3) 2_565 2_565
O18W K7 O1 66.5(7) . 1_565
O3W K7 O1 130.8(5) 1_455 1_565
O3 K7 O1 55.3(3) 1_565 1_565
O29 K7 O1 133.3(4) 2_565 1_565
O6 K7 O1 130.5(3) 2_565 1_565
O12 K7 O1 83.5(3) 2_565 1_565
O3 K7 O1 75.7(3) 2_565 1_565
O18W K7 W1 75.1(6) . 1_565
O3W K7 W1 104.4(4) 1_455 1_565
O3 K7 W1 30.6(2) 1_565 1_565
O29 K7 W1 161.4(3) 2_565 1_565
O6 K7 W1 131.9(3) 2_565 1_565
O12 K7 W1 109.5(3) 2_565 1_565
O3 K7 W1 83.1(2) 2_565 1_565
O1 K7 W1 28.2(2) 1_565 1_565
O18W K7 K8 49.9(7) . 1_554
O3W K7 K8 146.9(4) 1_455 1_554
O3 K7 K8 103.1(3) 1_565 1_554
O29 K7 K8 87.0(3) 2_565 1_554
O6 K7 K8 119.4(3) 2_565 1_554
O12 K7 K8 52.6(3) 2_565 1_554
O3 K7 K8 86.7(3) 2_565 1_554
O1 K7 K8 47.9(3) 1_565 1_554
W1 K7 K8 74.61(14) 1_565 1_554
O18W K7 W1 162.0(7) . 2_565
O3W K7 W1 100.3(4) 1_455 2_565
O3 K7 W1 82.5(3) 1_565 2_565
O29 K7 W1 80.8(3) 2_565 2_565
O6 K7 W1 29.2(2) 2_565 2_565
O12 K7 W1 66.7(2) 2_565 2_565
O3 K7 W1 29.2(2) 2_565 2_565
O1 K7 W1 103.4(3) 1_565 2_565
W1 K7 W1 103.26(11) 1_565 2_565
K8 K7 W1 112.17(17) 1_554 2_565
O18W K7 W9 122.0(7) . 2_565
O3W K7 W9 78.2(4) 1_455 2_565
O3 K7 W9 134.9(3) 1_565 2_565
O29 K7 W9 29.1(2) 2_565 2_565
O6 K7 W9 30.7(2) 2_565 2_565
O12 K7 W9 67.7(2) 2_565 2_565
O3 K7 W9 81.6(2) 2_565 2_565
O1 K7 W9 150.4(3) 1_565 2_565
W1 K7 W9 162.59(14) 1_565 2_565
K8 K7 W9 112.73(16) 1_554 2_565
W1 K7 W9 59.51(7) 2_565 2_565
O2W K8 O15 73.2(4) . 2_666
O2W K8 O1 72.5(4) . 1_566
O15 K8 O1 141.5(5) 2_666 1_566
O2W K8 O18W 80.2(7) . 1_556
O15 K8 O18W 89.6(7) 2_666 1_556
O1 K8 O18W 68.0(7) 1_566 1_556
O2W K8 O11W 85.6(5) . 2_676
O15 K8 O11W 99.2(5) 2_666 2_676
O1 K8 O11W 94.9(5) 1_566 2_676
O18W K8 O11W 160.4(8) 1_556 2_676
O2W K8 O27 138.8(5) . 2_566
O15 K8 O27 72.8(4) 2_666 2_566
O1 K8 O27 127.3(4) 1_566 2_566
O18W K8 O27 77.1(7) 1_556 2_566
O11W K8 O27 122.2(5) 2_676 2_566
O2W K8 O11 113.0(5) . 2_566
O15 K8 O11 153.5(5) 2_666 2_566
O1 K8 O11 59.9(4) 1_566 2_566
O18W K8 O11 116.7(7) 1_556 2_566
O11W K8 O11 57.2(5) 2_676 2_566
O27 K8 O11 107.9(4) 2_566 2_566
O2W K8 O12 158.1(5) . 2_566
O15 K8 O12 126.4(4) 2_666 2_566
O1 K8 O12 85.8(4) 1_566 2_566
O18W K8 O12 89.6(7) 1_556 2_566
O11W K8 O12 99.0(5) 2_676 2_566
O27 K8 O12 55.0(3) 2_566 2_566
O11 K8 O12 54.9(3) 2_566 2_566
O2W K8 O18 95.5(4) . 2_666
O15 K8 O18 53.4(4) 2_666 2_666
O1 K8 O18 147.0(4) 1_566 2_666
O18W K8 O18 141.7(7) 1_556 2_666
O11W K8 O18 52.9(5) 2_676 2_666
O27 K8 O18 82.1(4) 2_566 2_666
O11 K8 O18 100.1(4) 2_566 2_666
O12 K8 O18 104.4(4) 2_566 2_666
O2W K8 K7 112.7(4) . 1_556
O15 K8 K7 128.2(4) 2_666 1_556
O1 K8 K7 54.3(3) 1_566 1_556
O18W K8 K7 45.5(6) 1_556 1_556
O11W K8 K7 131.9(4) 2_676 1_556
O27 K8 K7 73.0(3) 2_566 1_556
O11 K8 K7 74.8(3) 2_566 1_556
O12 K8 K7 49.2(3) 2_566 1_556
O18 K8 K7 151.2(3) 2_666 1_556
O2W K8 W3 138.0(4) . 2_566
O15 K8 W3 145.5(4) 2_666 2_566
O1 K8 W3 72.9(3) 1_566 2_566
O18W K8 W3 107.7(6) 1_556 2_566
O11W K8 W3 74.5(4) 2_676 2_566
O27 K8 W3 82.0(3) 2_566 2_566
O11 K8 W3 26.1(3) 2_566 2_566
O12 K8 W3 29.1(2) 2_566 2_566
O18 K8 W3 100.8(3) 2_666 2_566
K7 K8 W3 62.19(13) 1_556 2_566
O2W K8 W5 78.6(4) . 2_666
O15 K8 W5 28.2(3) 2_666 2_666
O1 K8 W5 149.1(3) 1_566 2_666
O18W K8 W5 117.7(6) 1_556 2_666
O11W K8 W5 72.0(4) 2_676 2_666
O27 K8 W5 82.2(3) 2_566 2_666
O11 K8 W5 125.5(4) 2_566 2_666
O12 K8 W5 123.2(3) 2_566 2_666
O18 K8 W5 26.5(2) 2_666 2_666
K7 K8 W5 152.4(2) 1_556 2_666
W3 K8 W5 126.6(2) 2_566 2_666
O59 K9 O21 63.7(4) . .
O59 K9 O60 72.0(4) . 2_666
O21 K9 O60 119.9(4) . 2_666
O59 K9 O24 100.6(4) . .
O21 K9 O24 65.1(4) . .
O60 K9 O24 165.0(4) 2_666 .
O59 K9 O5W 156.0(4) . .
O21 K9 O5W 123.0(5) . .
O60 K9 O5W 114.2(4) 2_666 .
O24 K9 O5W 67.4(4) . .
O59 K9 O61 65.9(4) . .
O21 K9 O61 97.7(4) . .
O60 K9 O61 99.2(4) 2_666 .
O24 K9 O61 65.8(4) . .
O5W K9 O61 90.0(4) . .
O59 K9 O57 106.3(4) . 2_666
O21 K9 O57 169.8(4) . 2_666
O60 K9 O57 55.1(3) 2_666 2_666
O24 K9 O57 117.3(4) . 2_666
O5W K9 O57 65.2(4) . 2_666
O61 K9 O57 75.5(3) . 2_666
O59 K9 W16 94.2(3) . 2_666
O21 K9 W16 146.1(3) . 2_666
O60 K9 W16 26.6(2) 2_666 2_666
O24 K9 W16 148.1(3) . 2_666
O5W K9 W16 88.0(4) . 2_666
O61 K9 W16 95.6(3) . 2_666
O57 K9 W16 30.9(2) 2_666 2_666
O59 K9 K10 55.3(3) . .
O21 K9 K10 52.7(3) . .
O60 K9 K10 124.1(3) 2_666 .
O24 K9 K10 45.7(3) . .
O5W K9 K10 108.1(4) . .
O61 K9 K10 45.4(3) . .
O57 K9 K10 120.9(3) 2_666 .
W16 K9 K10 135.80(15) 2_666 .
O59 K9 K4 111.1(3) . .
O21 K9 K4 113.1(3) . .
O60 K9 K4 119.7(3) 2_666 .
O24 K9 K4 49.9(3) . .
O5W K9 K4 45.1(3) . .
O61 K9 K4 45.6(3) . .
O57 K9 K4 67.6(2) 2_666 .
W16 K9 K4 98.46(13) 2_666 .
K10 K9 K4 70.18(15) . .
O59 K9 K3 53.8(3) . 2_666
O21 K9 K3 79.9(3) . 2_666
O60 K9 K3 40.6(3) 2_666 2_666
O24 K9 K3 144.0(3) . 2_666
O5W K9 K3 145.7(4) . 2_666
O61 K9 K3 113.6(3) . 2_666
O57 K9 K3 95.8(2) 2_666 2_666
W16 K9 K3 66.14(10) 2_666 2_666
K10 K9 K3 106.19(15) . 2_666
K4 K9 K3 154.84(16) . 2_666
O59 K9 K1 34.1(3) . .
O21 K9 K1 32.8(3) . .
O60 K9 K1 90.0(3) 2_666 .
O24 K9 K1 90.4(3) . .
O5W K9 K1 155.4(4) . .
O61 K9 K1 90.3(3) . .
O57 K9 K1 138.2(3) 2_666 .
W16 K9 K1 116.45(12) 2_666 .
K10 K9 K1 56.96(12) . .
K4 K9 K1 127.06(14) . .
K3 K9 K1 53.97(10) 2_666 .
O61 K10 O24 70.2(4) . .
O61 K10 O68 143.5(4) . .
O24 K10 O68 145.5(4) . .
O61 K10 O22 131.3(4) . .
O24 K10 O22 61.7(4) . .
O68 K10 O22 83.8(3) . .
O61 K10 O58 60.6(4) . .
O24 K10 O58 130.1(4) . .
O68 K10 O58 82.9(4) . .
O22 K10 O58 160.6(4) . .
O61 K10 O21 96.5(4) . .
O24 K10 O21 63.7(4) . .
O68 K10 O21 97.5(4) . .
O22 K10 O21 56.0(3) . .
O58 K10 O21 112.1(4) . .
O61 K10 O59 63.0(4) . .
O24 K10 O59 95.1(4) . .
O68 K10 O59 97.8(4) . .
O22 K10 O59 112.6(4) . .
O58 K10 O59 55.7(3) . .
O21 K10 O59 57.1(3) . .
O61 K10 K9 49.3(3) . .
O24 K10 K9 48.8(3) . .
O68 K10 K9 137.9(3) . .
O22 K10 K9 90.6(2) . .
O58 K10 K9 89.8(3) . .
O21 K10 K9 47.5(3) . .
O59 K10 K9 46.6(2) . .
O61 K10 P1 150.6(3) . .
O24 K10 P1 80.8(3) . .
O68 K10 P1 65.9(3) . .
O22 K10 P1 23.0(2) . .
O58 K10 P1 148.8(3) . .
O21 K10 P1 74.7(3) . .
O59 K10 P1 126.9(3) . .
K9 K10 P1 113.56(17) . .
O61 K10 P2 79.6(3) . .
O24 K10 P2 149.6(3) . .
O68 K10 P2 64.9(3) . .
O22 K10 P2 148.7(3) . .
O58 K10 P2 22.9(2) . .
O21 K10 P2 125.9(3) . .
O59 K10 P2 74.4(3) . .
K9 K10 P2 112.64(17) . .
P1 K10 P2 128.49(16) . .
O61 K10 W7 93.7(3) . .
O24 K10 W7 23.8(3) . .
O68 K10 W7 122.6(3) . .
O22 K10 W7 39.5(2) . .
O58 K10 W7 153.9(3) . .
O21 K10 W7 62.9(3) . .
O59 K10 W7 110.3(3) . .
K9 K10 W7 67.74(11) . .
P1 K10 W7 57.10(9) . .
P2 K10 W7 169.27(19) . .
O61 K10 W16 23.5(3) . .
O24 K10 W16 93.4(3) . .
O68 K10 W16 120.8(3) . .
O22 K10 W16 154.8(3) . .
O58 K10 W16 38.8(2) . .
O21 K10 W16 111.1(3) . .
O59 K10 W16 62.4(2) . .
K9 K10 W16 67.95(11) . .
P1 K10 W16 169.2(2) . .
P2 K10 W16 56.23(9) . .
W7 K10 W16 116.52(12) . .
O17W K11 O17W 12(2) . 2_665
O17W K11 K12 85.2(16) . 2_666
O17W K11 K12 89.9(7) 2_665 2_666
O17W K11 O35 95.3(16) . .
O17W K11 O35 83.4(7) 2_665 .
K12 K11 O35 126.8(4) 2_666 .
O17W K11 O32 83.6(16) . .
O17W K11 O32 79.9(7) 2_665 .
K12 K11 O32 168.3(5) 2_666 .
O35 K11 O32 58.2(4) . .
O17W K11 O16 94.2(16) . .
O17W K11 O16 101.4(7) 2_665 .
K12 K11 O16 122.1(4) 2_666 .
O35 K11 O16 111.0(4) . .
O32 K11 O16 55.4(3) . .
O17W K11 O33 135.1(16) . .
O17W K11 O33 147.1(7) 2_665 .
K12 K11 O33 86.9(4) 2_666 .
O35 K11 O33 124.0(5) . .
O32 K11 O33 98.5(4) . .
O16 K11 O33 54.4(3) . .
O17W K11 O52 116.3(16) . .
O17W K11 O52 106.7(7) 2_665 .
K12 K11 O52 75.9(4) 2_666 .
O35 K11 O52 56.2(4) . .
O32 K11 O52 112.4(4) . .
O16 K11 O52 146.7(5) . .
O33 K11 O52 104.3(4) . .
O17W K11 O67 151.0(16) . .
O17W K11 O67 150.5(7) 2_665 .
K12 K11 O67 66.6(4) 2_666 .
O35 K11 O67 96.5(4) . .
O32 K11 O67 124.9(4) . .
O16 K11 O67 106.0(4) . .
O33 K11 O67 53.2(3) . .
O52 K11 O67 52.2(3) . .
O17W K11 K11 8.7(15) . 2_665
O17W K11 K11 3.6(6) 2_665 2_665
K12 K11 K11 88.5(4) 2_666 2_665
O35 K11 K11 86.9(4) . 2_665
O32 K11 K11 81.0(4) . 2_665
O16 K11 K11 99.4(4) . 2_665
O33 K11 K11 143.6(5) . 2_665
O52 K11 K11 109.5(4) . 2_665
O67 K11 K11 151.2(5) . 2_665
O17W K11 W18 99.7(16) . .
O17W K11 W18 87.7(6) 2_665 .
K12 K11 W18 99.7(3) 2_666 .
O35 K11 W18 27.6(3) . .
O32 K11 W18 85.8(3) . .
O16 K11 W18 136.9(3) . .
O33 K11 W18 125.2(4) . .
O52 K11 W18 30.7(2) . .
O67 K11 W18 79.7(3) . .
K11 K11 W18 91.2(3) 2_665 .
O17W K11 W19 164.8(16) . .
O17W K11 W19 177.1(7) 2_665 .
K12 K11 W19 88.8(3) 2_666 .
O35 K11 W19 99.5(3) . .
O32 K11 W19 101.1(3) . .
O16 K11 W19 77.1(3) . .
O33 K11 W19 30.3(2) . .
O52 K11 W19 75.5(3) . .
O67 K11 W19 30.0(2) . .
K11 K11 W19 173.5(4) 2_665 .
W18 K11 W19 95.1(2) . .
O16W K12 K11 118.7(8) . 2_666
O16W K12 O15W 80.4(10) . 1_556
K11 K12 O15W 86.4(7) 2_666 1_556
O16W K12 O17W 135.9(10) . 2_666
K11 K12 O17W 22.4(6) 2_666 2_666
O15W K12 O17W 78.5(9) 1_556 2_666
O16W K12 O30 137.4(9) . 1_556
K11 K12 O30 91.4(4) 2_666 1_556
O15W K12 O30 134.5(8) 1_556 1_556
O17W K12 O30 82.5(6) 2_666 1_556
O16W K12 O48 73.0(8) . 2_666
K11 K12 O48 104.4(4) 2_666 2_666
O15W K12 O48 153.3(8) 1_556 2_666
O17W K12 O48 119.8(7) 2_666 2_666
O30 K12 O48 70.5(4) 1_556 2_666
O16W K12 O14W 71.5(10) . 2_667
K11 K12 O14W 169.8(7) 2_666 2_667
O15W K12 O14W 96.6(9) 1_556 2_667
O17W K12 O14W 149.0(9) 2_666 2_667
O30 K12 O14W 79.5(7) 1_556 2_667
O48 K12 O14W 77.2(7) 2_666 2_667
O16W K12 O67 69.6(8) . 2_666
K11 K12 O67 61.5(3) 2_666 2_666
O15W K12 O67 112.9(7) 1_556 2_666
O17W K12 O67 83.8(7) 2_666 2_666
O30 K12 O67 105.5(4) 1_556 2_666
O48 K12 O67 55.6(4) 2_666 2_666
O14W K12 O67 125.3(7) 2_667 2_666
O16W K12 O32 141.0(8) . 1_556
K11 K12 O32 94.1(4) 2_666 1_556
O15W K12 O32 81.4(7) 1_556 1_556
O17W K12 O32 72.2(7) 2_666 1_556
O30 K12 O32 53.5(4) 1_556 1_556
O48 K12 O32 121.2(4) 2_666 1_556
O14W K12 O32 76.8(7) 2_667 1_556
O67 K12 O32 149.3(4) 2_666 1_556
O16W K12 W13 80.8(8) . 2_666
K11 K12 W13 77.2(3) 2_666 2_666
O15W K12 W13 144.9(7) 1_556 2_666
O17W K12 W13 95.3(7) 2_666 2_666
O30 K12 W13 77.3(3) 1_556 2_666
O48 K12 W13 27.9(3) 2_666 2_666
O14W K12 W13 105.0(7) 2_667 2_666
O67 K12 W13 32.2(2) 2_666 2_666
O32 K12 W13 130.0(3) 1_556 2_666
O16W K12 W9 142.5(8) . 1_556
K11 K12 W9 98.3(3) 2_666 1_556
O15W K12 W9 109.8(7) 1_556 1_556
O17W K12 W9 81.3(6) 2_666 1_556
O30 K12 W9 25.9(3) 1_556 1_556
O48 K12 W9 93.0(3) 2_666 1_556
O14W K12 W9 71.5(6) 2_667 1_556
O67 K12 W9 130.6(4) 2_666 1_556
O32 K12 W9 28.5(2) 1_556 1_556
W13 K12 W9 103.2(2) 2_666 1_556
O16W K12 K11 156.5(8) . 1_556
K11 K12 K11 54.6(3) 2_666 1_556
O15W K12 K11 76.8(7) 1_556 1_556
O17W K12 K11 32.5(6) 2_666 1_556
O30 K12 K11 65.5(3) 1_556 1_556
O48 K12 K11 129.4(4) 2_666 1_556
O14W K12 K11 116.5(7) 2_667 1_556
O67 K12 K11 114.6(3) 2_666 1_556
O32 K12 K11 39.8(3) 1_556 1_556
W13 K12 K11 115.6(2) 2_666 1_556
W9 K12 K11 53.68(16) 1_556 1_556
W1 O1 K8 157.0(6) . 1_544
W1 O1 K2 102.8(5) . 2_665
K8 O1 K2 98.7(4) 1_544 2_665
W1 O1 K7 92.6(5) . 1_545
K8 O1 K7 77.8(4) 1_544 1_545
K2 O1 K7 134.8(4) 2_665 1_545
W1 O2 W2 123.6(6) . .
W1 O3 W3 122.6(6) . .
W1 O3 K7 100.1(4) . 1_545
W3 O3 K7 123.3(5) . 1_545
W1 O3 K7 100.6(4) . 2_565
W3 O3 K7 100.9(4) . 2_565
K7 O3 K7 106.2(4) 1_545 2_565
W4 O4 W1 149.2(6) . .
P1 O5 W3 124.1(6) . .
P1 O5 W1 123.9(6) . .
W3 O5 W1 91.9(4) . .
P1 O5 W2 124.5(6) . .
W3 O5 W2 91.6(4) . .
W1 O5 W2 91.1(4) . .
W1 O6 W9 153.6(6) . .
W1 O6 K7 102.2(4) . 2_565
W9 O6 K7 101.5(4) . 2_565
W1 O6 K2 96.3(4) . 2_665
W9 O6 K2 97.0(4) . 2_665
K7 O6 K2 85.5(3) 2_565 2_665
W2 O7 K5 133.1(6) . 1_545
W2 O8 W5 147.0(6) . .
W2 O9 W6 153.6(7) . .
W2 O9 K6 103.4(5) . 1_545
W6 O9 K6 101.3(4) . 1_545
W2 O10 W3 122.5(6) . .
W2 O10 K6 96.4(4) . 1_545
W3 O10 K6 101.0(4) . 1_545
W3 O11 K2 147.6(7) . 1_445
W3 O11 K8 104.4(6) . 2_566
K2 O11 K8 103.2(4) 1_445 2_566
W3 O12 W8 147.1(6) . .
W3 O12 K7 107.7(5) . 2_565
W8 O12 K7 103.4(4) . 2_565
W3 O12 K8 97.8(4) . 2_566
W8 O12 K8 98.8(4) . 2_566
K7 O12 K8 78.2(3) 2_565 2_566
W3 O13 W7 148.1(6) . .
W3 O13 K6 106.9(5) . 1_545
W7 O13 K6 103.5(4) . 1_545
W5 O15 W4 122.9(6) . .
W5 O15 K8 107.4(5) . 2_666
W4 O15 K8 127.7(6) . 2_666
W4 O16 W9 150.7(6) . .
W4 O16 K11 106.1(5) . .
W9 O16 K11 100.7(4) . .
P1 O17 W5 130.1(6) . .
P1 O17 W4 126.7(6) . .
W5 O17 W4 90.7(4) . .
W5 O18 K8 95.8(5) . 2_666
W5 O19 W6 153.4(7) . .
W5 O19 K1 104.9(5) . .
W6 O19 K1 97.9(5) . .
W6 O21 K9 131.6(6) . .
W6 O21 K1 110.2(5) . .
K9 O21 K1 114.7(4) . .
W6 O21 K10 118.0(6) . .
K9 O21 K10 79.7(3) . .
K1 O21 K10 90.0(4) . .
P1 O22 W6 129.0(6) . .
P1 O22 W7 129.0(6) . .
W6 O22 W7 89.0(3) . .
P1 O22 K10 108.9(5) . .
W6 O22 K10 102.2(4) . .
W7 O22 K10 90.5(3) . .
W7 O23 W6 120.6(6) . .
W7 O23 K6 111.7(5) . 1_545
W6 O23 K6 106.2(5) . 1_545
W7 O24 K10 118.8(6) . .
W7 O24 K9 132.8(6) . .
K10 O24 K9 85.5(4) . .
W7 O24 K4 124.5(6) . .
K10 O24 K4 101.1(4) . .
K9 O24 K4 83.8(4) . .
W8 O26 W7 160.1(7) . .
W8 O27 K8 111.3(5) . 2_566
P1 O28 W8 129.4(6) . .
P1 O28 W9 129.0(6) . .
W8 O28 W9 90.2(4) . .
W9 O29 W8 119.3(6) . .
W9 O29 K7 106.4(5) . 2_565
W8 O29 K7 109.5(5) . 2_565
W9 O30 K12 108.3(6) . 1_554
W9 O30 K2 108.4(5) . 2_665
K12 O30 K2 143.3(5) 1_554 2_665
W8 O31 Pd1 141.9(7) . .
W9 O32 Pd1 143.9(6) . .
W9 O32 K11 105.2(5) . .
Pd1 O32 K11 100.1(5) . .
W9 O32 K12 94.3(5) . 1_554
Pd1 O32 K12 108.3(4) . 1_554
K11 O32 K12 95.9(4) . 1_554
W19 O33 W4 142.1(6) . .
W19 O33 K11 99.3(4) . .
W4 O33 K11 104.5(5) . .
W5 O34 W19 143.0(7) . .
W5 O34 K1 106.3(5) . .
W19 O34 K1 99.9(5) . .
W18 O35 Pd1 144.1(7) . .
W18 O35 K11 106.1(5) . .
Pd1 O35 K11 102.1(5) . .
W17 O36 Pd1 141.9(7) . .
W10 O37 K3 103.7(5) . 1_655
W11 O38 W10 122.2(6) . .
W11 O38 K6 91.6(4) . 1_655
W10 O38 K6 145.9(5) . 1_655
W14 O39 W10 147.2(6) . .
W14 O39 K3 92.9(4) . 1_655
W10 O39 K3 102.3(4) . 1_655
W10 O40 W12 121.9(6) . .
P2 O41 W10 124.4(6) . .
P2 O41 W12 124.4(6) . .
W10 O41 W12 91.4(4) . .
P2 O41 W11 124.9(6) . .
W10 O41 W11 90.6(4) . .
W12 O41 W11 91.0(3) . .
W11 O42 W12 122.5(6) . .
W11 O42 K5 102.4(5) . .
W12 O42 K5 100.1(4) . .
W13 O43 W11 151.4(7) . .
W12 O45 W16 147.7(6) . .
W12 O46 W17 147.3(6) . .
W12 O46 K5 107.6(5) . .
W17 O46 K5 104.1(4) . .
W10 O47 W15 153.7(7) . .
W13 O48 K12 101.8(5) . 2_666
W13 O49 W14 122.8(6) . .
W14 O50 K4 138.8(6) . 1_655
W14 O50 K3 114.0(5) . 1_655
K4 O50 K3 105.1(4) 1_655 1_655
P2 O51 W14 129.6(6) . .
P2 O51 W13 128.8(6) . .
W14 O51 W13 90.6(4) . .
W13 O52 W18 151.7(7) . .
W13 O52 K11 108.2(5) . .
W18 O52 K11 96.7(4) . .
W11 O53 K6 113.8(6) . 1_655
W11 O53 K2 98.9(5) . .
K6 O53 K2 136.6(5) 1_655 .
W14 O54 W15 155.2(6) . .
W14 O54 K1 102.6(4) . .
W15 O54 K1 98.6(4) . .
W11 O55 W18 150.9(6) . .
W11 O55 K5 102.4(4) . .
W18 O55 K5 102.5(4) . .
W11 O55 K2 102.2(4) . .
W18 O55 K2 91.9(4) . .
K5 O55 K2 91.4(3) . .
W15 O56 K3 113.2(6) . 2_666
W15 O56 K4 125.8(6) . 2_666
K3 O56 K4 99.9(4) 2_666 2_666
W16 O57 W15 121.9(6) . .
W16 O57 K9 89.1(4) . 2_666
W15 O57 K9 146.0(5) . 2_666
P2 O58 W15 129.5(6) . .
P2 O58 W16 129.2(6) . .
W15 O58 W16 88.9(4) . .
P2 O58 K10 108.2(5) . .
W15 O58 K10 102.6(4) . .
W16 O58 K10 90.0(3) . .
W15 O59 K9 132.8(6) . .
W15 O59 K1 112.3(5) . .
K9 O59 K1 113.5(4) . .
W15 O59 K10 115.7(5) . .
K9 O59 K10 78.1(3) . .
K1 O59 K10 86.5(4) . .
W15 O59 K3 91.8(5) . 2_666
K9 O59 K3 84.8(3) . 2_666
K1 O59 K3 80.6(3) . 2_666
K10 O59 K3 152.5(4) . 2_666
W16 O60 K3 148.6(6) . .
W16 O60 K9 107.0(5) . 2_666
K3 O60 K9 97.5(4) . 2_666
W16 O61 K10 119.9(6) . .
W16 O61 K4 117.4(6) . .
K10 O61 K4 107.2(5) . .
W16 O61 K9 132.5(6) . .
K10 O61 K9 85.3(4) . .
K4 O61 K9 87.3(4) . .
W17 O62 W16 158.9(7) . .
W17 O64 W18 120.0(5) . .
W17 O64 K5 105.8(5) . .
W18 O64 K5 108.6(5) . .
P2 O65 W17 128.7(6) . .
P2 O65 W18 128.2(6) . .
W17 O65 W18 90.8(4) . .
W18 O66 K2 108.7(5) . .
W19 O67 W13 143.3(7) . .
W19 O67 K11 97.6(5) . .
W13 O67 K11 106.1(5) . .
W19 O67 K12 129.2(6) . 2_666
W13 O67 K12 87.4(4) . 2_666
K11 O67 K12 51.9(3) . 2_666
W19 O68 K10 153.7(6) . .
W14 O69 W19 142.0(6) . .
W14 O69 K1 106.9(5) . .
W19 O69 K1 100.5(4) . .
K2 O3W K7 94.0(5) . 1_655
K4 O5W K9 87.9(5) . .
K1 O7W K3 93.4(5) . 2_666
K4 O8W K1 110.9(5) 1_655 .
K5 O10W K2 98.8(6) 2_666 2_666
O21W O11W K5 104.9(18) . .
O21W O11W K8 122.2(18) . 2_676
K5 O11W K8 127.5(7) . 2_676
K1 O13W K3 89.8(6) . 2_666
K11 O17W O17W 159(4) . 2_665
K11 O17W K11 168(2) . 2_665
O17W O17W K11 8.5(15) 2_665 2_665
K11 O17W K12 72.3(15) . 2_666
O17W O17W K12 114(2) 2_665 2_666
K11 O17W K12 111.9(10) 2_665 2_666
K7 O18W K8 84.6(9) . 1_554
O9W O21W O11W 143(3) . .
O28 P1 O17 113.3(6) . .
O28 P1 O22 110.4(6) . .
O17 P1 O22 110.5(6) . .
O28 P1 O5 107.5(6) . .
O17 P1 O5 106.8(6) . .
O22 P1 O5 108.1(6) . .
O28 P1 K10 79.2(4) . .
O17 P1 K10 91.9(5) . .
O22 P1 K10 48.1(4) . .
O5 P1 K10 154.8(4) . .
O51 P2 O65 112.6(6) . .
O51 P2 O58 112.0(6) . .
O65 P2 O58 110.4(6) . .
O51 P2 O41 105.9(6) . .
O65 P2 O41 107.6(6) . .
O58 P2 O41 108.1(6) . .
O51 P2 K10 92.9(4) . .
O65 P2 K10 78.5(4) . .
O58 P2 K10 48.9(4) . .
O41 P2 K10 155.4(4) . .
O32 Pd1 O35 88.7(5) . .
O32 Pd1 O31 89.1(5) . .
O35 Pd1 O31 175.7(5) . .
O32 Pd1 O36 173.4(5) . .
O35 Pd1 O36 89.2(5) . .
O31 Pd1 O36 92.6(5) . .
O32 Pd1 K11 48.9(3) . .
O35 Pd1 K11 46.8(4) . .
O31 Pd1 K11 132.8(4) . .
O36 Pd1 K11 131.8(4) . .
O32 Pd1 K10 110.2(3) . .
O35 Pd1 K10 107.8(4) . .
O31 Pd1 K10 76.4(3) . .
O36 Pd1 K10 76.4(3) . .
K11 Pd1 K10 96.86(16) . .
O1 W1 O3 100.4(5) . .
O1 W1 O6 103.1(5) . .
O3 W1 O6 91.9(5) . .
O1 W1 O2 100.0(5) . .
O3 W1 O2 88.8(5) . .
O6 W1 O2 156.3(5) . .
O1 W1 O4 101.2(5) . .
O3 W1 O4 158.3(5) . .
O6 W1 O4 84.7(5) . .
O2 W1 O4 85.9(5) . .
O1 W1 O5 170.7(5) . .
O3 W1 O5 73.7(4) . .
O6 W1 O5 84.5(4) . .
O2 W1 O5 73.0(4) . .
O4 W1 O5 84.7(4) . .
O1 W1 K7 59.3(4) . 1_545
O3 W1 K7 49.3(3) . 1_545
O6 W1 K7 124.7(3) . 1_545
O2 W1 K7 72.3(4) . 1_545
O4 W1 K7 146.1(3) . 1_545
O5 W1 K7 112.0(3) . 1_545
O1 W1 K2 50.9(4) . 2_665
O3 W1 K2 111.1(3) . 2_665
O6 W1 K2 54.0(3) . 2_665
O2 W1 K2 146.1(4) . 2_665
O4 W1 K2 84.1(3) . 2_665
O5 W1 K2 137.7(2) . 2_665
K7 W1 K2 99.63(11) 1_545 2_665
O1 W1 K7 86.3(4) . 2_565
O3 W1 K7 50.2(3) . 2_565
O6 W1 K7 48.7(3) . 2_565
O2 W1 K7 138.9(3) . 2_565
O4 W1 K7 133.0(3) . 2_565
O5 W1 K7 95.0(3) . 2_565
K7 W1 K7 76.74(11) 1_545 2_565
K2 W1 K7 64.98(11) 2_665 2_565
O7 W2 O9 104.7(6) . .
O7 W2 O10 100.8(5) . .
O9 W2 O10 92.8(5) . .
O7 W2 O8 101.4(5) . .
O9 W2 O8 87.1(5) . .
O10 W2 O8 157.1(5) . .
O7 W2 O2 100.2(5) . .
O9 W2 O2 154.8(5) . .
O10 W2 O2 85.9(5) . .
O8 W2 O2 84.6(5) . .
O7 W2 O5 170.2(5) . .
O9 W2 O5 83.4(4) . .
O10 W2 O5 72.8(4) . .
O8 W2 O5 84.4(4) . .
O2 W2 O5 72.2(4) . .
O7 W2 K6 84.8(4) . 1_545
O9 W2 K6 48.6(4) . 1_545
O10 W2 K6 53.3(4) . 1_545
O8 W2 K6 134.8(3) . 1_545
O2 W2 K6 138.9(3) . 1_545
O5 W2 K6 96.7(3) . 1_545
O7 W2 K5 28.9(4) . 1_545
O9 W2 K5 101.4(4) . 1_545
O10 W2 K5 129.7(3) . 1_545
O8 W2 K5 72.5(3) . 1_545
O2 W2 K5 98.6(3) . 1_545
O5 W2 K5 156.0(3) . 1_545
K6 W2 K5 104.02(11) 1_545 1_545
O11 W3 O13 103.0(6) . .
O11 W3 O12 101.9(5) . .
O13 W3 O12 91.9(5) . .
O11 W3 O10 99.8(5) . .
O13 W3 O10 90.5(5) . .
O12 W3 O10 157.0(5) . .
O11 W3 O3 99.1(5) . .
O13 W3 O3 157.6(5) . .
O12 W3 O3 87.2(5) . .
O10 W3 O3 82.0(5) . .
O11 W3 O5 168.8(5) . .
O13 W3 O5 85.7(4) . .
O12 W3 O5 84.6(4) . .
O10 W3 O5 72.7(4) . .
O3 W3 O5 71.9(4) . .
O11 W3 K8 49.5(4) . 2_566
O13 W3 K8 95.2(4) . 2_566
O12 W3 K8 53.1(4) . 2_566
O10 W3 K8 149.3(4) . 2_566
O3 W3 K8 102.0(3) . 2_566
O5 W3 K8 137.7(3) . 2_566
O11 W3 K7 85.6(4) . 2_565
O13 W3 K7 137.0(4) . 2_565
O12 W3 K7 45.3(4) . 2_565
O10 W3 K7 130.0(3) . 2_565
O3 W3 K7 48.3(3) . 2_565
O5 W3 K7 92.8(3) . 2_565
K8 W3 K7 58.67(16) 2_566 2_565
O11 W3 K6 87.7(4) . 1_545
O13 W3 K6 46.8(4) . 1_545
O12 W3 K6 138.6(4) . 1_545
O10 W3 K6 49.6(3) . 1_545
O3 W3 K6 131.4(3) . 1_545
O5 W3 K6 93.4(3) . 1_545
K8 W3 K6 117.71(16) 2_566 1_545
K7 W3 K6 173.10(10) 2_565 1_545
O14 W4 O4 100.4(5) . .
O14 W4 O16 103.0(5) . .
O4 W4 O16 89.2(5) . .
O14 W4 O33 99.0(5) . .
O4 W4 O33 160.4(5) . .
O16 W4 O33 88.6(5) . .
O14 W4 O15 100.7(5) . .
O4 W4 O15 89.0(5) . .
O16 W4 O15 156.2(5) . .
O33 W4 O15 85.3(5) . .
O14 W4 O17 172.2(5) . .
O4 W4 O17 81.4(4) . .
O16 W4 O17 84.6(4) . .
O33 W4 O17 79.0(4) . .
O15 W4 O17 71.7(4) . .
O14 W4 K11 90.0(4) . .
O4 W4 K11 135.0(4) . .
O16 W4 K11 45.9(3) . .
O33 W4 K11 46.9(3) . .
O15 W4 K11 132.1(4) . .
O17 W4 K11 94.0(3) . .
O18 W5 O19 102.3(6) . .
O18 W5 O15 99.1(6) . .
O19 W5 O15 158.6(5) . .
O18 W5 O34 98.9(6) . .
O19 W5 O34 89.2(5) . .
O15 W5 O34 85.9(5) . .
O18 W5 O8 100.3(5) . .
O19 W5 O8 88.7(5) . .
O15 W5 O8 89.0(5) . .
O34 W5 O8 160.7(5) . .
O18 W5 O17 173.1(5) . .
O19 W5 O17 84.0(5) . .
O15 W5 O17 74.6(4) . .
O34 W5 O17 78.1(4) . .
O8 W5 O17 82.6(4) . .
O18 W5 K8 57.7(5) . 2_666
O19 W5 K8 155.6(4) . 2_666
O15 W5 K8 44.4(4) . 2_666
O34 W5 K8 106.6(4) . 2_666
O8 W5 K8 82.2(4) . 2_666
O17 W5 K8 117.0(3) . 2_666
O18 W5 K1 89.2(4) . .
O19 W5 K1 47.6(4) . .
O15 W5 K1 131.7(4) . .
O34 W5 K1 45.8(4) . .
O8 W5 K1 136.3(3) . .
O17 W5 K1 92.9(3) . .
K8 W5 K1 135.87(12) 2_666 .
O20 W6 O21 102.1(6) . .
O20 W6 O23 99.5(5) . .
O21 W6 O23 96.8(5) . .
O20 W6 O19 100.6(5) . .
O21 W6 O19 92.4(5) . .
O23 W6 O19 155.6(5) . .
O20 W6 O9 94.4(5) . .
O21 W6 O9 163.0(5) . .
O23 W6 O9 84.1(5) . .
O19 W6 O9 80.6(5) . .
O20 W6 O22 172.4(5) . .
O21 W6 O22 83.8(5) . .
O23 W6 O22 74.8(4) . .
O19 W6 O22 83.9(4) . .
O9 W6 O22 80.1(4) . .
O20 W6 K1 92.6(4) . .
O21 W6 K1 43.9(4) . .
O23 W6 K1 140.6(4) . .
O19 W6 K1 51.8(4) . .
O9 W6 K1 132.3(3) . .
O22 W6 K1 95.0(3) . .
O20 W6 K6 78.2(4) . 1_545
O21 W6 K6 140.4(4) . 1_545
O23 W6 K6 45.4(4) . 1_545
O19 W6 K6 126.7(4) . 1_545
O9 W6 K6 47.0(3) . 1_545
O22 W6 K6 94.1(3) . 1_545
K1 W6 K6 170.47(10) . 1_545
O20 W6 K10 141.8(4) . .
O21 W6 K10 39.8(4) . .
O23 W6 K10 86.7(3) . .
O19 W6 K10 86.1(4) . .
O9 W6 K10 123.7(3) . .
O22 W6 K10 44.0(3) . .
K1 W6 K10 62.12(11) . .
K6 W6 K10 127.13(11) 1_545 .
O25 W7 O24 101.3(6) . .
O25 W7 O26 103.8(5) . .
O24 W7 O26 94.1(5) . .
O25 W7 O23 100.8(5) . .
O24 W7 O23 96.1(5) . .
O26 W7 O23 150.9(5) . .
O25 W7 O13 95.2(5) . .
O24 W7 O13 163.5(5) . .
O26 W7 O13 81.2(5) . .
O23 W7 O13 81.3(5) . .
O25 W7 O22 171.7(5) . .
O24 W7 O22 84.8(5) . .
O26 W7 O22 81.2(4) . .
O23 W7 O22 72.7(4) . .
O13 W7 O22 78.9(4) . .
O25 W7 K10 137.2(4) . .
O24 W7 K10 37.4(4) . .
O26 W7 K10 76.6(3) . .
O23 W7 K10 95.6(4) . .
O13 W7 K10 126.4(3) . .
O22 W7 K10 50.0(2) . .
O25 W7 K6 82.0(4) . 1_545
O24 W7 K6 136.7(4) . 1_545
O26 W7 K6 127.4(3) . 1_545
O23 W7 K6 41.9(4) . 1_545
O13 W7 K6 46.3(3) . 1_545
O22 W7 K6 89.7(2) . 1_545
K10 W7 K6 132.39(12) . 1_545
O27 W8 O31 102.3(5) . .
O27 W8 O26 100.6(5) . .
O31 W8 O26 95.6(5) . .
O27 W8 O29 99.0(5) . .
O31 W8 O29 93.0(5) . .
O26 W8 O29 156.3(5) . .
O27 W8 O12 94.5(5) . .
O31 W8 O12 163.2(5) . .
O26 W8 O12 82.7(5) . .
O29 W8 O12 82.7(5) . .
O27 W8 O28 172.0(5) . .
O31 W8 O28 82.9(4) . .
O26 W8 O28 84.8(4) . .
O29 W8 O28 74.4(4) . .
O12 W8 O28 80.3(4) . .
O27 W8 K7 81.5(4) . 2_565
O31 W8 K7 134.6(4) . 2_565
O26 W8 K7 128.6(3) . 2_565
O29 W8 K7 42.5(3) . 2_565
O12 W8 K7 46.2(3) . 2_565
O28 W8 K7 90.5(3) . 2_565
O27 W8 K8 44.6(4) . 2_566
O31 W8 K8 146.5(4) . 2_566
O26 W8 K8 88.5(4) . 2_566
O29 W8 K8 96.4(4) . 2_566
O12 W8 K8 50.3(3) . 2_566
O28 W8 K8 130.6(3) . 2_566
K7 W8 K8 57.30(14) 2_565 2_566
O30 W9 O32 100.7(5) . .
O30 W9 O16 102.3(5) . .
O32 W9 O16 93.2(5) . .
O30 W9 O29 99.1(5) . .
O32 W9 O29 91.6(5) . .
O16 W9 O29 156.8(5) . .
O30 W9 O6 96.4(5) . .
O32 W9 O6 162.9(5) . .
O16 W9 O6 83.7(4) . .
O29 W9 O6 85.1(4) . .
O30 W9 O28 172.1(5) . .
O32 W9 O28 82.8(4) . .
O16 W9 O28 84.5(4) . .
O29 W9 O28 73.7(4) . .
O6 W9 O28 80.2(4) . .
O30 W9 K12 45.8(4) . 1_554
O32 W9 K12 57.2(4) . 1_554
O16 W9 K12 115.1(3) . 1_554
O29 W9 K12 86.4(3) . 1_554
O6 W9 K12 139.0(4) . 1_554
O28 W9 K12 134.8(3) . 1_554
O30 W9 K11 91.7(4) . .
O32 W9 K11 47.5(4) . .
O16 W9 K11 49.4(3) . .
O29 W9 K11 139.1(4) . .
O6 W9 K11 132.9(3) . .
O28 W9 K11 95.8(3) . .
K12 W9 K11 73.3(2) 1_554 .
O30 W9 K7 80.7(4) . 2_565
O32 W9 K7 134.8(4) . 2_565
O16 W9 K7 131.1(3) . 2_565
O29 W9 K7 44.5(3) . 2_565
O6 W9 K7 47.8(3) . 2_565
O28 W9 K7 91.8(3) . 2_565
K12 W9 K7 101.74(16) 1_554 2_565
K11 W9 K7 172.33(16) . 2_565
O30 W9 K2 46.6(4) . 2_665
O32 W9 K2 144.3(4) . 2_665
O16 W9 K2 83.1(3) . 2_665
O29 W9 K2 105.6(3) . 2_665
O6 W9 K2 52.1(3) . 2_665
O28 W9 K2 131.7(3) . 2_665
K12 W9 K2 92.39(17) 1_554 2_665
K11 W9 K2 110.23(15) . 2_665
K7 W9 K2 63.60(10) 2_565 2_665
O37 W10 O47 103.1(5) . .
O37 W10 O40 99.6(5) . .
O47 W10 O40 92.3(5) . .
O37 W10 O39 101.0(5) . .
O47 W10 O39 86.9(5) . .
O40 W10 O39 159.0(5) . .
O37 W10 O38 100.7(5) . .
O47 W10 O38 156.2(5) . .
O40 W10 O38 85.3(5) . .
O39 W10 O38 87.0(5) . .
O37 W10 O41 171.6(5) . .
O47 W10 O41 82.9(4) . .
O40 W10 O41 74.0(4) . .
O39 W10 O41 85.1(4) . .
O38 W10 O41 73.7(4) . .
O53 W11 O55 102.0(5) . .
O53 W11 O42 101.2(5) . .
O55 W11 O42 92.3(5) . .
O53 W11 O38 99.5(5) . .
O55 W11 O38 157.7(5) . .
O42 W11 O38 89.4(5) . .
O53 W11 O43 100.8(5) . .
O55 W11 O43 84.4(5) . .
O42 W11 O43 157.9(5) . .
O38 W11 O43 85.7(5) . .
O53 W11 O41 171.4(5) . .
O55 W11 O41 85.7(4) . .
O42 W11 O41 74.5(4) . .
O38 W11 O41 73.3(4) . .
O43 W11 O41 83.5(4) . .
O53 W11 K5 87.6(4) . .
O55 W11 K5 49.2(3) . .
O42 W11 K5 49.1(4) . .
O38 W11 K5 138.4(3) . .
O43 W11 K5 133.4(4) . .
O41 W11 K5 94.8(3) . .
O53 W11 K6 41.9(4) . 1_655
O55 W11 K6 142.5(3) . 1_655
O42 W11 K6 103.4(4) . 1_655
O38 W11 K6 57.8(3) . 1_655
O43 W11 K6 92.2(4) . 1_655
O41 W11 K6 131.2(3) . 1_655
K5 W11 K6 121.02(11) . 1_655
O53 W11 K2 55.0(4) . .
O55 W11 K2 49.7(3) . .
O42 W11 K2 114.1(4) . .
O38 W11 K2 146.9(3) . .
O43 W11 K2 80.1(3) . .
O41 W11 K2 133.5(3) . .
K5 W11 K2 67.68(11) . .
K6 W11 K2 92.84(11) 1_655 .
O44 W12 O45 103.8(5) . .
O44 W12 O46 104.2(5) . .
O45 W12 O46 92.2(5) . .
O44 W12 O40 98.9(5) . .
O45 W12 O40 91.4(5) . .
O46 W12 O40 155.0(5) . .
O44 W12 O42 98.5(5) . .
O45 W12 O42 157.4(5) . .
O46 W12 O42 85.9(5) . .
O40 W12 O42 81.4(5) . .
O44 W12 O41 167.7(5) . .
O45 W12 O41 85.4(4) . .
O46 W12 O41 83.3(4) . .
O40 W12 O41 72.3(4) . .
O42 W12 O41 72.0(4) . .
O44 W12 K5 85.4(4) . .
O45 W12 K5 136.5(4) . .
O46 W12 K5 44.8(3) . .
O40 W12 K5 129.6(3) . .
O42 W12 K5 48.6(3) . .
O41 W12 K5 93.6(3) . .
O48 W13 O43 100.2(5) . .
O48 W13 O49 100.5(5) . .
O43 W13 O49 91.7(5) . .
O48 W13 O52 102.4(5) . .
O43 W13 O52 87.4(5) . .
O49 W13 O52 156.9(5) . .
O48 W13 O67 100.0(5) . .
O43 W13 O67 159.7(5) . .
O49 W13 O67 85.4(5) . .
O52 W13 O67 87.5(5) . .
O48 W13 O51 173.3(5) . .
O43 W13 O51 81.2(4) . .
O49 W13 O51 72.9(4) . .
O52 W13 O51 84.1(4) . .
O67 W13 O51 78.8(4) . .
O48 W13 K12 50.3(4) . 2_666
O43 W13 K12 135.5(4) . 2_666
O49 W13 K12 122.7(4) . 2_666
O52 W13 K12 71.4(4) . 2_666
O67 W13 K12 60.3(4) . 2_666
O51 W13 K12 132.3(3) . 2_666
O48 W13 K11 90.6(4) . .
O43 W13 K11 132.5(4) . .
O49 W13 K11 131.7(4) . .
O52 W13 K11 45.2(4) . .
O67 W13 K11 46.3(4) . .
O51 W13 K11 93.1(3) . .
K12 W13 K11 41.07(19) 2_666 .
O50 W14 O54 101.4(5) . .
O50 W14 O39 98.3(5) . .
O54 W14 O39 88.1(5) . .
O50 W14 O69 100.5(5) . .
O54 W14 O69 90.9(5) . .
O39 W14 O69 160.9(5) . .
O50 W14 O49 100.4(5) . .
O54 W14 O49 158.2(5) . .
O39 W14 O49 87.9(5) . .
O69 W14 O49 86.0(5) . .
O50 W14 O51 174.0(5) . .
O54 W14 O51 84.6(4) . .
O39 W14 O51 81.9(4) . .
O69 W14 O51 79.0(4) . .
O49 W14 O51 73.6(4) . .
O50 W14 K3 41.8(4) . 1_655
O54 W14 K3 89.3(3) . 1_655
O39 W14 K3 57.8(3) . 1_655
O69 W14 K3 141.3(3) . 1_655
O49 W14 K3 106.5(3) . 1_655
O51 W14 K3 139.4(3) . 1_655
O50 W14 K1 89.4(4) . .
O54 W14 K1 50.1(3) . .
O39 W14 K1 138.1(3) . .
O69 W14 K1 45.3(3) . .
O49 W14 K1 131.3(3) . .
O51 W14 K1 94.4(3) . .
K3 W14 K1 111.96(9) 1_655 .
O56 W15 O59 102.9(6) . .
O56 W15 O57 101.3(5) . .
O59 W15 O57 96.5(5) . .
O56 W15 O54 101.0(5) . .
O59 W15 O54 92.2(5) . .
O57 W15 O54 153.5(4) . .
O56 W15 O47 92.7(5) . .
O59 W15 O47 163.7(5) . .
O57 W15 O47 84.9(5) . .
O54 W15 O47 80.0(4) . .
O56 W15 O58 170.4(5) . .
O59 W15 O58 85.9(5) . .
O57 W15 O58 73.4(4) . .
O54 W15 O58 82.4(4) . .
O47 W15 O58 78.9(4) . .
O56 W15 K3 42.3(4) . 2_666
O59 W15 K3 60.7(4) . 2_666
O57 W15 K3 108.2(3) . 2_666
O54 W15 K3 98.0(3) . 2_666
O47 W15 K3 134.2(3) . 2_666
O58 W15 K3 146.7(3) . 2_666
O56 W15 K1 95.7(4) . .
O59 W15 K1 42.8(4) . .
O57 W15 K1 138.8(4) . .
O54 W15 K1 51.7(3) . .
O47 W15 K1 131.7(3) . .
O58 W15 K1 93.4(3) . .
K3 W15 K1 62.86(9) 2_666 .
O60 W16 O61 103.0(6) . .
O60 W16 O57 100.9(5) . .
O61 W16 O57 96.1(5) . .
O60 W16 O62 100.9(5) . .
O61 W16 O62 95.2(5) . .
O57 W16 O62 152.5(5) . .
O60 W16 O45 92.8(5) . .
O61 W16 O45 164.2(5) . .
O57 W16 O45 81.6(5) . .
O62 W16 O45 80.7(5) . .
O60 W16 O58 170.5(5) . .
O61 W16 O58 85.0(5) . .
O57 W16 O58 72.9(4) . .
O62 W16 O58 83.2(4) . .
O45 W16 O58 79.3(4) . .
O60 W16 K9 46.4(4) . 2_666
O61 W16 K9 125.1(4) . 2_666
O57 W16 K9 60.0(4) . 2_666
O62 W16 K9 129.7(3) . 2_666
O45 W16 K9 67.2(3) . 2_666
O58 W16 K9 124.6(3) . 2_666
O60 W16 K10 137.9(4) . .
O61 W16 K10 36.6(4) . .
O57 W16 K10 96.3(4) . .
O62 W16 K10 78.3(4) . .
O45 W16 K10 127.8(3) . .
O58 W16 K10 51.2(3) . .
K9 W16 K10 152.00(12) 2_666 .
O60 W16 K4 70.0(4) . .
O61 W16 K4 38.8(4) . .
O57 W16 K4 121.4(4) . .
O62 W16 K4 82.0(4) . .
O45 W16 K4 152.7(3) . .
O58 W16 K4 119.3(3) . .
K9 W16 K4 109.59(10) 2_666 .
K10 W16 K4 68.26(10) . .
O63 W17 O36 100.2(6) . .
O63 W17 O62 100.5(5) . .
O36 W17 O62 94.5(5) . .
O63 W17 O64 99.9(5) . .
O36 W17 O64 92.5(5) . .
O62 W17 O64 156.8(5) . .
O63 W17 O46 96.6(5) . .
O36 W17 O46 163.2(5) . .
O62 W17 O46 82.8(5) . .
O64 W17 O46 84.1(5) . .
O63 W17 O65 173.6(5) . .
O36 W17 O65 82.2(5) . .
O62 W17 O65 85.2(4) . .
O64 W17 O65 73.9(4) . .
O46 W17 O65 81.1(4) . .
O63 W17 K5 81.4(4) . .
O36 W17 K5 136.8(4) . .
O62 W17 K5 127.9(4) . .
O64 W17 K5 45.6(3) . .
O46 W17 K5 45.7(3) . .
O65 W17 K5 92.8(3) . .
O66 W18 O35 99.9(5) . .
O66 W18 O52 100.5(5) . .
O35 W18 O52 94.7(5) . .
O66 W18 O64 100.0(5) . .
O35 W18 O64 91.7(5) . .
O52 W18 O64 157.1(5) . .
O66 W18 O55 96.2(5) . .
O35 W18 O55 163.9(5) . .
O52 W18 O55 83.1(4) . .
O64 W18 O55 84.7(4) . .
O66 W18 O65 173.2(5) . .
O35 W18 O65 82.0(5) . .
O52 W18 O65 85.8(4) . .
O64 W18 O65 73.3(4) . .
O55 W18 O65 81.9(4) . .
O66 W18 K2 44.9(4) . .
O35 W18 K2 141.2(4) . .
O52 W18 K2 80.2(3) . .
O64 W18 K2 107.9(3) . .
O55 W18 K2 54.3(3) . .
O65 W18 K2 135.0(3) . .
O66 W18 K11 88.8(4) . .
O35 W18 K11 46.3(4) . .
O52 W18 K11 52.6(4) . .
O64 W18 K11 138.1(3) . .
O55 W18 K11 135.4(3) . .
O65 W18 K11 97.2(3) . .
K2 W18 K11 107.09(15) . .
O66 W18 K5 83.3(4) . .
O35 W18 K5 134.4(4) . .
O52 W18 K5 129.7(3) . .
O64 W18 K5 43.6(3) . .
O55 W18 K5 46.9(3) . .
O65 W18 K5 90.6(3) . .
K2 W18 K5 67.69(11) . .
K11 W18 K5 172.14(16) . .
O68 W19 O67 100.1(5) . .
O68 W19 O33 100.0(5) . .
O67 W19 O33 88.6(5) . .
O68 W19 O69 99.1(5) . .
O67 W19 O69 88.6(5) . .
O33 W19 O69 160.9(5) . .
O68 W19 O34 99.6(5) . .
O67 W19 O34 160.3(5) . .
O33 W19 O34 88.4(5) . .
O69 W19 O34 87.9(5) . .
O68 W19 O1W 179.3(5) . .
O67 W19 O1W 79.3(4) . .
O33 W19 O1W 79.7(4) . .
O69 W19 O1W 81.2(4) . .
O34 W19 O1W 81.0(4) . .
O68 W19 K11 74.7(4) . .
O67 W19 K11 52.4(4) . .
O33 W19 K11 50.4(3) . .
O69 W19 K11 137.1(3) . .
O34 W19 K11 134.9(4) . .
O1W W19 K11 104.7(3) . .
O68 W19 K1 77.0(4) . .
O67 W19 K1 135.6(4) . .
O33 W19 K1 135.8(3) . .
O69 W19 K1 49.5(3) . .
O34 W19 K1 50.0(4) . .
O1W W19 K1 103.7(3) . .
K11 W19 K1 151.64(14) . .

loop_
_geom_bond_atom_site_label_1
_geom_bond_atom_site_label_2
_geom_bond_distance
_geom_bond_site_symmetry_2
K1 O7W 2.743(17) .
K1 O21 2.807(13) .
K1 O13W 2.83(2) .
K1 O59 2.871(13) .
K1 O8W 2.899(16) .
K1 O69 2.933(12) .
K1 O34 2.949(13) .
K1 O19 3.015(13) .
K1 O54 3.104(11) .
K1 W19 3.795(4) .
K1 W6 3.802(4) .
K1 W15 3.910(4) .
K2 O11 2.700(14) 1_665
K2 O66 2.753(12) .
K2 O3W 2.764(18) .
K2 O10W 2.830(18) 2_666
K2 O30 2.951(13) 2_665
K2 O55 2.999(11) .
K2 O1 3.001(13) 2_665
K2 O6 3.067(12) 2_665
K2 O53 3.184(14) .
K2 W18 3.693(4) .
K2 W1 3.770(5) 2_665
K2 W11 3.843(5) .
K3 O22W 2.67(4) .
K3 O60 2.721(13) .
K3 O7W 2.815(17) 2_666
K3 O56 2.818(13) 2_666
K3 O50 2.828(13) 1_455
K3 O13W 2.90(2) 2_666
K3 O39 3.281(12) 1_455
K3 O59 3.356(13) 2_666
K3 O37 3.380(13) 1_455
K3 W15 3.846(5) 2_666
K3 W14 3.874(5) 1_455
K3 K1 4.045(6) 2_666
K4 O8W 2.726(16) 1_455
K4 O5W 2.726(17) .
K4 O61 2.749(13) .
K4 O50 2.770(12) 1_455
K4 O4W 2.933(16) .
K4 O24 2.959(13) .
K4 O56 2.988(13) 2_666
K4 K9 3.846(6) .
K4 W16 3.894(4) .
K4 K10 4.343(7) .
K4 K1 4.634(6) 1_455
K5 O7 2.686(13) 1_565
K5 O11W 2.75(2) .
K5 O10W 2.776(19) 2_666
K5 O46 2.853(12) .
K5 O64 2.868(12) .
K5 O12W 2.87(2) .
K5 O42 2.942(13) .
K5 O55 2.949(11) .
K5 W11 3.803(5) .
K5 W12 3.862(5) .
K5 W17 3.866(5) .
K5 W18 3.943(5) .
K6 O19W 2.78(3) .
K6 O53 2.786(14) 1_455
K6 O20W 2.80(3) .
K6 O23 2.900(13) 1_565
K6 O9 2.919(13) 1_565
K6 O13 3.002(12) 1_565
K6 O10 3.057(13) 1_565
K6 O38 3.233(12) 1_455
K6 W2 3.787(5) 1_565
K6 W11 3.817(5) 1_455
K6 W6 3.911(5) 1_565
K6 W3 3.942(5) 1_565
K7 O18W 2.69(3) .
K7 O3W 2.775(18) 1_455
K7 O3 2.792(12) 1_565
K7 O29 2.803(12) 2_565
K7 O6 2.899(12) 2_565
K7 O12 2.900(12) 2_565
K7 O3 2.952(12) 2_565
K7 O1 3.118(13) 1_565
K7 W1 3.623(4) 1_565
K7 K8 3.751(10) 1_554
K7 W1 3.775(5) 2_565
K7 W9 3.835(5) 2_565
K8 O2W 2.678(16) .
K8 O15 2.813(13) 2_666
K8 O1 2.845(14) 1_566
K8 O18W 2.88(3) 1_556
K8 O11W 2.94(2) 2_676
K8 O27 2.946(14) 2_566
K8 O11 2.959(14) 2_566
K8 O12 3.044(13) 2_566
K8 O18 3.260(16) 2_666
K8 K7 3.751(10) 1_556
K8 W3 3.770(7) 2_566
K8 W5 3.837(7) 2_666
K9 O59 2.753(13) .
K9 O21 2.779(13) .
K9 O60 2.790(13) 2_666
K9 O24 2.800(14) .
K9 O5W 2.816(17) .
K9 O61 2.822(13) .
K9 O57 3.191(13) 2_666
K9 W16 3.685(5) 2_666
K9 K10 3.707(7) .
K9 K3 4.143(7) 2_666
K10 O61 2.648(14) .
K10 O24 2.661(13) .
K10 O68 2.673(13) .
K10 O22 2.941(11) .
K10 O58 2.996(12) .
K10 O21 2.997(13) .
K10 O59 3.112(14) .
K10 P1 3.740(6) .
K10 P2 3.776(6) .
K10 W7 3.839(5) .
K10 W16 3.847(5) .
K11 O17W 1.08(3) .
K11 O17W 2.60(3) 2_665
K11 K12 2.695(12) 2_666
K11 O35 2.812(15) .
K11 O32 2.887(14) .
K11 O16 2.917(13) .
K11 O33 2.942(14) .
K11 O52 2.986(14) .
K11 O67 3.010(15) .
K11 K11 3.663(19) 2_665
K11 W18 3.736(8) .
K11 W19 3.766(9) .
K12 O16W 2.62(3) .
K12 K11 2.695(12) 2_666
K12 O15W 2.75(3) 1_556
K12 O17W 2.82(3) 2_666
K12 O30 2.828(15) 1_556
K12 O48 2.841(16) 2_666
K12 O14W 2.84(3) 2_667
K12 O67 3.142(15) 2_666
K12 O32 3.154(14) 1_556
K12 W13 3.613(10) 2_666
K12 W9 3.744(9) 1_556
K12 K11 4.491(13) 1_556
O1 W1 1.711(12) .
O1 K8 2.845(14) 1_544
O1 K2 3.001(13) 2_665
O1 K7 3.118(13) 1_545
O2 W1 1.919(11) .
O2 W2 1.964(12) .
O3 W1 1.872(11) .
O3 W3 2.028(11) .
O3 K7 2.791(12) 1_545
O3 K7 2.952(12) 2_565
O4 W4 1.888(11) .
O4 W1 1.957(11) .
O5 P1 1.574(11) .
O5 W3 2.364(10) .
O5 W1 2.397(11) .
O5 W2 2.397(10) .
O6 W1 1.883(10) .
O6 W9 1.996(11) .
O6 K7 2.899(12) 2_565
O6 K2 3.066(12) 2_665
O7 W2 1.713(12) .
O7 K5 2.686(13) 1_545
O8 W2 1.924(11) .
O8 W5 1.924(11) .
O9 W2 1.827(12) .
O9 W6 2.094(12) .
O9 K6 2.919(13) 1_545
O10 W2 1.920(12) .
O10 W3 1.973(11) .
O10 K6 3.057(13) 1_545
O11 W3 1.713(13) .
O11 K2 2.700(14) 1_445
O11 K8 2.959(14) 2_566
O12 W3 1.850(11) .
O12 W8 2.037(11) .
O12 K7 2.900(12) 2_565
O12 K8 3.044(13) 2_566
O13 W3 1.828(12) .
O13 W7 2.089(12) .
O13 K6 3.002(12) 1_545
O14 W4 1.718(12) .
O15 W5 1.900(12) .
O15 W4 1.934(12) .
O15 K8 2.813(13) 2_666
O16 W4 1.905(10) .
O16 W9 1.919(11) .
O17 P1 1.531(11) .
O17 W5 2.317(11) .
O17 W4 2.417(11) .
O18 W5 1.718(13) .
O18 K8 3.260(16) 2_666
O19 W5 1.885(12) .
O19 W6 1.939(12) .
O20 W6 1.745(12) .
O21 W6 1.772(12) .
O22 P1 1.547(11) .
O22 W6 2.353(10) .
O22 W7 2.444(10) .
O23 W7 1.934(12) .
O23 W6 1.937(12) .
O23 K6 2.900(13) 1_545
O24 W7 1.769(13) .
O25 W7 1.739(13) .
O26 W8 1.865(11) .
O26 W7 1.926(11) .
O27 W8 1.719(12) .
O27 K8 2.946(13) 2_566
O28 P1 1.514(11) .
O28 W8 2.354(10) .
O28 W9 2.389(10) .
O29 W9 1.943(11) .
O29 W8 1.950(11) .
O29 K7 2.803(12) 2_565
O30 W9 1.722(12) .
O30 K12 2.828(15) 1_554
O30 K2 2.951(13) 2_665
O31 W8 1.794(11) .
O31 Pd1 2.011(11) .
O32 W9 1.792(11) .
O32 Pd1 1.975(11) .
O32 K12 3.154(14) 1_554
O33 W19 1.923(11) .
O33 W4 1.929(11) .
O34 W5 1.919(12) .
O34 W19 1.933(12) .
O35 W18 1.800(12) .
O35 Pd1 1.994(12) .
O36 W17 1.830(12) .
O36 Pd1 2.011(12) .
O37 W10 1.745(13) .
O37 K3 3.380(13) 1_655
O38 W11 1.939(11) .
O38 W10 1.950(11) .
O38 K6 3.233(12) 1_655
O39 W14 1.900(11) .
O39 W10 1.947(11) .
O39 K3 3.281(12) 1_655
O40 W10 1.907(11) .
O40 W12 2.002(12) .
O41 P2 1.564(11) .
O41 W10 2.383(11) .
O41 W12 2.390(10) .
O41 W11 2.406(10) .
O42 W11 1.860(12) .
O42 W12 2.041(12) .
O43 W13 1.860(12) .
O43 W11 1.971(12) .
O44 W12 1.740(12) .
O45 W12 1.803(11) .
O45 W16 2.118(11) .
O46 W12 1.879(11) .
O46 W17 2.005(11) .
O47 W10 1.832(11) .
O47 W15 2.098(11) .
O48 W13 1.727(12) .
O48 K12 2.841(16) 2_666
O49 W13 1.878(11) .
O49 W14 1.943(11) .
O50 W14 1.737(12) .
O50 K4 2.770(12) 1_655
O50 K3 2.828(13) 1_655
O51 P2 1.517(11) .
O51 W14 2.322(11) .
O51 W13 2.395(11) .
O52 W13 1.888(11) .
O52 W18 1.921(11) .
O53 W11 1.716(12) .
O53 K6 2.786(14) 1_655
O54 W14 1.857(10) .
O54 W15 1.961(10) .
O55 W11 1.850(11) .
O55 W18 2.058(11) .
O56 W15 1.733(12) .
O56 K3 2.818(13) 2_666
O56 K4 2.988(13) 2_666
O57 W16 1.892(12) .
O57 W15 1.932(12) .
O57 K9 3.191(13) 2_666
O58 P2 1.546(11) .
O58 W15 2.363(11) .
O58 W16 2.411(11) .
O59 W15 1.779(12) .
O59 K3 3.356(13) 2_666
O60 W16 1.725(12) .
O60 K9 2.790(13) 2_666
O61 W16 1.769(12) .
O62 W17 1.886(11) .
O62 W16 1.915(11) .
O63 W17 1.728(12) .
O64 W17 1.927(11) .
O64 W18 1.943(11) .
O65 P2 1.543(11) .
O65 W17 2.346(10) .
O65 W18 2.361(10) .
O66 W18 1.732(12) .
O67 W19 1.899(11) .
O67 W13 1.930(12) .
O67 K12 3.142(15) 2_666
O68 W19 1.707(12) .
O69 W14 1.927(11) .
O69 W19 1.930(11) .
O1W W19 2.316(11) .
O3W K7 2.775(18) 1_655
O7W K3 2.815(17) 2_666
O8W K4 2.726(16) 1_655
O9W O21W 1.27(4) .
O10W K5 2.776(19) 2_666
O10W K2 2.830(18) 2_666
O11W O21W 1.60(5) .
O11W K8 2.94(2) 2_676
O13W K3 2.90(2) 2_666
O14W K12 2.84(3) 2_667
O15W K12 2.75(3) 1_554
O17W O17W 1.56(6) 2_665
O17W K11 2.60(3) 2_665
O17W K12 2.82(3) 2_666
O18W K8 2.88(3) 1_554
W1 K7 3.623(4) 1_545
W1 K2 3.770(5) 2_665
W1 K7 3.775(5) 2_565
W2 K6 3.787(5) 1_545
W2 K5 4.054(4) 1_545
W3 K8 3.770(7) 2_566
W3 K7 3.884(5) 2_565
W3 K6 3.942(5) 1_545
W5 K8 3.837(7) 2_666
W6 K6 3.911(5) 1_545
W7 K6 4.037(5) 1_545
W8 K7 3.911(5) 2_565
W8 K8 3.913(7) 2_566
W9 K12 3.743(9) 1_554
W9 K7 3.835(5) 2_565
W9 K2 3.857(5) 2_665
W11 K6 3.817(5) 1_655
W13 K12 3.613(10) 2_666
W14 K3 3.874(5) 1_655
W15 K3 3.846(5) 2_666
W16 K9 3.685(5) 2_666

loop_
_geom_torsion_atom_site_label_1
_geom_torsion_atom_site_label_2
_geom_torsion_atom_site_label_3
_geom_torsion_atom_site_label_4
_geom_torsion
_geom_torsion_site_symmetry_1
_geom_torsion_site_symmetry_4
O22W K3 K4 O8W -105.5(10) . 1_455
O60 K3 K4 O8W -175.9(5) . 1_455
O7W K3 K4 O8W 48.6(6) 2_666 1_455
O56 K3 K4 O8W 86.1(6) 2_666 1_455
O50 K3 K4 O8W -33.8(6) 1_455 1_455
O13W K3 K4 O8W 112.7(17) 2_666 1_455
O39 K3 K4 O8W -31.0(5) 1_455 1_455
O59 K3 K4 O8W 121.6(5) 2_666 1_455
O37 K3 K4 O8W -14.6(6) 1_455 1_455
W15 K3 K4 O8W 105.2(4) 2_666 1_455
W14 K3 K4 O8W -27.5(4) 1_455 1_455
K1 K3 K4 O8W 93.9(5) 2_666 1_455
O22W K3 K4 O5W 152.3(10) . .
O60 K3 K4 O5W 81.9(5) . .
O7W K3 K4 O5W -53.5(6) 2_666 .
O56 K3 K4 O5W -16.1(6) 2_666 .
O50 K3 K4 O5W -135.9(6) 1_455 .
O13W K3 K4 O5W 10.6(17) 2_666 .
O39 K3 K4 O5W -133.2(5) 1_455 .
O59 K3 K4 O5W 19.4(5) 2_666 .
O37 K3 K4 O5W -116.7(5) 1_455 .
W15 K3 K4 O5W 3.1(4) 2_666 .
W14 K3 K4 O5W -129.7(4) 1_455 .
K1 K3 K4 O5W -8.3(4) 2_666 .
O22W K3 K4 O61 61.1(9) . .
O60 K3 K4 O61 -9.3(4) . .
O7W K3 K4 O61 -144.7(5) 2_666 .
O56 K3 K4 O61 -107.3(5) 2_666 .
O50 K3 K4 O61 132.9(5) 1_455 .
O13W K3 K4 O61 -80.6(16) 2_666 .
O39 K3 K4 O61 135.6(4) 1_455 .
O59 K3 K4 O61 -71.8(4) 2_666 .
O37 K3 K4 O61 152.1(5) 1_455 .
W15 K3 K4 O61 -88.1(3) 2_666 .
W14 K3 K4 O61 139.1(3) 1_455 .
K1 K3 K4 O61 -99.5(3) 2_666 .
O22W K3 K4 O50 -71.7(10) . 1_455
O60 K3 K4 O50 -142.1(5) . 1_455
O7W K3 K4 O50 82.4(5) 2_666 1_455
O56 K3 K4 O50 119.8(6) 2_666 1_455
O13W K3 K4 O50 146.5(17) 2_666 1_455
O39 K3 K4 O50 2.8(4) 1_455 1_455
O59 K3 K4 O50 155.4(5) 2_666 1_455
O37 K3 K4 O50 19.2(5) 1_455 1_455
W15 K3 K4 O50 139.0(4) 2_666 1_455
W14 K3 K4 O50 6.2(4) 1_455 1_455
K1 K3 K4 O50 127.7(4) 2_666 1_455
O22W K3 K4 O4W -27.9(9) . .
O60 K3 K4 O4W -98.3(4) . .
O7W K3 K4 O4W 126.2(5) 2_666 .
O56 K3 K4 O4W 163.6(5) 2_666 .
O50 K3 K4 O4W 43.8(5) 1_455 .
O13W K3 K4 O4W -169.7(16) 2_666 .
O39 K3 K4 O4W 46.6(4) 1_455 .
O59 K3 K4 O4W -160.8(4) 2_666 .
O37 K3 K4 O4W 63.0(5) 1_455 .
W15 K3 K4 O4W -177.2(3) 2_666 .
W14 K3 K4 O4W 50.0(3) 1_455 .
K1 K3 K4 O4W 171.5(3) 2_666 .
O22W K3 K4 O24 62.8(11) . .
O60 K3 K4 O24 -7.7(6) . .
O7W K3 K4 O24 -143.1(7) 2_666 .
O56 K3 K4 O24 -105.7(7) 2_666 .
O50 K3 K4 O24 134.5(7) 1_455 .
O13W K3 K4 O24 -79.0(17) 2_666 .
O39 K3 K4 O24 137.3(6) 1_455 .
O59 K3 K4 O24 -70.1(6) 2_666 .
O37 K3 K4 O24 153.7(6) 1_455 .
W15 K3 K4 O24 -86.5(6) 2_666 .
W14 K3 K4 O24 140.7(6) 1_455 .
K1 K3 K4 O24 -97.9(6) 2_666 .
O22W K3 K4 O56 168.4(10) . 2_666
O60 K3 K4 O56 98.0(5) . 2_666
O7W K3 K4 O56 -37.4(5) 2_666 2_666
O50 K3 K4 O56 -119.8(6) 1_455 2_666
O13W K3 K4 O56 26.7(16) 2_666 2_666
O39 K3 K4 O56 -117.0(4) 1_455 2_666
O59 K3 K4 O56 35.5(4) 2_666 2_666
O37 K3 K4 O56 -100.6(5) 1_455 2_666
W15 K3 K4 O56 19.2(4) 2_666 2_666
W14 K3 K4 O56 -113.6(4) 1_455 2_666
K1 K3 K4 O56 7.8(4) 2_666 2_666
O22W K3 K4 K9 100.7(9) . .
O60 K3 K4 K9 30.3(3) . .
O7W K3 K4 K9 -105.2(4) 2_666 .
O56 K3 K4 K9 -67.7(4) 2_666 .
O50 K3 K4 K9 172.4(4) 1_455 .
O13W K3 K4 K9 -41.0(16) 2_666 .
O39 K3 K4 K9 175.2(2) 1_455 .
O59 K3 K4 K9 -32.2(3) 2_666 .
O37 K3 K4 K9 -168.4(4) 1_455 .
W15 K3 K4 K9 -48.56(13) 2_666 .
W14 K3 K4 K9 178.67(16) 1_455 .
K1 K3 K4 K9 -59.9(2) 2_666 .
O22W K3 K4 W16 55.9(9) . .
O60 K3 K4 W16 -14.5(3) . .
O7W K3 K4 W16 -150.0(4) 2_666 .
O56 K3 K4 W16 -112.5(4) 2_666 .
O50 K3 K4 W16 127.6(4) 1_455 .
O13W K3 K4 W16 -85.8(16) 2_666 .
O39 K3 K4 W16 130.4(2) 1_455 .
O59 K3 K4 W16 -77.0(2) 2_666 .
O37 K3 K4 W16 146.8(4) 1_455 .
W15 K3 K4 W16 -93.37(8) 2_666 .
W14 K3 K4 W16 133.87(11) 1_455 .
K1 K3 K4 W16 -104.71(15) 2_666 .
O22W K3 K4 K10 42.2(9) . .
O60 K3 K4 K10 -28.2(3) . .
O7W K3 K4 K10 -163.7(4) 2_666 .
O56 K3 K4 K10 -126.2(4) 2_666 .
O50 K3 K4 K10 113.9(4) 1_455 .
O13W K3 K4 K10 -99.5(16) 2_666 .
O39 K3 K4 K10 116.7(2) 1_455 .
O59 K3 K4 K10 -90.7(3) 2_666 .
O37 K3 K4 K10 133.1(4) 1_455 .
W15 K3 K4 K10 -107.07(16) 2_666 .
W14 K3 K4 K10 120.16(16) 1_455 .
K1 K3 K4 K10 -118.42(18) 2_666 .
O22W K3 K4 K1 -117.2(9) . 1_455
O60 K3 K4 K1 172.4(3) . 1_455
O7W K3 K4 K1 37.0(4) 2_666 1_455
O56 K3 K4 K1 74.4(4) 2_666 1_455
O50 K3 K4 K1 -45.4(4) 1_455 1_455
O13W K3 K4 K1 101.1(16) 2_666 1_455
O39 K3 K4 K1 -42.6(2) 1_455 1_455
O59 K3 K4 K1 110.0(2) 2_666 1_455
O37 K3 K4 K1 -26.2(4) 1_455 1_455
W15 K3 K4 K1 93.58(10) 2_666 1_455
W14 K3 K4 K1 -39.19(8) 1_455 1_455
K1 K3 K4 K1 82.23(16) 2_666 1_455
O8W K4 K9 O59 136.0(5) 1_455 .
O5W K4 K9 O59 -176.4(6) . .
O61 K4 K9 O59 -8.2(5) . .
O50 K4 K9 O59 -59.2(7) 1_455 .
O4W K4 K9 O59 36.9(5) . .
O24 K4 K9 O59 86.1(5) . .
O56 K4 K9 O59 -103.6(4) 2_666 .
W16 K4 K9 O59 -25.6(3) . .
K10 K4 K9 O59 38.0(3) . .
K3 K4 K9 O59 -68.2(3) . .
K1 K4 K9 O59 175.2(3) 1_455 .
O8W K4 K9 O21 66.6(5) 1_455 .
O5W K4 K9 O21 114.3(6) . .
O61 K4 K9 O21 -77.6(5) . .
O50 K4 K9 O21 -128.6(6) 1_455 .
O4W K4 K9 O21 -32.5(5) . .
O24 K4 K9 O21 16.7(4) . .
O56 K4 K9 O21 -173.0(4) 2_666 .
W16 K4 K9 O21 -95.0(3) . .
K10 K4 K9 O21 -31.4(3) . .
K3 K4 K9 O21 -137.6(3) . .
K1 K4 K9 O21 105.8(3) 1_455 .
O8W K4 K9 O60 -143.3(5) 1_455 2_666
O5W K4 K9 O60 -95.6(6) . 2_666
O61 K4 K9 O60 72.5(5) . 2_666
O50 K4 K9 O60 21.5(7) 1_455 2_666
O4W K4 K9 O60 117.6(5) . 2_666
O24 K4 K9 O60 166.8(5) . 2_666
O56 K4 K9 O60 -22.9(4) 2_666 2_666
W16 K4 K9 O60 55.1(3) . 2_666
K10 K4 K9 O60 118.7(3) . 2_666
K3 K4 K9 O60 12.5(4) . 2_666
K1 K4 K9 O60 -104.1(4) 1_455 2_666
O8W K4 K9 O24 49.9(5) 1_455 .
O5W K4 K9 O24 97.5(6) . .
O61 K4 K9 O24 -94.3(5) . .
O50 K4 K9 O24 -145.3(7) 1_455 .
O4W K4 K9 O24 -49.2(5) . .
O56 K4 K9 O24 170.3(4) 2_666 .
W16 K4 K9 O24 -111.7(4) . .
K10 K4 K9 O24 -48.1(4) . .
K3 K4 K9 O24 -154.3(4) . .
K1 K4 K9 O24 89.1(4) 1_455 .
O8W K4 K9 O5W -47.7(6) 1_455 .
O61 K4 K9 O5W 168.1(6) . .
O50 K4 K9 O5W 117.2(8) 1_455 .
O4W K4 K9 O5W -146.8(6) . .
O24 K4 K9 O5W -97.5(6) . .
O56 K4 K9 O5W 72.8(5) 2_666 .
W16 K4 K9 O5W 150.8(5) . .
K10 K4 K9 O5W -145.7(5) . .
K3 K4 K9 O5W 108.2(5) . .
K1 K4 K9 O5W -8.5(5) 1_455 .
O8W K4 K9 O61 144.2(6) 1_455 .
O5W K4 K9 O61 -168.1(6) . .
O50 K4 K9 O61 -51.0(7) 1_455 .
O4W K4 K9 O61 45.1(5) . .
O24 K4 K9 O61 94.3(5) . .
O56 K4 K9 O61 -95.3(5) 2_666 .
W16 K4 K9 O61 -17.3(4) . .
K10 K4 K9 O61 46.2(4) . .
K3 K4 K9 O61 -60.0(4) . .
K1 K4 K9 O61 -176.6(4) 1_455 .
O8W K4 K9 O57 -124.4(5) 1_455 2_666
O5W K4 K9 O57 -76.8(5) . 2_666
O61 K4 K9 O57 91.4(4) . 2_666
O50 K4 K9 O57 40.4(6) 1_455 2_666
O4W K4 K9 O57 136.5(5) . 2_666
O24 K4 K9 O57 -174.3(4) . 2_666
O56 K4 K9 O57 -4.0(3) 2_666 2_666
W16 K4 K9 O57 74.0(2) . 2_666
K10 K4 K9 O57 137.6(3) . 2_666
K3 K4 K9 O57 31.4(3) . 2_666
K1 K4 K9 O57 -85.2(3) 1_455 2_666
O8W K4 K9 W16 -126.2(4) 1_455 2_666
O5W K4 K9 W16 -78.5(5) . 2_666
O61 K4 K9 W16 89.6(4) . 2_666
O50 K4 K9 W16 38.6(6) 1_455 2_666
O4W K4 K9 W16 134.7(4) . 2_666
O24 K4 K9 W16 -176.1(4) . 2_666
O56 K4 K9 W16 -5.7(3) 2_666 2_666
W16 K4 K9 W16 72.25(10) . 2_666
K10 K4 K9 W16 135.79(15) . 2_666
K3 K4 K9 W16 29.64(16) . 2_666
K1 K4 K9 W16 -87.0(2) 1_455 2_666
O8W K4 K9 K10 98.0(4) 1_455 .
O5W K4 K9 K10 145.7(5) . .
O61 K4 K9 K10 -46.2(4) . .
O50 K4 K9 K10 -97.2(6) 1_455 .
O4W K4 K9 K10 -1.1(4) . .
O24 K4 K9 K10 48.1(3) . .
O56 K4 K9 K10 -141.5(3) 2_666 .
W16 K4 K9 K10 -63.54(10) . .
K3 K4 K9 K10 -106.16(16) . .
K1 K4 K9 K10 137.2(2) 1_455 .
O8W K4 K9 K3 -176.0(5) 1_455 2_666
O5W K4 K9 K3 -128.4(6) . 2_666
O61 K4 K9 K3 39.8(5) . 2_666
O50 K4 K9 K3 -11.2(8) 1_455 2_666
O4W K4 K9 K3 84.9(6) . 2_666
O24 K4 K9 K3 134.1(5) . 2_666
O56 K4 K9 K3 -55.6(5) 2_666 2_666
W16 K4 K9 K3 22.4(4) . 2_666
K10 K4 K9 K3 86.0(4) . 2_666
K3 K4 K9 K3 -20.2(5) . 2_666
K1 K4 K9 K3 -136.8(3) 1_455 2_666
O8W K4 K9 K1 101.2(4) 1_455 .
O5W K4 K9 K1 148.9(5) . .
O61 K4 K9 K1 -43.0(4) . .
O50 K4 K9 K1 -93.9(6) 1_455 .
O4W K4 K9 K1 2.1(5) . .
O24 K4 K9 K1 51.4(4) . .
O56 K4 K9 K1 -138.3(3) 2_666 .
W16 K4 K9 K1 -60.32(15) . .
K10 K4 K9 K1 3.22(15) . .
K3 K4 K9 K1 -102.94(18) . .
K1 K4 K9 K1 140.4(2) 1_455 .
O7W K1 K9 O59 67.2(6) . .
O21 K1 K9 O59 -146.4(7) . .
O13W K1 K9 O59 127.6(7) . .
O8W K1 K9 O59 143.4(18) . .
O69 K1 K9 O59 -41.5(5) . .
O34 K1 K9 O59 -107.5(6) . .
O19 K1 K9 O59 -148.7(5) . .
O54 K1 K9 O59 -1.3(5) . .
W19 K1 K9 O59 -74.5(5) . .
W6 K1 K9 O59 -156.0(5) . .
W15 K1 K9 O59 5.9(5) . .
O7W K1 K9 O21 -146.4(6) . .
O13W K1 K9 O21 -86.0(7) . .
O59 K1 K9 O21 146.4(7) . .
O8W K1 K9 O21 -70.1(18) . .
O69 K1 K9 O21 104.9(6) . .
O34 K1 K9 O21 38.9(5) . .
O19 K1 K9 O21 -2.3(5) . .
O54 K1 K9 O21 145.1(5) . .
W19 K1 K9 O21 71.9(5) . .
W6 K1 K9 O21 -9.5(5) . .
W15 K1 K9 O21 152.4(5) . .
O7W K1 K9 O60 10.6(4) . 2_666
O21 K1 K9 O60 157.0(5) . 2_666
O13W K1 K9 O60 71.1(6) . 2_666
O59 K1 K9 O60 -56.5(5) . 2_666
O8W K1 K9 O60 86.9(17) . 2_666
O69 K1 K9 O60 -98.0(4) . 2_666
O34 K1 K9 O60 -164.1(4) . 2_666
O19 K1 K9 O60 154.7(4) . 2_666
O54 K1 K9 O60 -57.9(3) . 2_666
W19 K1 K9 O60 -131.0(3) . 2_666
W6 K1 K9 O60 147.5(3) . 2_666
W15 K1 K9 O60 -50.6(3) . 2_666
O7W K1 K9 O24 175.6(4) . .
O21 K1 K9 O24 -38.0(5) . .
O13W K1 K9 O24 -123.9(6) . .
O59 K1 K9 O24 108.5(5) . .
O8W K1 K9 O24 -108.1(17) . .
O69 K1 K9 O24 67.0(4) . .
O34 K1 K9 O24 0.9(4) . .
O19 K1 K9 O24 -40.3(4) . .
O54 K1 K9 O24 107.1(3) . .
W19 K1 K9 O24 34.0(3) . .
W6 K1 K9 O24 -47.5(3) . .
W15 K1 K9 O24 114.4(3) . .
O7W K1 K9 O5W -159.4(9) . .
O21 K1 K9 O5W -13.0(10) . .
O13W K1 K9 O5W -99.0(10) . .
O59 K1 K9 O5W 133.4(10) . .
O8W K1 K9 O5W -83.2(19) . .
O69 K1 K9 O5W 91.9(9) . .
O34 K1 K9 O5W 25.9(9) . .
O19 K1 K9 O5W -15.3(9) . .
O54 K1 K9 O5W 132.1(9) . .
W19 K1 K9 O5W 58.9(9) . .
W6 K1 K9 O5W -22.6(9) . .
W15 K1 K9 O5W 139.3(9) . .
O7W K1 K9 O61 109.8(4) . .
O21 K1 K9 O61 -103.8(5) . .
O13W K1 K9 O61 170.3(6) . .
O59 K1 K9 O61 42.7(5) . .
O8W K1 K9 O61 -173.9(17) . .
O69 K1 K9 O61 1.2(4) . .
O34 K1 K9 O61 -64.9(4) . .
O19 K1 K9 O61 -106.1(4) . .
O54 K1 K9 O61 41.3(3) . .
W19 K1 K9 O61 -31.9(3) . .
W6 K1 K9 O61 -113.3(3) . .
W15 K1 K9 O61 48.6(3) . .
O7W K1 K9 O57 41.6(5) . 2_666
O21 K1 K9 O57 -172.0(6) . 2_666
O13W K1 K9 O57 102.0(6) . 2_666
O59 K1 K9 O57 -25.6(6) . 2_666
O8W K1 K9 O57 117.8(17) . 2_666
O69 K1 K9 O57 -67.1(5) . 2_666
O34 K1 K9 O57 -133.1(5) . 2_666
O19 K1 K9 O57 -174.3(4) . 2_666
O54 K1 K9 O57 -26.9(4) . 2_666
W19 K1 K9 O57 -100.1(4) . 2_666
W6 K1 K9 O57 178.4(4) . 2_666
W15 K1 K9 O57 -19.7(4) . 2_666
O7W K1 K9 W16 13.4(4) . 2_666
O21 K1 K9 W16 159.8(5) . 2_666
O13W K1 K9 W16 73.8(5) . 2_666
O59 K1 K9 W16 -53.8(5) . 2_666
O8W K1 K9 W16 89.7(17) . 2_666
O69 K1 K9 W16 -95.3(3) . 2_666
O34 K1 K9 W16 -161.3(3) . 2_666
O19 K1 K9 W16 157.5(3) . 2_666
O54 K1 K9 W16 -55.1(2) . 2_666
W19 K1 K9 W16 -128.28(12) . 2_666
W6 K1 K9 W16 150.26(14) . 2_666
W15 K1 K9 W16 -47.84(11) . 2_666
O7W K1 K9 K10 142.6(4) . .
O21 K1 K9 K10 -71.0(5) . .
O13W K1 K9 K10 -157.0(5) . .
O59 K1 K9 K10 75.4(5) . .
O8W K1 K9 K10 -141.2(17) . .
O69 K1 K9 K10 33.9(3) . .
O34 K1 K9 K10 -32.1(3) . .
O19 K1 K9 K10 -73.3(3) . .
O54 K1 K9 K10 74.1(2) . .
W19 K1 K9 K10 0.89(14) . .
W6 K1 K9 K10 -80.57(12) . .
W15 K1 K9 K10 81.33(12) . .
O7W K1 K9 K4 139.0(4) . .
O21 K1 K9 K4 -74.6(5) . .
O13W K1 K9 K4 -160.6(5) . .
O59 K1 K9 K4 71.8(5) . .
O8W K1 K9 K4 -144.8(17) . .
O69 K1 K9 K4 30.3(4) . .
O34 K1 K9 K4 -35.8(4) . .
O19 K1 K9 K4 -76.9(3) . .
O54 K1 K9 K4 70.5(3) . .
W19 K1 K9 K4 -2.7(2) . .
W6 K1 K9 K4 -84.18(17) . .
W15 K1 K9 K4 77.72(16) . .
O7W K1 K9 K3 -9.6(3) . 2_666
O21 K1 K9 K3 136.8(5) . 2_666
O13W K1 K9 K3 50.8(5) . 2_666
O59 K1 K9 K3 -76.8(5) . 2_666
O8W K1 K9 K3 66.7(17) . 2_666
O69 K1 K9 K3 -118.3(3) . 2_666
O34 K1 K9 K3 175.7(3) . 2_666
O19 K1 K9 K3 134.5(3) . 2_666
O54 K1 K9 K3 -78.1(2) . 2_666
W19 K1 K9 K3 -151.28(15) . 2_666
W6 K1 K9 K3 127.26(13) . 2_666
W15 K1 K9 K3 -70.84(10) . 2_666
O59 K9 K10 O61 -89.3(5) . .
O21 K9 K10 O61 -170.7(5) . .
O60 K9 K10 O61 -66.7(5) 2_666 .
O24 K9 K10 O61 99.1(5) . .
O5W K9 K10 O61 71.2(5) . .
O57 K9 K10 O61 -0.2(5) 2_666 .
W16 K9 K10 O61 -35.2(4) 2_666 .
K4 K9 K10 O61 46.4(4) . .
K3 K9 K10 O61 -107.4(4) 2_666 .
K1 K9 K10 O61 -130.6(4) . .
O59 K9 K10 O24 171.6(5) . .
O21 K9 K10 O24 90.2(5) . .
O60 K9 K10 O24 -165.8(5) 2_666 .
O5W K9 K10 O24 -27.9(5) . .
O61 K9 K10 O24 -99.1(5) . .
O57 K9 K10 O24 -99.4(5) 2_666 .
W16 K9 K10 O24 -134.3(4) 2_666 .
K4 K9 K10 O24 -52.7(4) . .
K3 K9 K10 O24 153.5(4) 2_666 .
K1 K9 K10 O24 130.3(4) . .
O59 K9 K10 O68 39.8(6) . .
O21 K9 K10 O68 -41.6(6) . .
O60 K9 K10 O68 62.5(6) 2_666 .
O24 K9 K10 O68 -131.8(6) . .
O5W K9 K10 O68 -159.7(6) . .
O61 K9 K10 O68 129.1(6) . .
O57 K9 K10 O68 128.9(5) 2_666 .
W16 K9 K10 O68 93.9(5) 2_666 .
K4 K9 K10 O68 175.5(5) . .
K3 K9 K10 O68 21.7(5) 2_666 .
K1 K9 K10 O68 -1.4(4) . .
O59 K9 K10 O22 121.2(4) . .
O21 K9 K10 O22 39.8(4) . .
O60 K9 K10 O22 143.9(4) 2_666 .
O24 K9 K10 O22 -50.3(4) . .
O5W K9 K10 O22 -78.2(4) . .
O61 K9 K10 O22 -149.5(5) . .
O57 K9 K10 O22 -149.7(4) 2_666 .
W16 K9 K10 O22 175.3(3) 2_666 .
K4 K9 K10 O22 -103.1(3) . .
K3 K9 K10 O22 103.1(3) 2_666 .
K1 K9 K10 O22 80.0(2) . .
O59 K9 K10 O58 -39.4(4) . .
O21 K9 K10 O58 -120.8(4) . .
O60 K9 K10 O58 -16.8(4) 2_666 .
O24 K9 K10 O58 149.0(5) . .
O5W K9 K10 O58 121.1(4) . .
O61 K9 K10 O58 49.9(4) . .
O57 K9 K10 O58 49.7(4) 2_666 .
W16 K9 K10 O58 14.7(3) 2_666 .
K4 K9 K10 O58 96.3(3) . .
K3 K9 K10 O58 -57.5(3) 2_666 .
K1 K9 K10 O58 -80.7(2) . .
O59 K9 K10 O21 81.4(5) . .
O60 K9 K10 O21 104.0(5) 2_666 .
O24 K9 K10 O21 -90.2(5) . .
O5W K9 K10 O21 -118.1(5) . .
O61 K9 K10 O21 170.7(5) . .
O57 K9 K10 O21 170.5(5) 2_666 .
W16 K9 K10 O21 135.5(4) 2_666 .
K4 K9 K10 O21 -142.9(4) . .
K3 K9 K10 O21 63.3(3) 2_666 .
K1 K9 K10 O21 40.1(3) . .
O21 K9 K10 O59 -81.4(5) . .
O60 K9 K10 O59 22.6(4) 2_666 .
O24 K9 K10 O59 -171.6(5) . .
O5W K9 K10 O59 160.5(5) . .
O61 K9 K10 O59 89.3(5) . .
O57 K9 K10 O59 89.1(4) 2_666 .
W16 K9 K10 O59 54.1(4) 2_666 .
K4 K9 K10 O59 135.7(3) . .
K3 K9 K10 O59 -18.1(3) 2_666 .
K1 K9 K10 O59 -41.3(3) . .
O59 K9 K10 P1 119.3(4) . .
O21 K9 K10 P1 37.9(4) . .
O60 K9 K10 P1 142.0(3) 2_666 .
O24 K9 K10 P1 -52.3(4) . .
O5W K9 K10 P1 -80.1(4) . .
O61 K9 K10 P1 -151.4(4) . .
O57 K9 K10 P1 -151.6(3) 2_666 .
W16 K9 K10 P1 173.41(16) 2_666 .
K4 K9 K10 P1 -105.00(19) . .
K3 K9 K10 P1 101.21(19) 2_666 .
K1 K9 K10 P1 78.06(17) . .
O59 K9 K10 P2 -37.2(3) . .
O21 K9 K10 P2 -118.7(4) . .
O60 K9 K10 P2 -14.6(4) 2_666 .
O24 K9 K10 P2 151.2(4) . .
O5W K9 K10 P2 123.3(4) . .
O61 K9 K10 P2 52.0(4) . .
O57 K9 K10 P2 51.8(3) 2_666 .
W16 K9 K10 P2 16.8(3) 2_666 .
K4 K9 K10 P2 98.42(18) . .
K3 K9 K10 P2 -55.4(2) 2_666 .
K1 K9 K10 P2 -78.51(17) . .
O59 K9 K10 W7 154.4(3) . .
O21 K9 K10 W7 73.0(3) . .
O60 K9 K10 W7 177.0(3) 2_666 .
O24 K9 K10 W7 -17.2(4) . .
O5W K9 K10 W7 -45.1(4) . .
O61 K9 K10 W7 -116.4(4) . .
O57 K9 K10 W7 -116.6(3) 2_666 .
W16 K9 K10 W7 -151.6(2) 2_666 .
K4 K9 K10 W7 -69.97(10) . .
K3 K9 K10 W7 136.24(14) 2_666 .
K1 K9 K10 W7 113.09(12) . .
O59 K9 K10 W16 -72.3(3) . .
O21 K9 K10 W16 -153.7(4) . .
O60 K9 K10 W16 -49.7(3) 2_666 .
O24 K9 K10 W16 116.1(4) . .
O5W K9 K10 W16 88.2(4) . .
O61 K9 K10 W16 17.0(4) . .
O57 K9 K10 W16 16.8(3) 2_666 .
W16 K9 K10 W16 -18.2(2) 2_666 .
K4 K9 K10 W16 63.38(10) . .
K3 K9 K10 W16 -90.41(13) 2_666 .
K1 K9 K10 W16 -113.56(12) . .
O17W K11 O16 W4 127.7(16) . .
O17W K11 O16 W4 137.8(7) 2_665 .
K12 K11 O16 W4 40.7(7) 2_666 .
O35 K11 O16 W4 -134.9(5) . .
O32 K11 O16 W4 -153.0(6) . .
O33 K11 O16 W4 -17.4(4) . .
O52 K11 O16 W4 -74.9(9) . .
O67 K11 O16 W4 -31.3(6) . .
K11 K11 O16 W4 134.8(5) 2_665 .
W18 K11 O16 W4 -123.2(5) . .
W19 K11 O16 W4 -39.6(4) . .
O17W K11 O16 W9 -64.2(16) . .
O17W K11 O16 W9 -54.1(8) 2_665 .
K12 K11 O16 W9 -151.3(5) 2_666 .
O35 K11 O16 W9 33.1(6) . .
O32 K11 O16 W9 15.0(4) . .
O33 K11 O16 W9 150.6(6) . .
O52 K11 O16 W9 93.1(8) . .
O67 K11 O16 W9 136.7(4) . .
K11 K11 O16 W9 -57.1(5) 2_665 .
W18 K11 O16 W9 44.8(7) . .
W19 K11 O16 W9 128.5(4) . .
O7W K1 O19 W5 -104.6(8) . .
O21 K1 O19 W5 152.5(6) . .
O13W K1 O19 W5 -138.1(6) . .
O59 K1 O19 W5 136.2(5) . .
O8W K1 O19 W5 -36.6(5) . .
O69 K1 O19 W5 30.6(5) . .
O34 K1 O19 W5 17.3(4) . .
O54 K1 O19 W5 75.8(8) . .
W19 K1 O19 W5 38.1(4) . .
W6 K1 O19 W5 166.2(8) . .
W15 K1 O19 W5 122.3(4) . .
O7W K1 O19 W6 89.2(8) . .
O21 K1 O19 W6 -13.7(4) . .
O13W K1 O19 W6 55.7(6) . .
O59 K1 O19 W6 -30.0(6) . .
O8W K1 O19 W6 157.2(5) . .
O69 K1 O19 W6 -135.6(4) . .
O34 K1 O19 W6 -148.9(6) . .
O54 K1 O19 W6 -90.4(7) . .
W19 K1 O19 W6 -128.1(4) . .
W15 K1 O19 W6 -43.9(6) . .
O59 K9 O21 W6 176.5(9) . .
O60 K9 O21 W6 129.6(7) 2_666 .
O24 K9 O21 W6 -66.4(8) . .
O5W K9 O21 W6 -30.1(10) . .
O61 K9 O21 W6 -125.1(8) . .
O57 K9 O21 W6 -172.1(16) 2_666 .
W16 K9 O21 W6 122.7(7) 2_666 .
K10 K9 O21 W6 -118.5(9) . .
K4 K9 O21 W6 -80.4(8) . .
K3 K9 O21 W6 122.1(8) 2_666 .
K1 K9 O21 W6 156.3(11) . .
O59 K9 O21 K1 20.2(4) . .
O60 K9 O21 K1 -26.8(6) 2_666 .
O24 K9 O21 K1 137.3(6) . .
O5W K9 O21 K1 173.6(5) . .
O61 K9 O21 K1 78.5(5) . .
O57 K9 O21 K1 32(2) 2_666 .
W16 K9 O21 K1 -33.7(8) 2_666 .
K10 K9 O21 K1 85.2(4) . .
K4 K9 O21 K1 123.2(4) . .
K3 K9 O21 K1 -34.2(4) 2_666 .
O59 K9 O21 K10 -65.0(4) . .
O60 K9 O21 K10 -112.0(4) 2_666 .
O24 K9 O21 K10 52.1(3) . .
O5W K9 O21 K10 88.4(5) . .
O61 K9 O21 K10 -6.7(4) . .
O57 K9 O21 K10 -54(2) 2_666 .
W16 K9 O21 K10 -118.8(4) 2_666 .
K4 K9 O21 K10 38.1(3) . .
K3 K9 O21 K10 -119.4(3) 2_666 .
K1 K9 O21 K10 -85.2(4) . .
O7W K1 O21 W6 -119.5(6) . .
O13W K1 O21 W6 -80.5(7) . .
O59 K1 O21 W6 179.0(7) . .
O8W K1 O21 W6 0.9(10) . .
O69 K1 O21 W6 101.0(6) . .
O34 K1 O21 W6 50.4(6) . .
O19 K1 O21 W6 15.8(4) . .
O54 K1 O21 W6 160.6(5) . .
W19 K1 O21 W6 80.6(5) . .
W15 K1 O21 W6 175.7(5) . .
O7W K1 O21 K9 41.8(7) . .
O13W K1 O21 K9 80.8(6) . .
O59 K1 O21 K9 -19.7(4) . .
O8W K1 O21 K9 162.3(6) . .
O69 K1 O21 K9 -97.6(5) . .
O34 K1 O21 K9 -148.2(4) . .
O19 K1 O21 K9 177.2(6) . .
O54 K1 O21 K9 -38.1(5) . .
W19 K1 O21 K9 -118.0(4) . .
W6 K1 O21 K9 161.4(9) . .
W15 K1 O21 K9 -22.9(4) . .
O7W K1 O21 K10 120.5(5) . .
O13W K1 O21 K10 159.5(6) . .
O59 K1 O21 K10 59.0(4) . .
O8W K1 O21 K10 -119.1(6) . .
O69 K1 O21 K10 -19.0(5) . .
O34 K1 O21 K10 -69.5(4) . .
O19 K1 O21 K10 -104.1(4) . .
O54 K1 O21 K10 40.6(4) . .
W19 K1 O21 K10 -39.4(3) . .
W6 K1 O21 K10 -120.0(7) . .
W15 K1 O21 K10 55.7(3) . .
O61 K10 O21 W6 139.0(6) . .
O24 K10 O21 W6 74.8(6) . .
O68 K10 O21 W6 -74.8(7) . .
O22 K10 O21 W6 2.5(5) . .
O58 K10 O21 W6 -160.1(5) . .
O59 K10 O21 W6 -169.2(8) . .
K9 K10 O21 W6 131.9(7) . .
P1 K10 O21 W6 -12.3(5) . .
P2 K10 O21 W6 -139.1(5) . .
W7 K10 O21 W6 48.1(5) . .
W16 K10 O21 W6 158.0(5) . .
O61 K10 O21 K9 7.1(4) . .
O24 K10 O21 K9 -57.1(4) . .
O68 K10 O21 K9 153.3(4) . .
O22 K10 O21 K9 -129.4(4) . .
O58 K10 O21 K9 68.0(4) . .
O59 K10 O21 K9 58.9(3) . .
P1 K10 O21 K9 -144.3(3) . .
P2 K10 O21 K9 89.0(3) . .
W7 K10 O21 K9 -83.8(3) . .
W16 K10 O21 K9 26.1(3) . .
O61 K10 O21 K1 -108.0(4) . .
O24 K10 O21 K1 -172.2(5) . .
O68 K10 O21 K1 38.2(4) . .
O22 K10 O21 K1 115.5(4) . .
O58 K10 O21 K1 -47.2(4) . .
O59 K10 O21 K1 -56.2(4) . .
K9 K10 O21 K1 -115.1(4) . .
P1 K10 O21 K1 100.6(3) . .
P2 K10 O21 K1 -26.2(5) . .
W7 K10 O21 K1 161.1(4) . .
W16 K10 O21 K1 -89.0(3) . .
O61 K10 O22 P1 153.6(6) . .
O24 K10 O22 P1 143.4(7) . .
O68 K10 O22 P1 -37.3(6) . .
O58 K10 O22 P1 -84.3(12) . .
O21 K10 O22 P1 -140.7(7) . .
O59 K10 O22 P1 -133.2(5) . .
K9 K10 O22 P1 -175.5(5) . .
P2 K10 O22 P1 -36.2(9) . .
W7 K10 O22 P1 131.9(7) . .
W16 K10 O22 P1 153.8(5) . .
O61 K10 O22 W6 -67.4(6) . .
O24 K10 O22 W6 -77.7(4) . .
O68 K10 O22 W6 101.7(4) . .
O58 K10 O22 W6 54.7(12) . .
O21 K10 O22 W6 -1.7(3) . .
O59 K10 O22 W6 5.8(5) . .
K9 K10 O22 W6 -36.5(3) . .
P1 K10 O22 W6 139.0(7) . .
P2 K10 O22 W6 102.8(6) . .
W7 K10 O22 W6 -89.1(4) . .
W16 K10 O22 W6 -67.2(8) . .
O61 K10 O22 W7 21.7(6) . .
O24 K10 O22 W7 11.4(3) . .
O68 K10 O22 W7 -169.3(4) . .
O58 K10 O22 W7 143.8(10) . .
O21 K10 O22 W7 87.3(4) . .
O59 K10 O22 W7 94.9(4) . .
K9 K10 O22 W7 52.6(3) . .
P1 K10 O22 W7 -131.9(7) . .
P2 K10 O22 W7 -168.1(4) . .
W16 K10 O22 W7 21.9(8) . .
O61 K10 O24 W7 170.0(8) . .
O68 K10 O24 W7 -19.4(12) . .
O22 K10 O24 W7 -18.2(5) . .
O58 K10 O24 W7 -179.5(5) . .
O21 K10 O24 W7 -81.9(7) . .
O59 K10 O24 W7 -131.1(6) . .
K9 K10 O24 W7 -137.3(8) . .
P1 K10 O24 W7 -4.5(6) . .
P2 K10 O24 W7 161.3(5) . .
W16 K10 O24 W7 166.3(6) . .
O61 K10 O24 K9 -52.7(4) . .
O68 K10 O24 K9 117.9(7) . .
O22 K10 O24 K9 119.1(4) . .
O58 K10 O24 K9 -42.3(6) . .
O21 K10 O24 K9 55.4(3) . .
O59 K10 O24 K9 6.1(4) . .
P1 K10 O24 K9 132.8(3) . .
P2 K10 O24 K9 -61.4(8) . .
W7 K10 O24 K9 137.3(8) . .
W16 K10 O24 K9 -56.5(3) . .
O61 K10 O24 K4 30.0(4) . .
O68 K10 O24 K4 -159.4(6) . .
O22 K10 O24 K4 -158.2(5) . .
O58 K10 O24 K4 40.5(6) . .
O21 K10 O24 K4 138.1(5) . .
O59 K10 O24 K4 88.9(4) . .
K9 K10 O24 K4 82.7(4) . .
P1 K10 O24 K4 -144.5(4) . .
P2 K10 O24 K4 21.3(9) . .
W7 K10 O24 K4 -140.0(9) . .
W16 K10 O24 K4 26.2(4) . .
O59 K9 O24 W7 118.8(8) . .
O21 K9 O24 W7 64.5(8) . .
O60 K9 O24 W7 177.6(11) 2_666 .
O5W K9 O24 W7 -83.0(9) . .
O61 K9 O24 W7 176.2(10) . .
O57 K9 O24 W7 -126.5(8) 2_666 .
W16 K9 O24 W7 -125.1(7) 2_666 .
K10 K9 O24 W7 125.8(10) . .
K4 K9 O24 W7 -132.5(10) . .
K3 K9 O24 W7 78.9(10) 2_666 .
K1 K9 O24 W7 86.1(8) . .
O59 K9 O24 K10 -7.0(4) . .
O21 K9 O24 K10 -61.3(4) . .
O60 K9 O24 K10 51.8(16) 2_666 .
O5W K9 O24 K10 151.2(5) . .
O61 K9 O24 K10 50.4(4) . .
O57 K9 O24 K10 107.6(4) 2_666 .
W16 K9 O24 K10 109.1(5) 2_666 .
K4 K9 O24 K10 101.7(4) . .
K3 K9 O24 K10 -46.9(6) 2_666 .
K1 K9 O24 K10 -39.7(3) . .
O59 K9 O24 K4 -108.7(4) . .
O21 K9 O24 K4 -163.0(4) . .
O60 K9 O24 K4 -49.9(16) 2_666 .
O5W K9 O24 K4 49.5(4) . .
O61 K9 O24 K4 -51.3(3) . .
O57 K9 O24 K4 5.9(4) 2_666 .
W16 K9 O24 K4 7.4(7) 2_666 .
K10 K9 O24 K4 -101.7(4) . .
K3 K9 O24 K4 -148.7(3) 2_666 .
K1 K9 O24 K4 -141.4(2) . .
O8W K4 O24 W7 1.6(7) 1_455 .
O5W K4 O24 W7 86.6(8) . .
O61 K4 O24 W7 -167.0(8) . .
O50 K4 O24 W7 -83.1(11) 1_455 .
O4W K4 O24 W7 -78.8(7) . .
O56 K4 O24 W7 124.1(7) 2_666 .
K9 K4 O24 W7 139.0(8) . .
W16 K4 O24 W7 -162.8(7) . .
K10 K4 O24 W7 -136.9(9) . .
K3 K4 O24 W7 -168.8(4) . .
K1 K4 O24 W7 11.1(8) 1_455 .
O8W K4 O24 K10 138.5(5) 1_455 .
O5W K4 O24 K10 -136.5(6) . .
O61 K4 O24 K10 -30.1(4) . .
O50 K4 O24 K10 53.8(10) 1_455 .
O4W K4 O24 K10 58.1(5) . .
O56 K4 O24 K10 -99.0(6) 2_666 .
K9 K4 O24 K10 -84.1(4) . .
W16 K4 O24 K10 -25.9(4) . .
K3 K4 O24 K10 -31.9(8) . .
K1 K4 O24 K10 148.0(3) 1_455 .
O8W K4 O24 K9 -137.4(4) 1_455 .
O5W K4 O24 K9 -52.3(4) . .
O61 K4 O24 K9 54.0(4) . .
O50 K4 O24 K9 137.9(8) 1_455 .
O4W K4 O24 K9 142.2(4) . .
O56 K4 O24 K9 -14.9(7) 2_666 .
W16 K4 O24 K9 58.2(3) . .
K10 K4 O24 K9 84.1(4) . .
K3 K4 O24 K9 52.2(7) . .
K1 K4 O24 K9 -127.9(3) 1_455 .
O17W K11 O32 W9 83.2(16) . .
O17W K11 O32 W9 95.2(8) 2_665 .
K12 K11 O32 W9 65(2) 2_666 .
O35 K11 O32 W9 -176.5(6) . .
O16 K11 O32 W9 -16.4(4) . .
O33 K11 O32 W9 -51.5(6) . .
O52 K11 O32 W9 -160.9(5) . .
O67 K11 O32 W9 -102.2(6) . .
K11 K11 O32 W9 91.6(5) 2_665 .
W18 K11 O32 W9 -176.5(4) . .
W19 K11 O32 W9 -82.1(5) . .
O17W K11 O32 Pd1 -122.7(16) . .
O17W K11 O32 Pd1 -110.8(7) 2_665 .
K12 K11 O32 Pd1 -141(2) 2_666 .
O35 K11 O32 Pd1 -22.5(4) . .
O16 K11 O32 Pd1 137.6(5) . .
O33 K11 O32 Pd1 102.5(5) . .
O52 K11 O32 Pd1 -6.8(6) . .
O67 K11 O32 Pd1 51.8(6) . .
K11 K11 O32 Pd1 -114.3(4) 2_665 .
W18 K11 O32 Pd1 -22.5(4) . .
W19 K11 O32 Pd1 71.9(4) . .
O17W K11 O32 K12 -12.9(16) . 1_554
O17W K11 O32 K12 -1.0(7) 2_665 1_554
K12 K11 O32 K12 -31(2) 2_666 1_554
O35 K11 O32 K12 87.4(4) . 1_554
O16 K11 O32 K12 -112.5(5) . 1_554
O33 K11 O32 K12 -147.7(4) . 1_554
O52 K11 O32 K12 103.0(4) . 1_554
O67 K11 O32 K12 161.7(4) . 1_554
K11 K11 O32 K12 -4.5(4) 2_665 1_554
W18 K11 O32 K12 87.4(3) . 1_554
W19 K11 O32 K12 -178.3(3) . 1_554
O17W K11 O33 W19 173(2) . .
O17W K11 O33 W19 177.9(12) 2_665 .
K12 K11 O33 W19 92.9(5) 2_666 .
O35 K11 O33 W19 -40.4(7) . .
O32 K11 O33 W19 -97.6(5) . .
O16 K11 O33 W19 -133.2(6) . .
O52 K11 O33 W19 18.3(5) . .
O67 K11 O33 W19 30.1(4) . .
K11 K11 O33 W19 176.2(6) 2_665 .
W18 K11 O33 W19 -6.8(6) . .
O17W K11 O33 W4 -37(2) . .
O17W K11 O33 W4 -31.9(14) 2_665 .
K12 K11 O33 W4 -116.8(5) 2_666 .
O35 K11 O33 W4 109.9(6) . .
O32 K11 O33 W4 52.7(5) . .
O16 K11 O33 W4 17.1(4) . .
O52 K11 O33 W4 168.6(4) . .
O67 K11 O33 W4 -179.6(6) . .
K11 K11 O33 W4 -33.6(9) 2_665 .
W18 K11 O33 W4 143.5(4) . .
W19 K11 O33 W4 150.3(7) . .
O7W K1 O34 W5 115.3(7) . .
O21 K1 O34 W5 -52.5(5) . .
O13W K1 O34 W5 15.8(9) . .
O59 K1 O34 W5 -112.2(5) . .
O8W K1 O34 W5 95.2(6) . .
O69 K1 O34 W5 178.7(7) . .
O19 K1 O34 W5 -17.1(4) . .
O54 K1 O34 W5 -168.1(4) . .
W19 K1 O34 W5 -153.7(8) . .
W6 K1 O34 W5 -32.5(4) . .
W15 K1 O34 W5 -143.1(3) . .
O7W K1 O34 W19 -91.0(7) . .
O21 K1 O34 W19 101.1(5) . .
O13W K1 O34 W19 169.5(7) . .
O59 K1 O34 W19 41.5(6) . .
O8W K1 O34 W19 -111.1(6) . .
O69 K1 O34 W19 -27.7(4) . .
O19 K1 O34 W19 136.5(6) . .
O54 K1 O34 W19 -14.4(5) . .
W6 K1 O34 W19 121.2(4) . .
W15 K1 O34 W19 10.6(6) . .
O17W K11 O35 W18 -100.9(16) . .
O17W K11 O35 W18 -97.7(8) 2_665 .
K12 K11 O35 W18 -12.9(8) 2_666 .
O32 K11 O35 W18 180.0(7) . .
O16 K11 O35 W18 162.5(5) . .
O33 K11 O35 W18 102.1(6) . .
O52 K11 O35 W18 17.4(4) . .
O67 K11 O35 W18 52.6(6) . .
K11 K11 O35 W18 -98.7(5) 2_665 .
W19 K11 O35 W18 82.7(5) . .
O17W K11 O35 Pd1 101.5(16) . .
O17W K11 O35 Pd1 104.6(7) 2_665 .
K12 K11 O35 Pd1 -170.5(5) 2_666 .
O32 K11 O35 Pd1 22.4(4) . .
O16 K11 O35 Pd1 4.9(6) . .
O33 K11 O35 Pd1 -55.6(7) . .
O52 K11 O35 Pd1 -140.2(6) . .
O67 K11 O35 Pd1 -105.0(5) . .
K11 K11 O35 Pd1 103.7(5) 2_665 .
W18 K11 O35 Pd1 -157.6(8) . .
W19 K11 O35 Pd1 -74.9(4) . .
O7 K5 O42 W11 177.8(6) 1_565 .
O11W K5 O42 W11 -73.5(6) . .
O10W K5 O42 W11 -16.4(7) 2_666 .
O46 K5 O42 W11 104.8(6) . .
O64 K5 O42 W11 62.2(5) . .
O12W K5 O42 W11 -157.7(6) . .
O55 K5 O42 W11 19.8(4) . .
W12 K5 O42 W11 126.7(7) . .
W17 K5 O42 W11 88.6(4) . .
W18 K5 O42 W11 37.1(4) . .
O7 K5 O42 W12 51.2(8) 1_565 .
O11W K5 O42 W12 159.9(6) . .
O10W K5 O42 W12 -143.1(5) 2_666 .
O46 K5 O42 W12 -21.9(4) . .
O64 K5 O42 W12 -64.5(5) . .
O12W K5 O42 W12 75.6(6) . .
O55 K5 O42 W12 -106.9(5) . .
W11 K5 O42 W12 -126.7(7) . .
W17 K5 O42 W12 -38.1(4) . .
W18 K5 O42 W12 -89.6(4) . .
O7 K5 O46 W12 -119.7(5) 1_565 .
O11W K5 O46 W12 27.0(8) . .
O10W K5 O46 W12 132.4(6) 2_666 .
O64 K5 O46 W12 149.0(6) . .
O12W K5 O46 W12 -47.8(6) . .
O42 K5 O46 W12 24.8(4) . .
O55 K5 O46 W12 86.1(5) . .
W11 K5 O46 W12 55.1(4) . .
W17 K5 O46 W12 171.7(8) . .
W18 K5 O46 W12 119.6(5) . .
O7 K5 O46 W17 68.6(5) 1_565 .
O11W K5 O46 W17 -144.6(6) . .
O10W K5 O46 W17 -39.3(8) 2_666 .
O64 K5 O46 W17 -22.7(4) . .
O12W K5 O46 W17 140.5(6) . .
O42 K5 O46 W17 -146.9(6) . .
O55 K5 O46 W17 -85.5(5) . .
W11 K5 O46 W17 -116.6(4) . .
W12 K5 O46 W17 -171.7(8) . .
W18 K5 O46 W17 -52.0(3) . .
O17W K11 O52 W13 -131.2(18) . .
O17W K11 O52 W13 -139.4(8) 2_665 .
K12 K11 O52 W13 -53.9(5) 2_666 .
O35 K11 O52 W13 150.8(6) . .
O32 K11 O52 W13 134.8(5) . .
O16 K11 O52 W13 74.2(9) . .
O33 K11 O52 W13 29.2(6) . .
O67 K11 O52 W13 17.2(4) . .
K11 K11 O52 W13 -137.1(5) 2_665 .
W18 K11 O52 W13 166.5(8) . .
W19 K11 O52 W13 38.6(4) . .
O17W K11 O52 W18 62.3(18) . .
O17W K11 O52 W18 54.1(8) 2_665 .
K12 K11 O52 W18 139.7(5) 2_666 .
O35 K11 O52 W18 -15.7(4) . .
O32 K11 O52 W18 -31.7(6) . .
O16 K11 O52 W18 -92.3(8) . .
O33 K11 O52 W18 -137.3(4) . .
O67 K11 O52 W18 -149.3(6) . .
K11 K11 O52 W18 56.4(5) 2_665 .
W19 K11 O52 W18 -127.9(4) . .
O11 K2 O53 W11 170.2(7) 1_665 .
O66 K2 O53 W11 11.4(6) . .
O3W K2 O53 W11 -105.4(6) . .
O10W K2 O53 W11 74.3(6) 2_666 .
O30 K2 O53 W11 -60.4(6) 2_665 .
O55 K2 O53 W11 12.6(4) . .
O1 K2 O53 W11 154.6(5) 2_665 .
O6 K2 O53 W11 -137.2(6) 2_665 .
W18 K2 O53 W11 5.0(4) . .
W1 K2 O53 W11 170.3(3) 2_665 .
O11 K2 O53 K6 -50.4(7) 1_665 1_655
O66 K2 O53 K6 150.8(6) . 1_655
O3W K2 O53 K6 34.0(7) . 1_655
O10W K2 O53 K6 -146.2(7) 2_666 1_655
O30 K2 O53 K6 79.0(7) 2_665 1_655
O55 K2 O53 K6 152.1(8) . 1_655
O1 K2 O53 K6 -66.0(8) 2_665 1_655
O6 K2 O53 K6 2.3(12) 2_665 1_655
W18 K2 O53 K6 144.5(6) . 1_655
W1 K2 O53 K6 -50.2(9) 2_665 1_655
W11 K2 O53 K6 139.5(10) . 1_655
O7W K1 O54 W14 104.1(5) . .
O21 K1 O54 W14 -135.4(4) . .
O13W K1 O54 W14 145.5(6) . .
O59 K1 O54 W14 -155.6(6) . .
O8W K1 O54 W14 32.0(5) . .
O69 K1 O54 W14 -17.5(4) . .
O34 K1 O54 W14 -31.0(5) . .
O19 K1 O54 W14 -76.2(7) . .
W19 K1 O54 W14 -38.4(3) . .
W6 K1 O54 W14 -123.2(4) . .
W15 K1 O54 W14 -167.1(7) . .
O7W K1 O54 W15 -88.8(5) . .
O21 K1 O54 W15 31.7(5) . .
O13W K1 O54 W15 -47.4(7) . .
O59 K1 O54 W15 11.4(4) . .
O8W K1 O54 W15 -160.9(4) . .
O69 K1 O54 W15 149.6(5) . .
O34 K1 O54 W15 136.1(4) . .
O19 K1 O54 W15 90.9(7) . .
W19 K1 O54 W15 128.7(4) . .
W6 K1 O54 W15 43.9(5) . .
O7 K5 O55 W11 -168.6(8) 1_565 .
O11W K5 O55 W11 56.3(6) . .
O10W K5 O55 W11 130.4(6) 2_666 .
O46 K5 O55 W11 -82.5(5) . .
O64 K5 O55 W11 -144.8(6) . .
O12W K5 O55 W11 -16.9(8) . .
O42 K5 O55 W11 -19.9(4) . .
W12 K5 O55 W11 -52.5(3) . .
W17 K5 O55 W11 -115.3(4) . .
W18 K5 O55 W11 -164.9(7) . .
O7 K5 O55 W18 -3.7(11) 1_565 .
O11W K5 O55 W18 -138.8(6) . .
O10W K5 O55 W18 -64.7(5) 2_666 .
O46 K5 O55 W18 82.4(4) . .
O64 K5 O55 W18 20.0(4) . .
O12W K5 O55 W18 148.0(6) . .
O42 K5 O55 W18 144.9(5) . .
W11 K5 O55 W18 164.9(7) . .
W12 K5 O55 W18 112.4(4) . .
W17 K5 O55 W18 49.5(3) . .
O7 K5 O55 K2 88.6(10) 1_565 .
O11W K5 O55 K2 -46.5(5) . .
O10W K5 O55 K2 27.6(4) 2_666 .
O46 K5 O55 K2 174.6(4) . .
O64 K5 O55 K2 112.3(4) . .
O12W K5 O55 K2 -119.7(6) . .
O42 K5 O55 K2 -122.8(4) . .
W11 K5 O55 K2 -102.9(5) . .
W12 K5 O55 K2 -155.3(3) . .
W17 K5 O55 K2 141.8(3) . .
W18 K5 O55 K2 92.3(4) . .
O11 K2 O55 W11 -32.1(5) 1_665 .
O66 K2 O55 W11 166.8(6) . .
O3W K2 O55 W11 46.5(6) . .
O10W K2 O55 W11 -130.2(6) 2_666 .
O30 K2 O55 W11 114.5(4) 2_665 .
O1 K2 O55 W11 -97.5(7) 2_665 .
O6 K2 O55 W11 140.0(6) 2_665 .
O53 K2 O55 W11 -11.8(4) . .
W18 K2 O55 W11 154.5(7) . .
W1 K2 O55 W11 -151.7(5) 2_665 .
O11 K2 O55 W18 173.5(4) 1_665 .
O66 K2 O55 W18 12.4(3) . .
O3W K2 O55 W18 -108.0(5) . .
O10W K2 O55 W18 75.3(5) 2_666 .
O30 K2 O55 W18 -40.0(4) 2_665 .
O1 K2 O55 W18 108.0(6) 2_665 .
O6 K2 O55 W18 -14.4(8) 2_665 .
O53 K2 O55 W18 -166.3(5) . .
W1 K2 O55 W18 53.9(8) 2_665 .
W11 K2 O55 W18 -154.5(7) . .
O11 K2 O55 K5 71.0(4) 1_665 .
O66 K2 O55 K5 -90.1(4) . .
O3W K2 O55 K5 149.5(4) . .
O10W K2 O55 K5 -27.2(4) 2_666 .
O30 K2 O55 K5 -142.5(3) 2_665 .
O1 K2 O55 K5 5.5(8) 2_665 .
O6 K2 O55 K5 -117.0(6) 2_665 .
O53 K2 O55 K5 91.2(4) . .
W18 K2 O55 K5 -102.5(4) . .
W1 K2 O55 K5 -48.7(8) 2_665 .
W11 K2 O55 K5 103.0(5) . .
O61 K10 O58 P2 -143.4(7) . .
O24 K10 O58 P2 -154.7(6) . .
O68 K10 O58 P2 36.5(6) . .
O22 K10 O58 P2 83.5(12) . .
O21 K10 O58 P2 131.7(5) . .
O59 K10 O58 P2 140.9(7) . .
K9 K10 O58 P2 174.9(5) . .
P1 K10 O58 P2 34.8(9) . .
W7 K10 O58 P2 -155.1(5) . .
W16 K10 O58 P2 -131.7(7) . .
O61 K10 O58 W15 77.2(4) . .
O24 K10 O58 W15 65.9(6) . .
O68 K10 O58 W15 -102.9(4) . .
O22 K10 O58 W15 -55.9(12) . .
O21 K10 O58 W15 -7.7(5) . .
O59 K10 O58 W15 1.5(3) . .
K9 K10 O58 W15 35.5(3) . .
P1 K10 O58 W15 -104.6(6) . .
P2 K10 O58 W15 -139.4(8) . .
W7 K10 O58 W15 65.5(8) . .
W16 K10 O58 W15 88.9(4) . .
O61 K10 O58 W16 -11.7(4) . .
O24 K10 O58 W16 -23.0(6) . .
O68 K10 O58 W16 168.2(4) . .
O22 K10 O58 W16 -144.8(10) . .
O21 K10 O58 W16 -96.6(4) . .
O59 K10 O58 W16 -87.4(4) . .
K9 K10 O58 W16 -53.4(3) . .
P1 K10 O58 W16 166.5(4) . .
P2 K10 O58 W16 131.7(7) . .
W7 K10 O58 W16 -23.4(8) . .
O21 K9 O59 W15 175.5(9) . .
O60 K9 O59 W15 -46.3(8) 2_666 .
O24 K9 O59 W15 120.3(8) . .
O5W K9 O59 W15 63.0(15) . .
O61 K9 O59 W15 62.9(8) . .
O57 K9 O59 W15 -2.4(9) 2_666 .
W16 K9 O59 W15 -31.4(8) 2_666 .
K10 K9 O59 W15 114.1(9) . .
K4 K9 O59 W15 69.4(8) . .
K3 K9 O59 W15 -87.6(8) 2_666 .
K1 K9 O59 W15 -165.0(11) . .
O21 K9 O59 K1 -19.5(4) . .
O60 K9 O59 K1 118.7(5) 2_666 .
O24 K9 O59 K1 -74.8(5) . .
O5W K9 O59 K1 -132.0(10) . .
O61 K9 O59 K1 -132.1(5) . .
O57 K9 O59 K1 162.5(4) 2_666 .
W16 K9 O59 K1 133.6(4) 2_666 .
K10 K9 O59 K1 -80.9(4) . .
K4 K9 O59 K1 -125.7(4) . .
K3 K9 O59 K1 77.4(4) 2_666 .
O21 K9 O59 K10 61.3(3) . .
O60 K9 O59 K10 -160.4(4) 2_666 .
O24 K9 O59 K10 6.1(4) . .
O5W K9 O59 K10 -51.1(12) . .
O61 K9 O59 K10 -51.2(3) . .
O57 K9 O59 K10 -116.6(3) 2_666 .
W16 K9 O59 K10 -145.5(2) 2_666 .
K4 K9 O59 K10 -44.8(3) . .
K3 K9 O59 K10 158.3(4) 2_666 .
K1 K9 O59 K10 80.9(4) . .
O21 K9 O59 K3 -96.9(4) . 2_666
O60 K9 O59 K3 41.3(3) 2_666 2_666
O24 K9 O59 K3 -152.2(3) . 2_666
O5W K9 O59 K3 150.6(10) . 2_666
O61 K9 O59 K3 150.5(4) . 2_666
O57 K9 O59 K3 85.1(3) 2_666 2_666
W16 K9 O59 K3 56.2(2) 2_666 2_666
K10 K9 O59 K3 -158.3(4) . 2_666
K4 K9 O59 K3 156.94(19) . 2_666
K1 K9 O59 K3 -77.4(4) . 2_666
O7W K1 O59 W15 54.0(6) . .
O21 K1 O59 W15 -172.2(7) . .
O13W K1 O59 W15 121.0(7) . .
O8W K1 O59 W15 4.9(14) . .
O69 K1 O59 W15 -46.0(6) . .
O34 K1 O59 W15 -95.8(6) . .
O19 K1 O59 W15 -157.1(5) . .
O54 K1 O59 W15 -13.5(4) . .
W19 K1 O59 W15 -75.9(6) . .
W6 K1 O59 W15 -171.8(5) . .
O7W K1 O59 K9 -114.1(5) . .
O21 K1 O59 K9 19.7(4) . .
O13W K1 O59 K9 -47.1(6) . .
O8W K1 O59 K9 -163.2(9) . .
O69 K1 O59 K9 145.9(4) . .
O34 K1 O59 K9 96.1(5) . .
O19 K1 O59 K9 34.8(6) . .
O54 K1 O59 K9 178.4(6) . .
W19 K1 O59 K9 116.0(4) . .
W6 K1 O59 K9 20.1(4) . .
W15 K1 O59 K9 -168.1(9) . .
O7W K1 O59 K10 170.4(4) . .
O21 K1 O59 K10 -55.8(3) . .
O13W K1 O59 K10 -122.6(5) . .
O8W K1 O59 K10 121.3(10) . .
O69 K1 O59 K10 70.4(3) . .
O34 K1 O59 K10 20.6(5) . .
O19 K1 O59 K10 -40.7(4) . .
O54 K1 O59 K10 102.9(4) . .
W19 K1 O59 K10 40.5(3) . .
W6 K1 O59 K10 -55.3(2) . .
W15 K1 O59 K10 116.4(6) . .
O7W K1 O59 K3 -34.0(4) . 2_666
O21 K1 O59 K3 99.8(4) . 2_666
O13W K1 O59 K3 32.9(5) . 2_666
O8W K1 O59 K3 -83.1(10) . 2_666
O69 K1 O59 K3 -134.0(3) . 2_666
O34 K1 O59 K3 176.2(3) . 2_666
O19 K1 O59 K3 114.9(3) . 2_666
O54 K1 O59 K3 -101.5(4) . 2_666
W19 K1 O59 K3 -163.92(17) . 2_666
W6 K1 O59 K3 100.2(2) . 2_666
W15 K1 O59 K3 -88.0(6) . 2_666
O61 K10 O59 W15 -73.6(6) . .
O24 K10 O59 W15 -138.3(6) . .
O68 K10 O59 W15 73.7(6) . .
O22 K10 O59 W15 160.2(5) . .
O58 K10 O59 W15 -2.2(5) . .
O21 K10 O59 W15 167.7(7) . .
K9 K10 O59 W15 -132.0(7) . .
P1 K10 O59 W15 139.3(5) . .
P2 K10 O59 W15 12.6(5) . .
W7 K10 O59 W15 -157.2(5) . .
W16 K10 O59 W15 -47.1(5) . .
O61 K10 O59 K9 58.4(4) . .
O24 K10 O59 K9 -6.4(4) . .
O68 K10 O59 K9 -154.3(4) . .
O22 K10 O59 K9 -67.8(4) . .
O58 K10 O59 K9 129.8(4) . .
O21 K10 O59 K9 -60.4(4) . .
P1 K10 O59 K9 -88.7(3) . .
P2 K10 O59 K9 144.5(3) . .
W7 K10 O59 K9 -25.3(3) . .
W16 K10 O59 K9 84.9(3) . .
O61 K10 O59 K1 173.2(5) . .
O24 K10 O59 K1 108.5(4) . .
O68 K10 O59 K1 -39.4(4) . .
O22 K10 O59 K1 47.1(4) . .
O58 K10 O59 K1 -115.3(4) . .
O21 K10 O59 K1 54.5(3) . .
K9 K10 O59 K1 114.9(4) . .
P1 K10 O59 K1 26.1(4) . .
P2 K10 O59 K1 -100.6(3) . .
W7 K10 O59 K1 89.6(3) . .
W16 K10 O59 K1 -160.3(4) . .
O61 K10 O59 K3 111.3(10) . 2_666
O24 K10 O59 K3 46.5(10) . 2_666
O68 K10 O59 K3 -101.4(9) . 2_666
O22 K10 O59 K3 -14.9(11) . 2_666
O58 K10 O59 K3 -177.3(11) . 2_666
O21 K10 O59 K3 -7.5(8) . 2_666
K9 K10 O59 K3 52.9(8) . 2_666
P1 K10 O59 K3 -35.9(11) . 2_666
P2 K10 O59 K3 -162.6(10) . 2_666
W7 K10 O59 K3 27.6(10) . 2_666
W16 K10 O59 K3 137.7(10) . 2_666
O22W K3 O60 W16 -40.0(15) . .
O7W K3 O60 W16 151.9(11) 2_666 .
O56 K3 O60 W16 116.8(13) 2_666 .
O50 K3 O60 W16 50.7(12) 1_455 .
O13W K3 O60 W16 -126.2(12) 2_666 .
O39 K3 O60 W16 21.3(14) 1_455 .
O59 K3 O60 W16 173.3(13) 2_666 .
O37 K3 O60 W16 -69.0(18) 1_455 .
W15 K3 O60 W16 142.9(13) 2_666 .
W14 K3 O60 W16 43.4(13) 1_455 .
K1 K3 O60 W16 -172.7(11) 2_666 .
O22W K3 O60 K9 101.4(9) . 2_666
O7W K3 O60 K9 -66.7(7) 2_666 2_666
O56 K3 O60 K9 -101.8(4) 2_666 2_666
O50 K3 O60 K9 -167.9(4) 1_455 2_666
O13W K3 O60 K9 15.2(7) 2_666 2_666
O39 K3 O60 K9 162.7(3) 1_455 2_666
O59 K3 O60 K9 -45.3(3) 2_666 2_666
O37 K3 O60 K9 72.4(12) 1_455 2_666
W15 K3 O60 K9 -75.7(3) 2_666 2_666
W14 K3 O60 K9 -175.2(2) 1_455 2_666
K1 K3 O60 K9 -31.3(4) 2_666 2_666
O24 K10 O61 W16 -170.6(8) . .
O68 K10 O61 W16 18.3(12) . .
O22 K10 O61 W16 179.8(5) . .
O58 K10 O61 W16 18.6(6) . .
O21 K10 O61 W16 130.3(7) . .
O59 K10 O61 W16 82.5(7) . .
K9 K10 O61 W16 137.2(8) . .
P1 K10 O61 W16 -159.5(5) . .
P2 K10 O61 W16 4.9(6) . .
W7 K10 O61 W16 -166.6(6) . .
O24 K10 O61 K4 -33.5(4) . .
O68 K10 O61 K4 155.4(6) . .
O22 K10 O61 K4 -43.1(7) . .
O58 K10 O61 K4 155.6(6) . .
O21 K10 O61 K4 -92.6(5) . .
O59 K10 O61 K4 -140.4(5) . .
K9 K10 O61 K4 -85.7(4) . .
P1 K10 O61 K4 -22.4(10) . .
P2 K10 O61 K4 142.0(4) . .
W7 K10 O61 K4 -29.5(4) . .
W16 K10 O61 K4 137.1(9) . .
O24 K10 O61 K9 52.2(4) . .
O68 K10 O61 K9 -118.9(7) . .
O22 K10 O61 K9 42.6(6) . .
O58 K10 O61 K9 -118.6(4) . .
O21 K10 O61 K9 -6.9(4) . .
O59 K10 O61 K9 -54.7(3) . .
P1 K10 O61 K9 63.3(8) . .
P2 K10 O61 K9 -132.3(3) . .
W7 K10 O61 K9 56.2(3) . .
W16 K10 O61 K9 -137.2(8) . .
O8W K4 O61 W16 147.9(7) 1_455 .
O5W K4 O61 W16 -128.8(7) . .
O50 K4 O61 W16 17.2(8) 1_455 .
O4W K4 O61 W16 77.5(7) . .
O24 K4 O61 W16 169.5(8) . .
O56 K4 O61 W16 -48.3(7) 2_666 .
K9 K4 O61 W16 -137.5(8) . .
K10 K4 O61 W16 138.3(9) . .
K3 K4 O61 W16 -11.4(6) . .
K1 K4 O61 W16 11(5) 1_455 .
O8W K4 O61 K10 9.6(11) 1_455 .
O5W K4 O61 K10 92.9(5) . .
O50 K4 O61 K10 -121.1(5) 1_455 .
O4W K4 O61 K10 -60.8(5) . .
O24 K4 O61 K10 31.2(4) . .
O56 K4 O61 K10 173.4(4) 2_666 .
K9 K4 O61 K10 84.2(4) . .
W16 K4 O61 K10 -138.3(9) . .
K3 K4 O61 K10 -149.7(4) . .
K1 K4 O61 K10 -127(4) 1_455 .
O8W K4 O61 K9 -74.6(9) 1_455 .
O5W K4 O61 K9 8.7(5) . .
O50 K4 O61 K9 154.7(4) 1_455 .
O4W K4 O61 K9 -145.0(4) . .
O24 K4 O61 K9 -53.0(4) . .
O56 K4 O61 K9 89.2(4) 2_666 .
W16 K4 O61 K9 137.5(8) . .
K10 K4 O61 K9 -84.2(4) . .
K3 K4 O61 K9 126.0(3) . .
K1 K4 O61 K9 149(4) 1_455 .
O59 K9 O61 W16 -62.9(8) . .
O21 K9 O61 W16 -119.5(8) . .
O60 K9 O61 W16 2.6(9) 2_666 .
O24 K9 O61 W16 -177.7(9) . .
O5W K9 O61 W16 117.2(9) . .
O57 K9 O61 W16 52.8(8) 2_666 .
W16 K9 O61 W16 29.2(8) 2_666 .
K10 K9 O61 W16 -127.0(10) . .
K4 K9 O61 W16 125.5(10) . .
K3 K9 O61 W16 -37.2(9) 2_666 .
K1 K9 O61 W16 -87.4(8) . .
O59 K9 O61 K10 64.1(4) . .
O21 K9 O61 K10 7.5(4) . .
O60 K9 O61 K10 129.6(4) 2_666 .
O24 K9 O61 K10 -50.8(4) . .
O5W K9 O61 K10 -115.9(4) . .
O57 K9 O61 K10 179.8(4) 2_666 .
W16 K9 O61 K10 156.2(3) 2_666 .
K4 K9 O61 K10 -107.5(4) . .
K3 K9 O61 K10 89.8(3) 2_666 .
K1 K9 O61 K10 39.6(3) . .
O59 K9 O61 K4 171.6(5) . .
O21 K9 O61 K4 114.9(4) . .
O60 K9 O61 K4 -122.9(4) 2_666 .
O24 K9 O61 K4 56.7(4) . .
O5W K9 O61 K4 -8.4(4) . .
O57 K9 O61 K4 -72.7(3) 2_666 .
W16 K9 O61 K4 -96.3(3) 2_666 .
K10 K9 O61 K4 107.5(4) . .
K3 K9 O61 K4 -162.7(2) 2_666 .
K1 K9 O61 K4 147.0(3) . .
O7 K5 O64 W17 -81.6(5) 1_565 .
O11W K5 O64 W17 138.4(7) . .
O10W K5 O64 W17 -168.5(6) 2_666 .
O46 K5 O64 W17 23.9(4) . .
O12W K5 O64 W17 -2.0(9) . .
O42 K5 O64 W17 66.5(5) . .
O55 K5 O64 W17 108.1(5) . .
W11 K5 O64 W17 92.0(4) . .
W12 K5 O64 W17 37.9(4) . .
W18 K5 O64 W17 130.1(7) . .
O7 K5 O64 W18 148.3(5) 1_565 .
O11W K5 O64 W18 8.4(9) . .
O10W K5 O64 W18 61.4(5) 2_666 .
O46 K5 O64 W18 -106.2(5) . .
O12W K5 O64 W18 -132.0(7) . .
O42 K5 O64 W18 -63.6(5) . .
O55 K5 O64 W18 -21.9(4) . .
W11 K5 O64 W18 -38.1(4) . .
W12 K5 O64 W18 -92.1(4) . .
W17 K5 O64 W18 -130.1(7) . .
O11 K2 O66 W18 -74.3(13) 1_665 .
O3W K2 O66 W18 66.9(7) . .
O10W K2 O66 W18 -107.8(7) 2_666 .
O30 K2 O66 W18 103.1(6) 2_665 .
O55 K2 O66 W18 -15.6(4) . .
O1 K2 O66 W18 -157.3(5) 2_665 .
O6 K2 O66 W18 151.0(5) 2_665 .
O53 K2 O66 W18 -14.4(6) . .
W1 K2 O66 W18 178.9(4) 2_665 .
W11 K2 O66 W18 -9.4(5) . .
O17W K11 O67 W19 -149(3) . .
O17W K11 O67 W19 -174.3(14) 2_665 .
K12 K11 O67 W19 -134.8(5) 2_666 .
O35 K11 O67 W19 97.8(5) . .
O32 K11 O67 W19 42.3(6) . .
O16 K11 O67 W19 -16.3(6) . .
O33 K11 O67 W19 -30.4(4) . .
O52 K11 O67 W19 135.1(6) . .
K11 K11 O67 W19 -167.0(8) 2_665 .
W18 K11 O67 W19 119.7(4) . .
O17W K11 O67 W13 59(3) . .
O17W K11 O67 W13 34.0(16) 2_665 .
K12 K11 O67 W13 73.5(5) 2_666 .
O35 K11 O67 W13 -53.9(5) . .
O32 K11 O67 W13 -109.4(6) . .
O16 K11 O67 W13 -168.0(5) . .
O33 K11 O67 W13 177.9(7) . .
O52 K11 O67 W13 -16.6(4) . .
K11 K11 O67 W13 41.3(12) 2_665 .
W18 K11 O67 W13 -32.0(4) . .
W19 K11 O67 W13 -151.7(8) . .
O17W K11 O67 K12 -14(3) . 2_666
O17W K11 O67 K12 -39.4(14) 2_665 2_666
O35 K11 O67 K12 -127.4(4) . 2_666
O32 K11 O67 K12 177.2(5) . 2_666
O16 K11 O67 K12 118.5(4) . 2_666
O33 K11 O67 K12 104.5(4) . 2_666
O52 K11 O67 K12 -90.1(4) . 2_666
K11 K11 O67 K12 -32.1(9) 2_665 2_666
W18 K11 O67 K12 -105.4(3) . 2_666
W19 K11 O67 K12 134.8(5) . 2_666
O61 K10 O68 W19 84.5(16) . .
O24 K10 O68 W19 -80.6(17) . .
O22 K10 O68 W19 -81.6(14) . .
O58 K10 O68 W19 84.3(14) . .
O21 K10 O68 W19 -27.2(15) . .
O59 K10 O68 W19 30.4(15) . .
K9 K10 O68 W19 2.4(18) . .
P1 K10 O68 W19 -96.7(14) . .
P2 K10 O68 W19 99.0(15) . .
W7 K10 O68 W19 -89.7(15) . .
W16 K10 O68 W19 92.9(14) . .
O7W K1 O69 W14 -37.0(6) . .
O21 K1 O69 W14 110.2(5) . .
O13W K1 O69 W14 -64(2) . .
O59 K1 O69 W14 49.9(5) . .
O8W K1 O69 W14 -110.2(6) . .
O34 K1 O69 W14 -178.9(6) . .
O19 K1 O69 W14 168.0(4) . .
O54 K1 O69 W14 17.2(4) . .
W19 K1 O69 W14 153.3(7) . .
W6 K1 O69 W14 142.2(3) . .
W15 K1 O69 W14 32.0(4) . .
O7W K1 O69 W19 169.7(5) . .
O21 K1 O69 W19 -43.1(6) . .
O13W K1 O69 W19 143(2) . .
O59 K1 O69 W19 -103.4(4) . .
O8W K1 O69 W19 96.5(5) . .
O34 K1 O69 W19 27.8(4) . .
O19 K1 O69 W19 14.7(5) . .
O54 K1 O69 W19 -136.1(5) . .
W6 K1 O69 W19 -11.1(5) . .
W15 K1 O69 W19 -121.3(4) . .
O11 K2 O3W K7 -79.1(5) 1_665 1_655
O66 K2 O3W K7 114.3(5) . 1_655
O10W K2 O3W K7 -143(6) 2_666 1_655
O30 K2 O3W K7 79.2(5) 2_665 1_655
O55 K2 O3W K7 173.6(4) . 1_655
O1 K2 O3W K7 -26.0(6) 2_665 1_655
O6 K2 O3W K7 24.6(4) 2_665 1_655
O53 K2 O3W K7 -140.6(5) . 1_655
W18 K2 O3W K7 139.7(3) . 1_655
W1 K2 O3W K7 0.3(5) 2_665 1_655
W11 K2 O3W K7 -166.2(4) . 1_655
O8W K4 O5W K9 139.0(5) 1_455 .
O61 K4 O5W K9 -8.7(5) . .
O50 K4 O5W K9 -135.3(5) 1_455 .
O4W K4 O5W K9 86.0(11) . .
O24 K4 O5W K9 51.5(4) . .
O56 K4 O5W K9 -104.7(4) 2_666 .
W16 K4 O5W K9 -28.0(4) . .
K10 K4 O5W K9 27.0(4) . .
K3 K4 O5W K9 -94.6(4) . .
K1 K4 O5W K9 174.2(3) 1_455 .
O59 K9 O5W K4 8.4(13) . .
O21 K9 O5W K4 -90.7(5) . .
O60 K9 O5W K4 108.6(4) 2_666 .
O24 K9 O5W K4 -55.2(4) . .
O61 K9 O5W K4 8.4(4) . .
O57 K9 O5W K4 82.4(4) 2_666 .
W16 K9 O5W K4 104.1(4) 2_666 .
K10 K9 O5W K4 -33.9(5) . .
K3 K9 O5W K4 143.8(4) 2_666 .
K1 K9 O5W K4 -82.3(9) . .
O21 K1 O7W K3 -9.8(7) . 2_666
O13W K1 O7W K3 -49.5(6) . 2_666
O59 K1 O7W K3 41.2(4) . 2_666
O8W K1 O7W K3 -157.2(5) . 2_666
O69 K1 O7W K3 137.5(4) . 2_666
O34 K1 O7W K3 -175.0(4) . 2_666
O19 K1 O7W K3 -86.1(8) . 2_666
O54 K1 O7W K3 93.7(4) . 2_666
W19 K1 O7W K3 144.2(3) . 2_666
W6 K1 O7W K3 -41.6(6) . 2_666
W15 K1 O7W K3 62.2(3) . 2_666
O7W K1 O8W K4 -34.0(6) . 1_655
O21 K1 O8W K4 -167.9(5) . 1_655
O13W K1 O8W K4 -97.4(7) . 1_655
O59 K1 O8W K4 16.3(14) . 1_655
O69 K1 O8W K4 72.1(5) . 1_655
O34 K1 O8W K4 132.2(6) . 1_655
O19 K1 O8W K4 180.0(5) . 1_655
O54 K1 O8W K4 31.4(6) . 1_655
W19 K1 O8W K4 103.1(5) . 1_655
W6 K1 O8W K4 -167.5(3) . 1_655
W15 K1 O8W K4 19.0(7) . 1_655
O7 K5 O11W O21W 109.7(17) 1_565 .
O10W K5 O11W O21W -168.3(18) 2_666 .
O46 K5 O11W O21W -36.3(19) . .
O64 K5 O11W O21W -113.3(18) . .
O12W K5 O11W O21W 41.4(18) . .
O42 K5 O11W O21W -34.3(17) . .
O55 K5 O11W O21W -88.6(17) . .
W11 K5 O11W O21W -63.6(17) . .
W12 K5 O11W O21W -23.7(18) . .
W17 K5 O11W O21W -73(2) . .
W18 K5 O11W O21W -109.2(17) . .
O7 K5 O11W K8 -44.3(10) 1_565 2_676
O10W K5 O11W K8 37.6(8) 2_666 2_676
O46 K5 O11W K8 169.7(6) . 2_676
O64 K5 O11W K8 92.7(9) . 2_676
O12W K5 O11W K8 -112.7(9) . 2_676
O42 K5 O11W K8 171.6(9) . 2_676
O55 K5 O11W K8 117.3(8) . 2_676
W11 K5 O11W K8 142.3(9) . 2_676
W12 K5 O11W K8 -177.7(7) . 2_676
W17 K5 O11W K8 133.2(7) . 2_676
W18 K5 O11W K8 96.8(8) . 2_676
O7W K1 O13W K3 47.4(5) . 2_666
O21 K1 O13W K3 -98.5(6) . 2_666
O59 K1 O13W K3 -38.4(5) . 2_666
O8W K1 O13W K3 119.6(5) . 2_666
O69 K1 O13W K3 76(2) . 2_666
O34 K1 O13W K3 -179.3(4) . 2_666
O19 K1 O13W K3 -153.3(6) . 2_666
O54 K1 O13W K3 5.1(8) . 2_666
W19 K1 O13W K3 -164.0(9) . 2_666
W6 K1 O13W K3 -126.4(6) . 2_666
W15 K1 O13W K3 -16.8(6) . 2_666
K12 K11 O17W O17W -112(10) 2_666 2_665
O35 K11 O17W O17W 15(10) . 2_665
O32 K11 O17W O17W 72(10) . 2_665
O16 K11 O17W O17W 126(10) . 2_665
O33 K11 O17W O17W 167(8) . 2_665
O52 K11 O17W O17W -40(10) . 2_665
O67 K11 O17W O17W -99(10) . 2_665
K11 K11 O17W O17W 0.00(6) 2_665 2_665
W18 K11 O17W O17W -13(10) . 2_665
W19 K11 O17W O17W -179(4) . 2_665
O17W K11 O17W K11 0.00(6) 2_665 2_665
K12 K11 O17W K11 -112(10) 2_666 2_665
O35 K11 O17W K11 15(10) . 2_665
O32 K11 O17W K11 72(10) . 2_665
O16 K11 O17W K11 126(10) . 2_665
O33 K11 O17W K11 167(8) . 2_665
O52 K11 O17W K11 -40(10) . 2_665
O67 K11 O17W K11 -99(10) . 2_665
W18 K11 O17W K11 -13(10) . 2_665
W19 K11 O17W K11 -179(4) . 2_665
O17W K11 O17W K12 112(10) 2_665 2_666
O35 K11 O17W K12 126.5(5) . 2_666
O32 K11 O17W K12 -176.3(5) . 2_666
O16 K11 O17W K12 -121.9(4) . 2_666
O33 K11 O17W K12 -80.7(17) . 2_666
O52 K11 O17W K12 71.8(9) . 2_666
O67 K11 O17W K12 13(3) . 2_666
K11 K11 O17W K12 112(10) 2_665 2_666
W18 K11 O17W K12 99.1(4) . 2_666
W19 K11 O17W K12 -67(6) . 2_666
O3W K7 O18W K8 174.7(6) 1_455 1_554
O3 K7 O18W K8 -97.3(6) 1_565 1_554
O29 K7 O18W K8 81.5(6) 2_565 1_554
O6 K7 O18W K8 78.7(15) 2_565 1_554
O12 K7 O18W K8 26.1(7) 2_565 1_554
O3 K7 O18W K8 -18.5(12) 2_565 1_554
O1 K7 O18W K8 -53.8(5) 1_565 1_554
W1 K7 O18W K8 -82.3(6) 1_565 1_554
W1 K7 O18W K8 5(3) 2_565 1_554
W9 K7 O18W K8 93.9(7) 2_565 1_554
K5 O11W O21W O9W -48(6) . .
K8 O11W O21W O9W 108(5) 2_676 .
W8 O28 P1 O17 -177.1(7) . .
W9 O28 P1 O17 50.8(9) . .
W8 O28 P1 O22 -52.5(9) . .
W9 O28 P1 O22 175.3(6) . .
W8 O28 P1 O5 65.2(9) . .
W9 O28 P1 O5 -67.0(8) . .
W8 O28 P1 K10 -89.7(7) . .
W9 O28 P1 K10 138.2(7) . .
W5 O17 P1 O28 178.4(7) . .
W4 O17 P1 O28 -51.3(9) . .
W5 O17 P1 O22 53.9(9) . .
W4 O17 P1 O22 -175.8(6) . .
W5 O17 P1 O5 -63.5(9) . .
W4 O17 P1 O5 66.9(8) . .
W5 O17 P1 K10 99.3(7) . .
W4 O17 P1 K10 -130.3(6) . .
W6 O22 P1 O28 -177.3(6) . .
W7 O22 P1 O28 53.8(9) . .
K10 O22 P1 O28 -52.9(7) . .
W6 O22 P1 O17 -51.2(9) . .
W7 O22 P1 O17 180.0(6) . .
K10 O22 P1 O17 73.2(6) . .
W6 O22 P1 O5 65.4(8) . .
W7 O22 P1 O5 -63.5(8) . .
K10 O22 P1 O5 -170.2(5) . .
W6 O22 P1 K10 -124.4(9) . .
W7 O22 P1 K10 106.8(8) . .
W3 O5 P1 O28 -59.7(8) . .
W1 O5 P1 O28 60.6(8) . .
W2 O5 P1 O28 179.9(6) . .
W3 O5 P1 O17 178.4(6) . .
W1 O5 P1 O17 -61.4(8) . .
W2 O5 P1 O17 58.0(8) . .
W3 O5 P1 O22 59.5(8) . .
W1 O5 P1 O22 179.8(6) . .
W2 O5 P1 O22 -60.9(8) . .
W3 O5 P1 K10 42.3(14) . .
W1 O5 P1 K10 162.5(5) . .
W2 O5 P1 K10 -78.1(12) . .
O61 K10 P1 O28 87.7(8) . .
O24 K10 P1 O28 98.3(5) . .
O68 K10 P1 O28 -90.9(5) . .
O22 K10 P1 O28 130.4(7) . .
O58 K10 P1 O28 -89.1(7) . .
O21 K10 P1 O28 163.4(5) . .
O59 K10 P1 O28 -172.2(5) . .
K9 K10 P1 O28 135.3(5) . .
P2 K10 P1 O28 -72.6(5) . .
W7 K10 P1 O28 96.1(4) . .
W16 K10 P1 O28 39.6(10) . .
O61 K10 P1 O17 -158.9(8) . .
O24 K10 P1 O17 -148.3(5) . .
O68 K10 P1 O17 22.5(5) . .
O22 K10 P1 O17 -116.2(7) . .
O58 K10 P1 O17 24.3(7) . .
O21 K10 P1 O17 -83.2(5) . .
O59 K10 P1 O17 -58.8(5) . .
K9 K10 P1 O17 -111.2(4) . .
P2 K10 P1 O17 40.8(5) . .
W7 K10 P1 O17 -150.5(4) . .
W16 K10 P1 O17 153.0(10) . .
O61 K10 P1 O22 -42.7(9) . .
O24 K10 P1 O22 -32.2(6) . .
O68 K10 P1 O22 138.7(6) . .
O58 K10 P1 O22 140.5(8) . .
O21 K10 P1 O22 33.0(6) . .
O59 K10 P1 O22 57.4(6) . .
K9 K10 P1 O22 4.9(5) . .
P2 K10 P1 O22 157.0(6) . .
W7 K10 P1 O22 -34.3(5) . .
W16 K10 P1 O22 -90.8(10) . .
O61 K10 P1 O5 -20.5(14) . .
O24 K10 P1 O5 -10.0(11) . .
O68 K10 P1 O5 160.9(10) . .
O22 K10 P1 O5 22.2(11) . .
O58 K10 P1 O5 162.7(10) . .
O21 K10 P1 O5 55.2(10) . .
O59 K10 P1 O5 79.6(11) . .
K9 K10 P1 O5 27.1(11) . .
P2 K10 P1 O5 179.2(10) . .
W7 K10 P1 O5 -12.1(10) . .
W16 K10 P1 O5 -68.6(15) . .
W14 O51 P2 O65 -175.2(7) . .
W13 O51 P2 O65 51.7(9) . .
W14 O51 P2 O58 -50.1(9) . .
W13 O51 P2 O58 176.8(7) . .
W14 O51 P2 O41 67.5(8) . .
W13 O51 P2 O41 -65.6(9) . .
W14 O51 P2 K10 -96.5(7) . .
W13 O51 P2 K10 130.4(7) . .
W17 O65 P2 O51 180.0(6) . .
W18 O65 P2 O51 -49.1(9) . .
W17 O65 P2 O58 53.9(9) . .
W18 O65 P2 O58 -175.2(6) . .
W17 O65 P2 O41 -63.8(8) . .
W18 O65 P2 O41 67.1(8) . .
W17 O65 P2 K10 91.6(6) . .
W18 O65 P2 K10 -137.5(7) . .
W15 O58 P2 O51 50.9(10) . .
W16 O58 P2 O51 -179.3(7) . .
K10 O58 P2 O51 -73.7(7) . .
W15 O58 P2 O65 177.3(7) . .
W16 O58 P2 O65 -52.9(9) . .
K10 O58 P2 O65 52.6(7) . .
W15 O58 P2 O41 -65.3(9) . .
W16 O58 P2 O41 64.5(9) . .
K10 O58 P2 O41 170.0(5) . .
W15 O58 P2 K10 124.6(9) . .
W16 O58 P2 K10 -105.6(9) . .
W10 O41 P2 O51 -58.6(8) . .
W12 O41 P2 O51 -178.9(6) . .
W11 O41 P2 O51 60.9(8) . .
W10 O41 P2 O65 -179.2(6) . .
W12 O41 P2 O65 60.4(8) . .
W11 O41 P2 O65 -59.7(8) . .
W10 O41 P2 O58 61.5(8) . .
W12 O41 P2 O58 -58.8(8) . .
W11 O41 P2 O58 -178.9(6) . .
W10 O41 P2 K10 79.8(12) . .
W12 O41 P2 K10 -40.5(14) . .
W11 O41 P2 K10 -160.7(5) . .
O61 K10 P2 O51 148.9(5) . .
O24 K10 P2 O51 157.2(8) . .
O68 K10 P2 O51 -22.4(5) . .
O22 K10 P2 O51 -23.7(7) . .
O58 K10 P2 O51 117.0(7) . .
O21 K10 P2 O51 58.4(6) . .
O59 K10 P2 O51 84.3(5) . .
K9 K10 P2 O51 111.4(5) . .
P1 K10 P2 O51 -40.8(5) . .
W7 K10 P2 O51 -158.8(10) . .
W16 K10 P2 O51 151.2(4) . .
O61 K10 P2 O65 -98.6(5) . .
O24 K10 P2 O65 -90.3(8) . .
O68 K10 P2 O65 90.1(5) . .
O22 K10 P2 O65 88.8(7) . .
O58 K10 P2 O65 -130.5(7) . .
O21 K10 P2 O65 170.9(5) . .
O59 K10 P2 O65 -163.2(5) . .
K9 K10 P2 O65 -136.1(4) . .
P1 K10 P2 O65 71.7(5) . .
W7 K10 P2 O65 -46.3(11) . .
W16 K10 P2 O65 -96.3(4) . .
O61 K10 P2 O58 31.9(6) . .
O24 K10 P2 O58 40.2(9) . .
O68 K10 P2 O58 -139.3(6) . .
O22 K10 P2 O58 -140.6(8) . .
O21 K10 P2 O58 -58.6(6) . .
O59 K10 P2 O58 -32.7(6) . .
K9 K10 P2 O58 -5.5(6) . .
P1 K10 P2 O58 -157.8(6) . .
W7 K10 P2 O58 84.2(11) . .
W16 K10 P2 O58 34.3(5) . .
O61 K10 P2 O41 8.6(11) . .
O24 K10 P2 O41 16.9(14) . .
O68 K10 P2 O41 -162.6(11) . .
O22 K10 P2 O41 -163.9(11) . .
O58 K10 P2 O41 -23.3(11) . .
O21 K10 P2 O41 -81.9(11) . .
O59 K10 P2 O41 -56.0(11) . .
K9 K10 P2 O41 -28.8(11) . .
P1 K10 P2 O41 178.9(10) . .
W7 K10 P2 O41 60.9(15) . .
W16 K10 P2 O41 11.0(10) . .
W9 O32 Pd1 O35 161.4(11) . .
K11 O32 Pd1 O35 27.3(5) . .
K12 O32 Pd1 O35 -72.5(5) 1_554 .
W9 O32 Pd1 O31 -22.2(11) . .
K11 O32 Pd1 O31 -156.4(5) . .
K12 O32 Pd1 O31 103.8(5) 1_554 .
W9 O32 Pd1 O36 -127(4) . .
K11 O32 Pd1 O36 99(4) . .
K12 O32 Pd1 O36 -1(4) 1_554 .
W9 O32 Pd1 K11 134.2(12) . .
K12 O32 Pd1 K11 -99.8(5) 1_554 .
W9 O32 Pd1 K10 52.9(11) . .
K11 O32 Pd1 K10 -81.3(4) . .
K12 O32 Pd1 K10 179.0(3) 1_554 .
W18 O35 Pd1 O32 -169.6(11) . .
K11 O35 Pd1 O32 -28.3(5) . .
W18 O35 Pd1 O31 132(6) . .
K11 O35 Pd1 O31 -86(6) . .
W18 O35 Pd1 O36 16.7(11) . .
K11 O35 Pd1 O36 158.0(5) . .
W18 O35 Pd1 K11 -141.4(14) . .
W18 O35 Pd1 K10 -58.8(12) . .
K11 O35 Pd1 K10 82.5(4) . .
W8 O31 Pd1 O32 19.2(11) . .
W8 O31 Pd1 O35 77(7) . .
W8 O31 Pd1 O36 -167.2(11) . .
W8 O31 Pd1 K11 -5.1(13) . .
W8 O31 Pd1 K10 -91.8(10) . .
W17 O36 Pd1 O32 -86(4) . .
W17 O36 Pd1 O35 -15.1(11) . .
W17 O36 Pd1 O31 168.8(11) . .
W17 O36 Pd1 K11 6.4(13) . .
W17 O36 Pd1 K10 93.5(10) . .
O17W K11 Pd1 O32 58.2(16) . .
O17W K11 Pd1 O32 67.0(8) 2_665 .
K12 K11 Pd1 O32 160.9(11) 2_666 .
O35 K11 Pd1 O32 141.1(7) . .
O16 K11 Pd1 O32 -34.3(5) . .
O33 K11 Pd1 O32 -83.6(5) . .
O52 K11 Pd1 O32 173.6(5) . .
O67 K11 Pd1 O32 -138.5(5) . .
K11 K11 Pd1 O32 64.5(5) 2_665 .
W18 K11 Pd1 O32 153.1(5) . .
W19 K11 Pd1 O32 -111.1(5) . .
O17W K11 Pd1 O35 -82.9(17) . .
O17W K11 Pd1 O35 -74.0(8) 2_665 .
K12 K11 Pd1 O35 19.8(10) 2_666 .
O32 K11 Pd1 O35 -141.1(7) . .
O16 K11 Pd1 O35 -175.4(6) . .
O33 K11 Pd1 O35 135.3(6) . .
O52 K11 Pd1 O35 32.5(5) . .
O67 K11 Pd1 O35 80.4(6) . .
K11 K11 Pd1 O35 -76.6(5) 2_665 .
W18 K11 Pd1 O35 12.1(5) . .
W19 K11 Pd1 O35 107.8(5) . .
O17W K11 Pd1 O31 91.3(17) . .
O17W K11 Pd1 O31 100.1(8) 2_665 .
K12 K11 Pd1 O31 -166.0(10) 2_666 .
O35 K11 Pd1 O31 174.2(7) . .
O32 K11 Pd1 O31 33.1(7) . .
O16 K11 Pd1 O31 -1.2(6) . .
O33 K11 Pd1 O31 -50.6(6) . .
O52 K11 Pd1 O31 -153.3(5) . .
O67 K11 Pd1 O31 -105.4(5) . .
K11 K11 Pd1 O31 97.6(5) 2_665 .
W18 K11 Pd1 O31 -173.8(5) . .
W19 K11 Pd1 O31 -78.1(5) . .
O17W K11 Pd1 O36 -113.0(16) . .
O17W K11 Pd1 O36 -104.2(8) 2_665 .
K12 K11 Pd1 O36 -10.3(12) 2_666 .
O35 K11 Pd1 O36 -30.1(7) . .
O32 K11 Pd1 O36 -171.2(6) . .
O16 K11 Pd1 O36 154.5(5) . .
O33 K11 Pd1 O36 105.1(5) . .
O52 K11 Pd1 O36 2.4(6) . .
O67 K11 Pd1 O36 50.3(6) . .
K11 K11 Pd1 O36 -106.7(5) 2_665 .
W18 K11 Pd1 O36 -18.1(5) . .
W19 K11 Pd1 O36 77.6(5) . .
O17W K11 Pd1 K10 169.1(16) . .
O17W K11 Pd1 K10 177.9(6) 2_665 .
K12 K11 Pd1 K10 -88.3(10) 2_666 .
O35 K11 Pd1 K10 -108.1(5) . .
O32 K11 Pd1 K10 110.9(4) . .
O16 K11 Pd1 K10 76.6(3) . .
O33 K11 Pd1 K10 27.2(3) . .
O52 K11 Pd1 K10 -75.5(3) . .
O67 K11 Pd1 K10 -27.6(3) . .
K11 K11 Pd1 K10 175.3(3) 2_665 .
W18 K11 Pd1 K10 -95.99(11) . .
W19 K11 Pd1 K10 -0.27(16) . .
O61 K10 Pd1 O32 -169.4(5) . .
O24 K10 Pd1 O32 -94.4(5) . .
O68 K10 Pd1 O32 49.1(4) . .
O22 K10 Pd1 O32 -32.9(4) . .
O58 K10 Pd1 O32 130.0(4) . .
O21 K10 Pd1 O32 -23.5(7) . .
O59 K10 Pd1 O32 122.2(6) . .
K9 K10 Pd1 O32 -132.0(5) . .
P1 K10 Pd1 O32 -19.9(4) . .
P2 K10 Pd1 O32 117.0(4) . .
W7 K10 Pd1 O32 -72.5(4) . .
W16 K10 Pd1 O32 168.9(3) . .
O61 K10 Pd1 O35 95.3(5) . .
O24 K10 Pd1 O35 170.3(5) . .
O68 K10 Pd1 O35 -46.2(5) . .
O22 K10 Pd1 O35 -128.1(4) . .
O58 K10 Pd1 O35 34.8(4) . .
O21 K10 Pd1 O35 -118.8(7) . .
O59 K10 Pd1 O35 26.9(7) . .
K9 K10 Pd1 O35 132.8(5) . .
P1 K10 Pd1 O35 -115.2(4) . .
P2 K10 Pd1 O35 21.7(4) . .
W7 K10 Pd1 O35 -167.7(4) . .
W16 K10 Pd1 O35 73.7(4) . .
O61 K10 Pd1 O31 -85.6(5) . .
O24 K10 Pd1 O31 -10.5(5) . .
O68 K10 Pd1 O31 133.0(4) . .
O22 K10 Pd1 O31 51.0(4) . .
O58 K10 Pd1 O31 -146.1(4) . .
O21 K10 Pd1 O31 60.4(7) . .
O59 K10 Pd1 O31 -153.9(7) . .
K9 K10 Pd1 O31 -48.1(5) . .
P1 K10 Pd1 O31 64.0(3) . .
P2 K10 Pd1 O31 -159.2(4) . .
W7 K10 Pd1 O31 11.4(3) . .
W16 K10 Pd1 O31 -107.2(4) . .
O61 K10 Pd1 O36 10.6(5) . .
O24 K10 Pd1 O36 85.6(5) . .
O68 K10 Pd1 O36 -130.9(5) . .
O22 K10 Pd1 O36 147.1(4) . .
O58 K10 Pd1 O36 -49.9(4) . .
O21 K10 Pd1 O36 156.5(7) . .
O59 K10 Pd1 O36 -57.8(7) . .
K9 K10 Pd1 O36 48.0(5) . .
P1 K10 Pd1 O36 160.1(4) . .
P2 K10 Pd1 O36 -63.0(4) . .
W7 K10 Pd1 O36 107.6(4) . .
W16 K10 Pd1 O36 -11.0(4) . .
O61 K10 Pd1 K11 142.0(3) . .
O24 K10 Pd1 K11 -143.0(3) . .
O68 K10 Pd1 K11 0.5(3) . .
O22 K10 Pd1 K11 -81.5(3) . .
O58 K10 Pd1 K11 81.5(3) . .
O21 K10 Pd1 K11 -72.1(6) . .
O59 K10 Pd1 K11 73.6(6) . .
K9 K10 Pd1 K11 179.5(3) . .
P1 K10 Pd1 K11 -68.49(15) . .
P2 K10 Pd1 K11 68.38(15) . .
W7 K10 Pd1 K11 -121.04(15) . .
W16 K10 Pd1 K11 120.37(15) . .
K8 O1 W1 O3 -92.6(17) 1_544 .
K2 O1 W1 O3 108.8(5) 2_665 .
K7 O1 W1 O3 -28.4(5) 1_545 .
K8 O1 W1 O6 173.0(16) 1_544 .
K2 O1 W1 O6 14.4(5) 2_665 .
K7 O1 W1 O6 -122.8(4) 1_545 .
K8 O1 W1 O2 -1.9(17) 1_544 .
K2 O1 W1 O2 -160.5(4) 2_665 .
K7 O1 W1 O2 62.3(5) 1_545 .
K8 O1 W1 O4 85.8(17) 1_544 .
K2 O1 W1 O4 -72.7(5) 2_665 .
K7 O1 W1 O4 150.1(4) 1_545 .
K8 O1 W1 O5 -43(4) 1_544 .
K2 O1 W1 O5 159(3) 2_665 .
K7 O1 W1 O5 22(3) 1_545 .
K8 O1 W1 K7 -64.2(15) 1_544 1_545
K2 O1 W1 K7 137.2(5) 2_665 1_545
K8 O1 W1 K2 158.6(19) 1_544 2_665
K7 O1 W1 K2 -137.2(5) 1_545 2_665
K8 O1 W1 K7 -141.0(16) 1_544 2_565
K2 O1 W1 K7 60.4(3) 2_665 2_565
K7 O1 W1 K7 -76.8(3) 1_545 2_565
W3 O3 W1 O1 173.4(6) . .
K7 O3 W1 O1 32.6(5) 1_545 .
K7 O3 W1 O1 -76.2(5) 2_565 .
W3 O3 W1 O6 -82.8(7) . .
K7 O3 W1 O6 136.3(4) 1_545 .
K7 O3 W1 O6 27.5(5) 2_565 .
W3 O3 W1 O2 73.5(7) . .
K7 O3 W1 O2 -67.4(5) 1_545 .
K7 O3 W1 O2 -176.2(5) 2_565 .
W3 O3 W1 O4 -2.4(16) . .
K7 O3 W1 O4 -143.3(11) 1_545 .
K7 O3 W1 O4 107.9(12) 2_565 .
W3 O3 W1 O5 0.9(5) . .
K7 O3 W1 O5 -140.0(5) 1_545 .
K7 O3 W1 O5 111.2(4) 2_565 .
W3 O3 W1 K7 140.9(8) . 1_545
K7 O3 W1 K7 -108.8(5) 2_565 1_545
W3 O3 W1 K2 -134.6(5) . 2_665
K7 O3 W1 K2 84.5(3) 1_545 2_665
K7 O3 W1 K2 -24.2(4) 2_565 2_665
W3 O3 W1 K7 -110.3(7) . 2_565
K7 O3 W1 K7 108.8(5) 1_545 2_565
W9 O6 W1 O1 -133.6(14) . .
K7 O6 W1 O1 72.9(5) 2_565 .
K2 O6 W1 O1 -13.8(5) 2_665 .
W9 O6 W1 O3 125.2(14) . .
K7 O6 W1 O3 -28.2(5) 2_565 .
K2 O6 W1 O3 -115.0(4) 2_665 .
W9 O6 W1 O2 34(2) . .
K7 O6 W1 O2 -119.6(11) 2_565 .
K2 O6 W1 O2 153.7(10) 2_665 .
W9 O6 W1 O4 -33.3(14) . .
K7 O6 W1 O4 173.2(5) 2_565 .
K2 O6 W1 O4 86.5(4) 2_665 .
W9 O6 W1 O5 51.8(14) . .
K7 O6 W1 O5 -101.6(4) 2_565 .
K2 O6 W1 O5 171.6(4) 2_665 .
W9 O6 W1 K7 164.8(12) . 1_545
K7 O6 W1 K7 11.4(6) 2_565 1_545
K2 O6 W1 K7 -75.4(4) 2_665 1_545
W9 O6 W1 K2 -119.8(15) . 2_665
K7 O6 W1 K2 86.8(4) 2_565 2_665
W9 O6 W1 K7 153.5(16) . 2_565
K2 O6 W1 K7 -86.8(4) 2_665 2_565
W2 O2 W1 O1 -169.4(7) . .
W2 O2 W1 O3 -69.0(7) . .
W2 O2 W1 O6 23.0(16) . .
W2 O2 W1 O4 89.9(7) . .
W2 O2 W1 O5 4.3(6) . .
W2 O2 W1 K7 -116.3(7) . 1_545
W2 O2 W1 K2 162.9(2) . 2_665
W2 O2 W1 K7 -73.5(8) . 2_565
W4 O4 W1 O1 128.6(13) . .
W4 O4 W1 O3 -56(2) . .
W4 O4 W1 O6 26.2(13) . .
W4 O4 W1 O2 -132.0(13) . .
W4 O4 W1 O5 -58.8(12) . .
W4 O4 W1 K7 178.9(8) . 1_545
W4 O4 W1 K2 80.4(12) . 2_665
W4 O4 W1 K7 33.1(15) . 2_565
P1 O5 W1 O1 173(3) . .
W3 O5 W1 O1 -52(3) . .
W2 O5 W1 O1 39(3) . .
P1 O5 W1 O3 -134.9(8) . .
W3 O5 W1 O3 -0.6(4) . .
W2 O5 W1 O3 91.0(4) . .
P1 O5 W1 O6 -41.4(7) . .
W3 O5 W1 O6 92.9(4) . .
W2 O5 W1 O6 -175.5(4) . .
P1 O5 W1 O2 131.2(8) . .
W3 O5 W1 O2 -94.5(4) . .
W2 O5 W1 O2 -2.9(4) . .
P1 O5 W1 O4 43.8(7) . .
W3 O5 W1 O4 178.1(4) . .
W2 O5 W1 O4 -90.2(4) . .
P1 O5 W1 K7 -166.7(6) . 1_545
W3 O5 W1 K7 -32.4(3) . 1_545
W2 O5 W1 K7 59.3(3) . 1_545
P1 O5 W1 K2 -31.3(9) . 2_665
W3 O5 W1 K2 103.0(3) . 2_665
W2 O5 W1 K2 -165.36(13) . 2_665
P1 O5 W1 K7 -89.0(6) . 2_565
W3 O5 W1 K7 45.3(3) . 2_565
W2 O5 W1 K7 137.0(3) . 2_565
K5 O7 W2 O9 -87.1(9) 1_545 .
K5 O7 W2 O10 177.0(8) 1_545 .
K5 O7 W2 O8 2.9(9) 1_545 .
K5 O7 W2 O2 89.3(9) 1_545 .
K5 O7 W2 O5 128(3) 1_545 .
K5 O7 W2 K6 -131.8(8) 1_545 1_545
W6 O9 W2 O7 131.6(14) . .
K6 O9 W2 O7 -69.2(6) 1_545 .
W6 O9 W2 O10 -126.5(15) . .
K6 O9 W2 O10 32.8(5) 1_545 .
W6 O9 W2 O8 30.6(15) . .
K6 O9 W2 O8 -170.2(5) 1_545 .
W6 O9 W2 O2 -40(2) . .
K6 O9 W2 O2 119.1(11) 1_545 .
W6 O9 W2 O5 -54.1(14) . .
K6 O9 W2 O5 105.1(4) 1_545 .
W6 O9 W2 K6 -159.2(17) . 1_545
W6 O9 W2 K5 102.1(14) . 1_545
K6 O9 W2 K5 -98.7(3) 1_545 1_545
W3 O10 W2 O7 -177.4(7) . .
K6 O10 W2 O7 75.1(5) 1_545 .
W3 O10 W2 O9 77.0(7) . .
K6 O10 W2 O9 -30.4(5) 1_545 .
W3 O10 W2 O8 -12.3(17) . .
K6 O10 W2 O8 -119.7(12) 1_545 .
W3 O10 W2 O2 -77.8(7) . .
K6 O10 W2 O2 174.8(4) 1_545 .
W3 O10 W2 O5 -5.1(6) . .
K6 O10 W2 O5 -112.5(4) 1_545 .
W3 O10 W2 K6 107.4(8) . 1_545
W3 O10 W2 K5 -175.6(4) . 1_545
K6 O10 W2 K5 77.0(5) 1_545 1_545
W5 O8 W2 O7 -129.2(11) . .
W5 O8 W2 O9 -24.8(11) . .
W5 O8 W2 O10 65.7(19) . .
W5 O8 W2 O2 131.4(12) . .
W5 O8 W2 O5 58.8(11) . .
W5 O8 W2 K6 -35.2(14) . 1_545
W5 O8 W2 K5 -127.7(12) . 1_545
W1 O2 W2 O7 169.2(7) . .
W1 O2 W2 O9 -18.8(16) . .
W1 O2 W2 O10 69.0(7) . .
W1 O2 W2 O8 -90.2(7) . .
W1 O2 W2 O5 -4.3(6) . .
W1 O2 W2 K6 75.4(8) . 1_545
W1 O2 W2 K5 -161.5(6) . 1_545
P1 O5 W2 O7 -171(3) . .
W3 O5 W2 O7 54(3) . .
W1 O5 W2 O7 -38(3) . .
P1 O5 W2 O9 43.0(7) . .
W3 O5 W2 O9 -91.4(5) . .
W1 O5 W2 O9 176.7(5) . .
P1 O5 W2 O10 138.1(8) . .
W3 O5 W2 O10 3.6(4) . .
W1 O5 W2 O10 -88.3(5) . .
P1 O5 W2 O8 -44.7(7) . .
W3 O5 W2 O8 -179.2(4) . .
W1 O5 W2 O8 88.9(4) . .
P1 O5 W2 O2 -130.8(8) . .
W3 O5 W2 O2 94.7(5) . .
W1 O5 W2 O2 2.9(4) . .
P1 O5 W2 K6 89.8(7) . 1_545
W3 O5 W2 K6 -44.7(3) . 1_545
W1 O5 W2 K6 -136.5(2) . 1_545
P1 O5 W2 K5 -60.2(11) . 1_545
W3 O5 W2 K5 165.3(4) . 1_545
W1 O5 W2 K5 73.4(7) . 1_545
K2 O11 W3 O13 -126.8(12) 1_445 .
K8 O11 W3 O13 85.7(6) 2_566 .
K2 O11 W3 O12 138.4(12) 1_445 .
K8 O11 W3 O12 -9.1(6) 2_566 .
K2 O11 W3 O10 -34.0(13) 1_445 .
K8 O11 W3 O10 178.5(5) 2_566 .
K2 O11 W3 O3 49.3(13) 1_445 .
K8 O11 W3 O3 -98.1(5) 2_566 .
K2 O11 W3 O5 13(4) 1_445 .
K8 O11 W3 O5 -134(2) 2_566 .
K2 O11 W3 K8 147.5(16) 1_445 2_566
K2 O11 W3 K7 95.9(12) 1_445 2_565
K8 O11 W3 K7 -51.6(4) 2_566 2_565
K2 O11 W3 K6 -82.3(12) 1_445 1_545
K8 O11 W3 K6 130.3(4) 2_566 1_545
W7 O13 W3 O11 -124.7(12) . .
K6 O13 W3 O11 74.1(6) 1_545 .
W7 O13 W3 O12 -22.0(12) . .
K6 O13 W3 O12 176.8(5) 1_545 .
W7 O13 W3 O10 135.1(12) . .
K6 O13 W3 O10 -26.1(5) 1_545 .
W7 O13 W3 O3 65.3(19) . .
K6 O13 W3 O3 -95.9(12) 1_545 .
W7 O13 W3 O5 62.5(12) . .
K6 O13 W3 O5 -98.7(4) 1_545 .
W7 O13 W3 K8 -75.1(12) . 2_566
K6 O13 W3 K8 123.7(4) 1_545 2_566
W7 O13 W3 K7 -27.0(15) . 2_565
K6 O13 W3 K7 171.81(16) 1_545 2_565
W7 O13 W3 K6 161.2(15) . 1_545
W8 O12 W3 O11 128.3(12) . .
K7 O12 W3 O11 -71.4(6) 2_565 .
K8 O12 W3 O11 8.6(6) 2_566 .
W8 O12 W3 O13 24.5(12) . .
K7 O12 W3 O13 -175.2(5) 2_565 .
K8 O12 W3 O13 -95.1(5) 2_566 .
W8 O12 W3 O10 -71.2(18) . .
K7 O12 W3 O10 89.1(13) 2_565 .
K8 O12 W3 O10 169.2(11) 2_566 .
W8 O12 W3 O3 -133.0(12) . .
K7 O12 W3 O3 27.3(5) 2_565 .
K8 O12 W3 O3 107.3(4) 2_566 .
W8 O12 W3 O5 -60.9(11) . .
K7 O12 W3 O5 99.3(4) 2_565 .
K8 O12 W3 O5 179.4(4) 2_566 .
W8 O12 W3 K8 119.7(13) . 2_566
K7 O12 W3 K8 -80.0(4) 2_565 2_566
W8 O12 W3 K7 -160.3(14) . 2_565
K8 O12 W3 K7 80.0(4) 2_566 2_565
W8 O12 W3 K6 28.0(15) . 1_545
K7 O12 W3 K6 -171.70(17) 2_565 1_545
K8 O12 W3 K6 -91.7(5) 2_566 1_545
W2 O10 W3 O11 176.6(7) . .
K6 O10 W3 O11 -78.4(6) 1_545 .
W2 O10 W3 O13 -80.1(7) . .
K6 O10 W3 O13 24.9(5) 1_545 .
W2 O10 W3 O12 15.8(17) . .
K6 O10 W3 O12 120.8(12) 1_545 .
W2 O10 W3 O3 78.7(7) . .
K6 O10 W3 O3 -176.3(5) 1_545 .
W2 O10 W3 O5 5.2(6) . .
K6 O10 W3 O5 110.2(4) 1_545 .
W2 O10 W3 K8 178.8(3) . 2_566
K6 O10 W3 K8 -76.2(8) 1_545 2_566
W2 O10 W3 K7 84.0(7) . 2_565
K6 O10 W3 K7 -170.98(13) 1_545 2_565
W2 O10 W3 K6 -105.0(8) . 1_545
W1 O3 W3 O11 -174.0(7) . .
K7 O3 W3 O11 -42.1(7) 1_545 .
K7 O3 W3 O11 75.8(5) 2_565 .
W1 O3 W3 O13 -3.8(16) . .
K7 O3 W3 O13 128.1(11) 1_545 .
K7 O3 W3 O13 -114.0(11) 2_565 .
W1 O3 W3 O12 84.3(7) . .
K7 O3 W3 O12 -143.7(6) 1_545 .
K7 O3 W3 O12 -25.9(4) 2_565 .
W1 O3 W3 O10 -75.3(7) . .
K7 O3 W3 O10 56.7(6) 1_545 .
K7 O3 W3 O10 174.5(5) 2_565 .
W1 O3 W3 O5 -0.9(5) . .
K7 O3 W3 O5 131.1(6) 1_545 .
K7 O3 W3 O5 -111.1(4) 2_565 .
W1 O3 W3 K8 135.7(5) . 2_566
K7 O3 W3 K8 -92.4(5) 1_545 2_566
K7 O3 W3 K8 25.5(4) 2_565 2_566
W1 O3 W3 K7 110.2(7) . 2_565
K7 O3 W3 K7 -117.8(7) 1_545 2_565
W1 O3 W3 K6 -79.0(7) . 1_545
K7 O3 W3 K6 53.0(7) 1_545 1_545
K7 O3 W3 K6 170.78(13) 2_565 1_545
P1 O5 W3 O11 172(2) . .
W1 O5 W3 O11 38(3) . .
W2 O5 W3 O11 -53(3) . .
P1 O5 W3 O13 -46.4(7) . .
W1 O5 W3 O13 179.5(4) . .
W2 O5 W3 O13 88.4(4) . .
P1 O5 W3 O12 45.9(7) . .
W1 O5 W3 O12 -88.2(4) . .
W2 O5 W3 O12 -179.3(5) . .
P1 O5 W3 O10 -138.2(8) . .
W1 O5 W3 O10 87.6(4) . .
W2 O5 W3 O10 -3.5(4) . .
P1 O5 W3 O3 134.8(8) . .
W1 O5 W3 O3 0.6(4) . .
W2 O5 W3 O3 -90.5(4) . .
P1 O5 W3 K8 46.7(9) . 2_566
W1 O5 W3 K8 -87.5(4) . 2_566
W2 O5 W3 K8 -178.62(19) . 2_566
P1 O5 W3 K7 90.6(6) . 2_565
W1 O5 W3 K7 -43.6(3) . 2_565
W2 O5 W3 K7 -134.7(3) . 2_565
P1 O5 W3 K6 -92.5(6) . 1_545
W1 O5 W3 K6 133.3(3) . 1_545
W2 O5 W3 K6 42.2(3) . 1_545
W1 O4 W4 O14 -128.5(13) . .
W1 O4 W4 O16 -25.4(13) . .
W1 O4 W4 O33 58(2) . .
W1 O4 W4 O15 130.8(13) . .
W1 O4 W4 O17 59.2(12) . .
W1 O4 W4 K11 -27.9(16) . .
W9 O16 W4 O14 127.5(13) . .
K11 O16 W4 O14 -77.1(6) . .
W9 O16 W4 O4 27.0(13) . .
K11 O16 W4 O4 -177.6(5) . .
W9 O16 W4 O33 -133.6(13) . .
K11 O16 W4 O33 21.8(5) . .
W9 O16 W4 O15 -58.6(19) . .
K11 O16 W4 O15 96.8(12) . .
W9 O16 W4 O17 -54.5(12) . .
K11 O16 W4 O17 100.9(4) . .
W9 O16 W4 K11 -155.4(15) . .
W19 O33 W4 O14 -151.3(10) . .
K11 O33 W4 O14 81.5(5) . .
W19 O33 W4 O4 22(2) . .
K11 O33 W4 O4 -105.1(13) . .
W19 O33 W4 O16 105.7(10) . .
K11 O33 W4 O16 -21.5(5) . .
W19 O33 W4 O15 -51.3(10) . .
K11 O33 W4 O15 -178.4(5) . .
W19 O33 W4 O17 21.0(9) . .
K11 O33 W4 O17 -106.2(5) . .
W19 O33 W4 K11 127.2(12) . .
W5 O15 W4 O14 175.7(7) . .
K8 O15 W4 O14 -22.4(8) 2_666 .
W5 O15 W4 O4 -83.9(7) . .
K8 O15 W4 O4 78.0(7) 2_666 .
W5 O15 W4 O16 1.8(16) . .
K8 O15 W4 O16 163.7(9) 2_666 .
W5 O15 W4 O33 77.4(7) . .
K8 O15 W4 O33 -120.7(7) 2_666 .
W5 O15 W4 O17 -2.6(6) . .
K8 O15 W4 O17 159.3(8) 2_666 .
W5 O15 W4 K11 75.9(8) . .
K8 O15 W4 K11 -122.2(5) 2_666 .
P1 O17 W4 O14 -155(3) . .
W5 O17 W4 O14 -11(4) . .
P1 O17 W4 O4 -50.8(8) . .
W5 O17 W4 O4 93.6(4) . .
P1 O17 W4 O16 39.2(8) . .
W5 O17 W4 O16 -176.5(4) . .
P1 O17 W4 O33 128.8(8) . .
W5 O17 W4 O33 -86.8(4) . .
P1 O17 W4 O15 -142.6(9) . .
W5 O17 W4 O15 1.8(4) . .
P1 O17 W4 K11 84.2(7) . .
W5 O17 W4 K11 -131.5(3) . .
O17W K11 W4 O14 50.9(17) . .
O17W K11 W4 O14 58.1(9) 2_665 .
K12 K11 W4 O14 -37.6(5) 2_666 .
O35 K11 W4 O14 166.2(6) . .
O32 K11 W4 O14 130.5(5) . .
O16 K11 W4 O14 108.3(6) . .
O33 K11 W4 O14 -102.3(6) . .
O52 K11 W4 O14 -117.4(6) . .
O67 K11 W4 O14 -102.0(5) . .
K11 K11 W4 O14 55.8(5) 2_665 .
W18 K11 W4 O14 -160.6(6) . .
W19 K11 W4 O14 -119.7(4) . .
O17W K11 W4 O4 -54.0(18) . .
O17W K11 W4 O4 -46.8(9) 2_665 .
K12 K11 W4 O4 -142.5(6) 2_666 .
O35 K11 W4 O4 61.3(7) . .
O32 K11 W4 O4 25.6(6) . .
O16 K11 W4 O4 3.4(7) . .
O33 K11 W4 O4 152.8(7) . .
O52 K11 W4 O4 137.8(6) . .
O67 K11 W4 O4 153.1(5) . .
K11 K11 W4 O4 -49.0(7) 2_665 .
W18 K11 W4 O4 94.6(6) . .
W19 K11 W4 O4 135.4(5) . .
O17W K11 W4 O16 -57.4(17) . .
O17W K11 W4 O16 -50.2(9) 2_665 .
K12 K11 W4 O16 -145.9(6) 2_666 .
O35 K11 W4 O16 57.9(6) . .
O32 K11 W4 O16 22.2(5) . .
O33 K11 W4 O16 149.4(7) . .
O52 K11 W4 O16 134.4(7) . .
O67 K11 W4 O16 149.7(6) . .
K11 K11 W4 O16 -52.4(5) 2_665 .
W18 K11 W4 O16 91.2(6) . .
W19 K11 W4 O16 132.0(5) . .
O17W K11 W4 O33 153.2(18) . .
O17W K11 W4 O33 160.4(9) 2_665 .
K12 K11 W4 O33 64.7(5) 2_666 .
O35 K11 W4 O33 -91.5(7) . .
O32 K11 W4 O33 -127.2(6) . .
O16 K11 W4 O33 -149.4(7) . .
O52 K11 W4 O33 -15.0(6) . .
O67 K11 W4 O33 0.3(5) . .
K11 K11 W4 O33 158.2(7) 2_665 .
W18 K11 W4 O33 -58.2(6) . .
W19 K11 W4 O33 -17.4(5) . .
O17W K11 W4 O15 155.3(17) . .
O17W K11 W4 O15 162.5(9) 2_665 .
K12 K11 W4 O15 66.8(6) 2_666 .
O35 K11 W4 O15 -89.4(7) . .
O32 K11 W4 O15 -125.1(5) . .
O16 K11 W4 O15 -147.3(7) . .
O33 K11 W4 O15 2.1(7) . .
O52 K11 W4 O15 -12.9(7) . .
O67 K11 W4 O15 2.4(6) . .
K11 K11 W4 O15 160.3(5) 2_665 .
W18 K11 W4 O15 -56.1(7) . .
W19 K11 W4 O15 -15.3(5) . .
O17W K11 W4 O17 -135.9(17) . .
O17W K11 W4 O17 -128.6(8) 2_665 .
K12 K11 W4 O17 135.6(4) 2_666 .
O35 K11 W4 O17 -20.6(5) . .
O32 K11 W4 O17 -56.3(4) . .
O16 K11 W4 O17 -78.5(5) . .
O33 K11 W4 O17 70.9(5) . .
O52 K11 W4 O17 55.9(5) . .
O67 K11 W4 O17 71.2(4) . .
K11 K11 W4 O17 -130.9(4) 2_665 .
W18 K11 W4 O17 12.7(5) . .
W19 K11 W4 O17 53.5(3) . .
K8 O18 W5 O19 164.8(4) 2_666 .
K8 O18 W5 O15 -16.8(5) 2_666 .
K8 O18 W5 O34 -104.1(5) 2_666 .
K8 O18 W5 O8 73.9(5) 2_666 .
K8 O18 W5 O17 -41(5) 2_666 .
K8 O18 W5 K1 -149.0(3) 2_666 .
W6 O19 W5 O18 -134.4(15) . .
K1 O19 W5 O18 77.5(6) . .
W6 O19 W5 O15 50(2) . .
K1 O19 W5 O15 -98.1(14) . .
W6 O19 W5 O34 126.6(15) . .
K1 O19 W5 O34 -21.5(5) . .
W6 O19 W5 O8 -34.2(15) . .
K1 O19 W5 O8 177.7(5) . .
W6 O19 W5 O17 48.5(15) . .
K1 O19 W5 O17 -99.6(4) . .
W6 O19 W5 K8 -102.0(16) . 2_666
K1 O19 W5 K8 109.9(8) . 2_666
W6 O19 W5 K1 148.1(18) . .
W4 O15 W5 O18 -174.5(7) . .
K8 O15 W5 O18 20.4(6) 2_666 .
W4 O15 W5 O19 1.1(18) . .
K8 O15 W5 O19 -163.9(12) 2_666 .
W4 O15 W5 O34 -76.1(7) . .
K8 O15 W5 O34 118.9(5) 2_666 .
W4 O15 W5 O8 85.3(7) . .
K8 O15 W5 O8 -79.8(5) 2_666 .
W4 O15 W5 O17 2.6(6) . .
K8 O15 W5 O17 -162.4(6) 2_666 .
W4 O15 W5 K8 165.0(10) . 2_666
W4 O15 W5 K1 -77.3(8) . .
K8 O15 W5 K1 117.6(4) 2_666 .
W19 O34 W5 O18 146.5(11) . .
K1 O34 W5 O18 -80.1(6) . .
W19 O34 W5 O19 -111.3(11) . .
K1 O34 W5 O19 22.2(5) . .
W19 O34 W5 O15 47.9(11) . .
K1 O34 W5 O15 -178.7(5) . .
W19 O34 W5 O8 -27(2) . .
K1 O34 W5 O8 106.0(14) . .
W19 O34 W5 O17 -27.3(10) . .
K1 O34 W5 O17 106.2(5) . .
W19 O34 W5 K8 87.6(11) . 2_666
K1 O34 W5 K8 -139.0(3) . 2_666
W19 O34 W5 K1 -133.4(13) . .
W2 O8 W5 O18 127.6(12) . .
W2 O8 W5 O19 25.4(12) . .
W2 O8 W5 O15 -133.3(12) . .
W2 O8 W5 O34 -59(2) . .
W2 O8 W5 O17 -58.7(11) . .
W2 O8 W5 K8 -177.3(12) . 2_666
W2 O8 W5 K1 27.9(14) . .
P1 O17 W5 O18 165(4) . .
W4 O17 W5 O18 23(4) . .
P1 O17 W5 O19 -40.0(9) . .
W4 O17 W5 O19 177.7(5) . .
P1 O17 W5 O15 140.6(9) . .
W4 O17 W5 O15 -1.8(4) . .
P1 O17 W5 O34 -130.4(9) . .
W4 O17 W5 O34 87.2(5) . .
P1 O17 W5 O8 49.5(8) . .
W4 O17 W5 O8 -92.8(4) . .
P1 O17 W5 K8 126.9(7) . 2_666
W4 O17 W5 K8 -15.5(4) . 2_666
P1 O17 W5 K1 -86.8(8) . .
W4 O17 W5 K1 130.9(3) . .
O7W K1 W5 O18 5.4(7) . .
O21 K1 W5 O18 -129.9(5) . .
O13W K1 W5 O18 -64.5(6) . .
O59 K1 W5 O18 -165.7(6) . .
O8W K1 W5 O18 32.2(5) . .
O69 K1 W5 O18 102.2(5) . .
O34 K1 W5 O18 103.3(7) . .
O19 K1 W5 O18 -107.4(6) . .
O54 K1 W5 O18 119.0(5) . .
W19 K1 W5 O18 118.8(4) . .
W6 K1 W5 O18 -115.7(4) . .
W15 K1 W5 O18 161.2(5) . .
O7W K1 W5 O19 112.8(8) . .
O21 K1 W5 O19 -22.5(5) . .
O13W K1 W5 O19 43.0(7) . .
O59 K1 W5 O19 -58.3(6) . .
O8W K1 W5 O19 139.6(6) . .
O69 K1 W5 O19 -150.4(5) . .
O34 K1 W5 O19 -149.3(7) . .
O54 K1 W5 O19 -133.5(6) . .
W19 K1 W5 O19 -133.8(5) . .
W6 K1 W5 O19 -8.2(5) . .
W15 K1 W5 O19 -91.3(5) . .
O7W K1 W5 O15 -96.2(7) . .
O21 K1 W5 O15 128.5(5) . .
O13W K1 W5 O15 -166.0(7) . .
O59 K1 W5 O15 92.8(6) . .
O8W K1 W5 O15 -69.4(6) . .
O69 K1 W5 O15 0.6(5) . .
O34 K1 W5 O15 1.7(7) . .
O19 K1 W5 O15 151.0(7) . .
O54 K1 W5 O15 17.5(6) . .
W19 K1 W5 O15 17.2(5) . .
W6 K1 W5 O15 142.8(5) . .
W15 K1 W5 O15 59.7(5) . .
O7W K1 W5 O34 -97.9(8) . .
O21 K1 W5 O34 126.8(6) . .
O13W K1 W5 O34 -167.7(7) . .
O59 K1 W5 O34 91.0(6) . .
O8W K1 W5 O34 -71.1(6) . .
O69 K1 W5 O34 -1.1(5) . .
O19 K1 W5 O34 149.3(7) . .
O54 K1 W5 O34 15.8(6) . .
W19 K1 W5 O34 15.5(5) . .
W6 K1 W5 O34 141.1(5) . .
W15 K1 W5 O34 58.0(5) . .
O7W K1 W5 O8 109.5(7) . .
O21 K1 W5 O8 -25.8(6) . .
O13W K1 W5 O8 39.7(7) . .
O59 K1 W5 O8 -61.6(6) . .
O8W K1 W5 O8 136.3(6) . .
O69 K1 W5 O8 -153.7(5) . .
O34 K1 W5 O8 -152.6(7) . .
O19 K1 W5 O8 -3.3(7) . .
O54 K1 W5 O8 -136.9(6) . .
W19 K1 W5 O8 -137.1(5) . .
W6 K1 W5 O8 -11.5(5) . .
W15 K1 W5 O8 -94.6(5) . .
O7W K1 W5 O17 -168.1(6) . .
O21 K1 W5 O17 56.6(4) . .
O13W K1 W5 O17 122.1(6) . .
O59 K1 W5 O17 20.8(5) . .
O8W K1 W5 O17 -141.3(4) . .
O69 K1 W5 O17 -71.3(4) . .
O34 K1 W5 O17 -70.2(6) . .
O19 K1 W5 O17 79.1(6) . .
O54 K1 W5 O17 -54.5(4) . .
W19 K1 W5 O17 -54.7(3) . .
W6 K1 W5 O17 70.8(3) . .
W15 K1 W5 O17 -12.2(3) . .
O7W K1 W5 K8 -33.3(6) . 2_666
O21 K1 W5 K8 -168.6(3) . 2_666
O13W K1 W5 K8 -103.1(5) . 2_666
O59 K1 W5 K8 155.7(4) . 2_666
O8W K1 W5 K8 -6.5(4) . 2_666
O69 K1 W5 K8 63.5(3) . 2_666
O34 K1 W5 K8 64.6(5) . 2_666
O19 K1 W5 K8 -146.1(5) . 2_666
O54 K1 W5 K8 80.4(4) . 2_666
W19 K1 W5 K8 80.1(2) . 2_666
W6 K1 W5 K8 -154.32(19) . 2_666
W15 K1 W5 K8 122.6(2) . 2_666
K9 O21 W6 O20 -76.0(8) . .
K1 O21 W6 O20 81.1(6) . .
K10 O21 W6 O20 -177.7(6) . .
K9 O21 W6 O23 25.2(8) . .
K1 O21 W6 O23 -177.7(5) . .
K10 O21 W6 O23 -76.5(6) . .
K9 O21 W6 O19 -177.4(8) . .
K1 O21 W6 O19 -20.3(6) . .
K10 O21 W6 O19 80.9(6) . .
K9 O21 W6 O9 117.5(16) . .
K1 O21 W6 O9 -85.4(18) . .
K10 O21 W6 O9 16(2) . .
K9 O21 W6 O22 99.0(7) . .
K1 O21 W6 O22 -103.8(5) . .
K10 O21 W6 O22 -2.6(5) . .
K9 O21 W6 K1 -157.1(11) . .
K10 O21 W6 K1 101.2(7) . .
K9 O21 W6 K6 10.1(12) . 1_545
K1 O21 W6 K6 167.2(2) . 1_545
K10 O21 W6 K6 -91.6(7) . 1_545
K9 O21 W6 K10 101.7(9) . .
K1 O21 W6 K10 -101.2(7) . .
W7 O23 W6 O20 168.9(7) . .
K6 O23 W6 O20 -62.9(6) 1_545 .
W7 O23 W6 O21 65.3(8) . .
K6 O23 W6 O21 -166.5(5) 1_545 .
W7 O23 W6 O19 -46.2(15) . .
K6 O23 W6 O19 82.0(12) 1_545 .
W7 O23 W6 O9 -97.6(7) . .
K6 O23 W6 O9 30.6(5) 1_545 .
W7 O23 W6 O22 -16.3(6) . .
K6 O23 W6 O22 111.9(5) 1_545 .
W7 O23 W6 K1 62.8(9) . .
K6 O23 W6 K1 -169.03(19) 1_545 .
W7 O23 W6 K6 -128.2(9) . 1_545
W7 O23 W6 K10 26.8(6) . .
K6 O23 W6 K10 155.0(4) 1_545 .
W5 O19 W6 O20 126.0(15) . .
K1 O19 W6 O20 -85.0(5) . .
W5 O19 W6 O21 -131.2(15) . .
K1 O19 W6 O21 17.8(5) . .
W5 O19 W6 O23 -19(2) . .
K1 O19 W6 O23 130.2(11) . .
W5 O19 W6 O9 33.3(15) . .
K1 O19 W6 O9 -177.8(5) . .
W5 O19 W6 O22 -47.7(15) . .
K1 O19 W6 O22 101.3(4) . .
W5 O19 W6 K1 -149.0(17) . .
W5 O19 W6 K6 42.9(17) . 1_545
K1 O19 W6 K6 -168.12(14) . 1_545
W5 O19 W6 K10 -91.9(15) . .
K1 O19 W6 K10 57.1(3) . .
W2 O9 W6 O20 -131.2(15) . .
K6 O9 W6 O20 69.4(5) 1_545 .
W2 O9 W6 O21 36(3) . .
K6 O9 W6 O21 -123.8(16) 1_545 .
W2 O9 W6 O23 129.7(15) . .
K6 O9 W6 O23 -29.7(4) 1_545 .
W2 O9 W6 O19 -31.2(15) . .
K6 O9 W6 O19 169.4(5) 1_545 .
W2 O9 W6 O22 54.2(14) . .
K6 O9 W6 O22 -105.2(4) 1_545 .
W2 O9 W6 K1 -33.5(17) . .
K6 O9 W6 K1 167.06(15) 1_545 .
W2 O9 W6 K6 159.4(17) . 1_545
W2 O9 W6 K10 47.7(16) . .
K6 O9 W6 K10 -111.7(3) 1_545 .
P1 O22 W6 O20 -90(4) . .
W7 O22 W6 O20 53(4) . .
K10 O22 W6 O20 143(4) . .
P1 O22 W6 O21 129.4(8) . .
W7 O22 W6 O21 -87.8(5) . .
K10 O22 W6 O21 2.4(5) . .
P1 O22 W6 O23 -131.8(8) . .
W7 O22 W6 O23 11.0(4) . .
K10 O22 W6 O23 101.3(5) . .
P1 O22 W6 O19 36.3(8) . .
W7 O22 W6 O19 179.0(4) . .
K10 O22 W6 O19 -90.7(5) . .
P1 O22 W6 O9 -45.2(8) . .
W7 O22 W6 O9 97.6(4) . .
K10 O22 W6 O9 -172.2(5) . .
P1 O22 W6 K1 86.9(7) . .
W7 O22 W6 K1 -130.3(2) . .
K10 O22 W6 K1 -40.1(3) . .
P1 O22 W6 K6 -90.3(7) . 1_545
W7 O22 W6 K6 52.5(3) . 1_545
K10 O22 W6 K6 142.7(3) . 1_545
P1 O22 W6 K10 127.0(9) . .
W7 O22 W6 K10 -90.3(4) . .
O7W K1 W6 O20 -23.7(6) . .
O21 K1 W6 O20 -104.8(7) . .
O13W K1 W6 O20 -15.8(7) . .
O59 K1 W6 O20 -105.7(5) . .
O8W K1 W6 O20 75.9(6) . .
O69 K1 W6 O20 157.4(5) . .
O34 K1 W6 O20 126.2(5) . .
O19 K1 W6 O20 101.4(6) . .
O54 K1 W6 O20 -131.2(5) . .
W19 K1 W6 O20 151.8(4) . .
W15 K1 W6 O20 -109.4(4) . .
O7W K1 W6 O21 81.1(8) . .
O13W K1 W6 O21 88.9(8) . .
O59 K1 W6 O21 -0.9(6) . .
O8W K1 W6 O21 -179.4(7) . .
O69 K1 W6 O21 -97.8(6) . .
O34 K1 W6 O21 -129.0(6) . .
O19 K1 W6 O21 -153.8(7) . .
O54 K1 W6 O21 -26.5(6) . .
W19 K1 W6 O21 -103.4(6) . .
W15 K1 W6 O21 -4.6(6) . .
O7W K1 W6 O23 84.8(7) . .
O21 K1 W6 O23 3.7(8) . .
O13W K1 W6 O23 92.6(8) . .
O59 K1 W6 O23 2.8(6) . .
O8W K1 W6 O23 -175.7(7) . .
O69 K1 W6 O23 -94.2(6) . .
O34 K1 W6 O23 -125.3(6) . .
O19 K1 W6 O23 -150.2(7) . .
O54 K1 W6 O23 -22.8(7) . .
W19 K1 W6 O23 -99.7(6) . .
W15 K1 W6 O23 -1.0(6) . .
O7W K1 W6 O19 -125.1(7) . .
O21 K1 W6 O19 153.8(7) . .
O13W K1 W6 O19 -117.2(7) . .
O59 K1 W6 O19 152.9(5) . .
O8W K1 W6 O19 -25.5(6) . .
O69 K1 W6 O19 56.0(5) . .
O34 K1 W6 O19 24.8(5) . .
O54 K1 W6 O19 127.4(6) . .
W19 K1 W6 O19 50.4(4) . .
W15 K1 W6 O19 149.2(5) . .
O7W K1 W6 O9 -122.1(6) . .
O21 K1 W6 O9 156.8(7) . .
O13W K1 W6 O9 -114.3(7) . .
O59 K1 W6 O9 155.9(5) . .
O8W K1 W6 O9 -22.6(6) . .
O69 K1 W6 O9 59.0(5) . .
O34 K1 W6 O9 27.8(5) . .
O19 K1 W6 O9 3.0(6) . .
O54 K1 W6 O9 130.3(5) . .
W19 K1 W6 O9 53.4(4) . .
W15 K1 W6 O9 152.2(4) . .
O7W K1 W6 O22 156.7(6) . .
O21 K1 W6 O22 75.7(6) . .
O13W K1 W6 O22 164.6(6) . .
O59 K1 W6 O22 74.7(4) . .
O8W K1 W6 O22 -103.7(4) . .
O69 K1 W6 O22 -22.2(4) . .
O34 K1 W6 O22 -53.4(3) . .
O19 K1 W6 O22 -78.2(5) . .
O54 K1 W6 O22 49.2(4) . .
W19 K1 W6 O22 -27.8(3) . .
W15 K1 W6 O22 71.0(3) . .
O7W K1 W6 K6 -40.4(9) . 1_545
O21 K1 W6 K6 -121.5(8) . 1_545
O13W K1 W6 K6 -32.5(8) . 1_545
O59 K1 W6 K6 -122.4(7) . 1_545
O8W K1 W6 K6 59.2(8) . 1_545
O69 K1 W6 K6 140.7(6) . 1_545
O34 K1 W6 K6 109.5(7) . 1_545
O19 K1 W6 K6 84.7(8) . 1_545
O54 K1 W6 K6 -147.9(6) . 1_545
W19 K1 W6 K6 135.1(6) . 1_545
W15 K1 W6 K6 -126.1(6) . 1_545
O7W K1 W6 K10 126.3(5) . .
O21 K1 W6 K10 45.3(6) . .
O13W K1 W6 K10 134.2(5) . .
O59 K1 W6 K10 44.4(3) . .
O8W K1 W6 K10 -134.1(4) . .
O69 K1 W6 K10 -52.6(3) . .
O34 K1 W6 K10 -83.7(3) . .
O19 K1 W6 K10 -108.6(5) . .
O54 K1 W6 K10 18.8(3) . .
W19 K1 W6 K10 -58.16(10) . .
W15 K1 W6 K10 40.61(11) . .
O61 K10 W6 O20 -41.4(8) . .
O24 K10 W6 O20 -89.7(8) . .
O68 K10 W6 O20 110.5(7) . .
O22 K10 W6 O20 -172.6(8) . .
O58 K10 W6 O20 29.0(8) . .
O21 K10 W6 O20 3.6(9) . .
O59 K10 W6 O20 12.9(7) . .
K9 K10 W6 O20 -34.0(7) . .
P1 K10 W6 O20 168.7(7) . .
P2 K10 W6 O20 60.6(7) . .
W7 K10 W6 O20 -116.0(7) . .
W16 K10 W6 O20 -24.1(7) . .
O61 K10 W6 O21 -45.0(7) . .
O24 K10 W6 O21 -93.3(7) . .
O68 K10 W6 O21 106.9(7) . .
O22 K10 W6 O21 -176.2(7) . .
O58 K10 W6 O21 25.4(7) . .
O59 K10 W6 O21 9.2(7) . .
K9 K10 W6 O21 -37.6(6) . .
P1 K10 W6 O21 165.1(6) . .
P2 K10 W6 O21 56.9(7) . .
W7 K10 W6 O21 -119.6(6) . .
W16 K10 W6 O21 -27.7(6) . .
O61 K10 W6 O23 59.8(5) . .
O24 K10 W6 O23 11.5(5) . .
O68 K10 W6 O23 -148.3(5) . .
O22 K10 W6 O23 -71.4(5) . .
O58 K10 W6 O23 130.2(5) . .
O21 K10 W6 O23 104.8(7) . .
O59 K10 W6 O23 114.0(4) . .
K9 K10 W6 O23 67.1(4) . .
P1 K10 W6 O23 -90.2(4) . .
P2 K10 W6 O23 161.7(4) . .
W7 K10 W6 O23 -14.9(4) . .
W16 K10 W6 O23 77.1(4) . .
O61 K10 W6 O19 -143.6(5) . .
O24 K10 W6 O19 168.1(5) . .
O68 K10 W6 O19 8.3(5) . .
O22 K10 W6 O19 85.2(5) . .
O58 K10 W6 O19 -73.2(5) . .
O21 K10 W6 O19 -98.6(7) . .
O59 K10 W6 O19 -89.3(4) . .
K9 K10 W6 O19 -136.2(4) . .
P1 K10 W6 O19 66.5(4) . .
P2 K10 W6 O19 -41.6(4) . .
W7 K10 W6 O19 141.8(4) . .
W16 K10 W6 O19 -126.3(4) . .
O61 K10 W6 O9 140.5(5) . .
O24 K10 W6 O9 92.2(5) . .
O68 K10 W6 O9 -67.6(5) . .
O22 K10 W6 O9 9.3(5) . .
O58 K10 W6 O9 -149.1(5) . .
O21 K10 W6 O9 -174.5(7) . .
O59 K10 W6 O9 -165.3(5) . .
K9 K10 W6 O9 147.8(4) . .
P1 K10 W6 O9 -9.5(4) . .
P2 K10 W6 O9 -117.6(4) . .
W7 K10 W6 O9 65.8(4) . .
W16 K10 W6 O9 157.8(4) . .
O61 K10 W6 O22 131.2(5) . .
O24 K10 W6 O22 82.9(5) . .
O68 K10 W6 O22 -76.9(5) . .
O58 K10 W6 O22 -158.4(5) . .
O21 K10 W6 O22 176.2(7) . .
O59 K10 W6 O22 -174.5(4) . .
K9 K10 W6 O22 138.6(4) . .
P1 K10 W6 O22 -18.7(4) . .
P2 K10 W6 O22 -126.8(4) . .
W7 K10 W6 O22 56.6(4) . .
W16 K10 W6 O22 148.5(4) . .
O61 K10 W6 K1 -95.3(4) . .
O24 K10 W6 K1 -143.6(4) . .
O68 K10 W6 K1 56.6(3) . .
O22 K10 W6 K1 133.5(4) . .
O58 K10 W6 K1 -24.9(3) . .
O21 K10 W6 K1 -50.3(6) . .
O59 K10 W6 K1 -41.0(2) . .
K9 K10 W6 K1 -87.93(13) . .
P1 K10 W6 K1 114.76(12) . .
P2 K10 W6 K1 6.7(2) . .
W7 K10 W6 K1 -169.93(11) . .
W16 K10 W6 K1 -78.0(2) . .
O61 K10 W6 K6 82.0(4) . 1_545
O24 K10 W6 K6 33.7(4) . 1_545
O68 K10 W6 K6 -126.1(3) . 1_545
O22 K10 W6 K6 -49.2(4) . 1_545
O58 K10 W6 K6 152.4(3) . 1_545
O21 K10 W6 K6 127.0(6) . 1_545
O59 K10 W6 K6 136.2(3) . 1_545
K9 K10 W6 K6 89.34(16) . 1_545
P1 K10 W6 K6 -67.97(15) . 1_545
P2 K10 W6 K6 -176.1(2) . 1_545
W7 K10 W6 K6 7.33(14) . 1_545
W16 K10 W6 K6 99.3(2) . 1_545
K10 O24 W7 O25 -166.3(6) . .
K9 O24 W7 O25 80.9(9) . .
K4 O24 W7 O25 -36.2(8) . .
K10 O24 W7 O26 -61.4(7) . .
K9 O24 W7 O26 -174.1(8) . .
K4 O24 W7 O26 68.7(7) . .
K10 O24 W7 O23 91.3(7) . .
K9 O24 W7 O23 -21.4(9) . .
K4 O24 W7 O23 -138.6(7) . .
K10 O24 W7 O13 11(2) . .
K9 O24 W7 O13 -101.4(18) . .
K4 O24 W7 O13 141.4(15) . .
K10 O24 W7 O22 19.4(6) . .
K9 O24 W7 O22 -93.3(8) . .
K4 O24 W7 O22 149.5(7) . .
K9 O24 W7 K10 -112.7(11) . .
K4 O24 W7 K10 130.1(10) . .
K10 O24 W7 K6 103.4(6) . 1_545
K9 O24 W7 K6 -9.4(12) . 1_545
K4 O24 W7 K6 -126.5(5) . 1_545
W8 O26 W7 O25 -134.7(19) . .
W8 O26 W7 O24 123(2) . .
W8 O26 W7 O23 12(3) . .
W8 O26 W7 O13 -41.4(19) . .
W8 O26 W7 O22 38.6(19) . .
W8 O26 W7 K10 89.4(19) . .
W8 O26 W7 K6 -44(2) . 1_545
W6 O23 W7 O25 -169.5(7) . .
K6 O23 W7 O25 64.8(6) 1_545 .
W6 O23 W7 O24 -66.7(8) . .
K6 O23 W7 O24 167.6(6) 1_545 .
W6 O23 W7 O26 43.2(14) . .
K6 O23 W7 O26 -82.5(10) 1_545 .
W6 O23 W7 O13 96.8(7) . .
K6 O23 W7 O13 -28.8(5) 1_545 .
W6 O23 W7 O22 15.8(6) . .
K6 O23 W7 O22 -109.9(5) 1_545 .
W6 O23 W7 K10 -29.2(7) . .
K6 O23 W7 K10 -154.8(4) 1_545 .
W6 O23 W7 K6 125.7(9) . 1_545
W3 O13 W7 O25 124.7(12) . .
K6 O13 W7 O25 -73.8(5) 1_545 .
W3 O13 W7 O24 -53(2) . .
K6 O13 W7 O24 108.5(17) 1_545 .
W3 O13 W7 O26 21.5(12) . .
K6 O13 W7 O26 -177.0(5) 1_545 .
W3 O13 W7 O23 -135.1(13) . .
K6 O13 W7 O23 26.4(4) 1_545 .
W3 O13 W7 O22 -61.2(12) . .
K6 O13 W7 O22 100.3(4) 1_545 .
W3 O13 W7 K10 -44.5(14) . .
K6 O13 W7 K10 117.0(3) 1_545 .
W3 O13 W7 K6 -161.5(15) . 1_545
P1 O22 W7 O25 93(3) . .
W6 O22 W7 O25 -50(4) . .
K10 O22 W7 O25 -152(3) . .
P1 O22 W7 O24 -130.3(8) . .
W6 O22 W7 O24 86.9(5) . .
K10 O22 W7 O24 -15.3(5) . .
P1 O22 W7 O26 -35.3(7) . .
W6 O22 W7 O26 -178.1(4) . .
K10 O22 W7 O26 79.8(4) . .
P1 O22 W7 O23 131.6(8) . .
W6 O22 W7 O23 -11.1(4) . .
K10 O22 W7 O23 -113.3(5) . .
P1 O22 W7 O13 47.4(7) . .
W6 O22 W7 O13 -95.4(4) . .
K10 O22 W7 O13 162.4(4) . .
P1 O22 W7 K10 -115.0(8) . .
W6 O22 W7 K10 102.2(4) . .
P1 O22 W7 K6 92.7(7) . 1_545
W6 O22 W7 K6 -50.0(3) . 1_545
K10 O22 W7 K6 -152.2(2) . 1_545
O61 K10 W7 O25 10.5(7) . .
O24 K10 W7 O25 19.9(9) . .
O68 K10 W7 O25 -172.9(7) . .
O22 K10 W7 O25 174.4(7) . .
O58 K10 W7 O25 20.8(10) . .
O21 K10 W7 O25 105.9(7) . .
O59 K10 W7 O25 73.0(7) . .
K9 K10 W7 O25 53.5(6) . .
P1 K10 W7 O25 -165.4(6) . .
P2 K10 W7 O25 -40.8(12) . .
W16 K10 W7 O25 4.6(7) . .
O61 K10 W7 O24 -9.4(7) . .
O68 K10 W7 O24 167.1(8) . .
O22 K10 W7 O24 154.4(8) . .
O58 K10 W7 O24 0.8(9) . .
O21 K10 W7 O24 85.9(7) . .
O59 K10 W7 O24 53.1(7) . .
K9 K10 W7 O24 33.5(7) . .
P1 K10 W7 O24 174.7(7) . .
P2 K10 W7 O24 -60.7(11) . .
W16 K10 W7 O24 -15.4(7) . .
O61 K10 W7 O26 106.4(5) . .
O24 K10 W7 O26 115.8(8) . .
O68 K10 W7 O26 -77.1(5) . .
O22 K10 W7 O26 -89.8(5) . .
O58 K10 W7 O26 116.6(8) . .
O21 K10 W7 O26 -158.3(4) . .
O59 K10 W7 O26 168.9(4) . .
K9 K10 W7 O26 149.3(4) . .
P1 K10 W7 O26 -69.5(4) . .
P2 K10 W7 O26 55.1(10) . .
W16 K10 W7 O26 100.4(4) . .
O61 K10 W7 O23 -102.1(5) . .
O24 K10 W7 O23 -92.7(8) . .
O68 K10 W7 O23 74.4(5) . .
O22 K10 W7 O23 61.7(5) . .
O58 K10 W7 O23 -91.9(8) . .
O21 K10 W7 O23 -6.8(5) . .
O59 K10 W7 O23 -39.6(5) . .
K9 K10 W7 O23 -59.2(4) . .
P1 K10 W7 O23 82.0(4) . .
P2 K10 W7 O23 -153.4(10) . .
W16 K10 W7 O23 -108.1(4) . .
O61 K10 W7 O13 174.5(5) . .
O24 K10 W7 O13 -176.0(8) . .
O68 K10 W7 O13 -8.9(6) . .
O22 K10 W7 O13 -21.6(5) . .
O58 K10 W7 O13 -175.2(7) . .
O21 K10 W7 O13 -90.1(5) . .
O59 K10 W7 O13 -122.9(5) . .
K9 K10 W7 O13 -142.5(4) . .
P1 K10 W7 O13 -1.3(4) . .
P2 K10 W7 O13 123.3(10) . .
W16 K10 W7 O13 168.6(4) . .
O61 K10 W7 O22 -163.8(5) . .
O24 K10 W7 O22 -154.4(8) . .
O68 K10 W7 O22 12.7(5) . .
O58 K10 W7 O22 -153.6(8) . .
O21 K10 W7 O22 -68.5(4) . .
O59 K10 W7 O22 -101.3(4) . .
K9 K10 W7 O22 -120.9(3) . .
P1 K10 W7 O22 20.3(3) . .
P2 K10 W7 O22 144.9(11) . .
W16 K10 W7 O22 -169.8(4) . .
O61 K10 W7 K6 -124.7(3) . 1_545
O24 K10 W7 K6 -115.3(7) . 1_545
O68 K10 W7 K6 51.8(4) . 1_545
O22 K10 W7 K6 39.1(4) . 1_545
O58 K10 W7 K6 -114.5(7) . 1_545
O21 K10 W7 K6 -29.4(3) . 1_545
O59 K10 W7 K6 -62.2(3) . 1_545
K9 K10 W7 K6 -81.78(16) . 1_545
P1 K10 W7 K6 59.42(18) . 1_545
P2 K10 W7 K6 -176.0(9) . 1_545
W16 K10 W7 K6 -130.65(16) . 1_545
K8 O27 W8 O31 -174.9(5) 2_566 .
K8 O27 W8 O26 -76.7(6) 2_566 .
K8 O27 W8 O29 90.0(5) 2_566 .
K8 O27 W8 O12 6.7(6) 2_566 .
K8 O27 W8 O28 56(3) 2_566 .
K8 O27 W8 K7 51.1(4) 2_566 2_565
Pd1 O31 W8 O27 -140.9(10) . .
Pd1 O31 W8 O26 116.9(10) . .
Pd1 O31 W8 O29 -41.0(11) . .
Pd1 O31 W8 O12 33(2) . .
Pd1 O31 W8 O28 32.8(10) . .
Pd1 O31 W8 K7 -50.8(13) . 2_565
Pd1 O31 W8 K8 -147.4(7) . 2_566
W7 O26 W8 O27 135.9(19) . .
W7 O26 W8 O31 -120.4(19) . .
W7 O26 W8 O29 -10(3) . .
W7 O26 W8 O12 42.7(19) . .
W7 O26 W8 O28 -38.1(19) . .
W7 O26 W8 K7 48(2) . 2_565
W7 O26 W8 K8 92.9(19) . 2_566
W9 O29 W8 O27 170.4(6) . .
K7 O29 W8 O27 -66.8(6) 2_565 .
W9 O29 W8 O31 67.5(7) . .
K7 O29 W8 O31 -169.7(5) 2_565 .
W9 O29 W8 O26 -43.7(15) . .
K7 O29 W8 O26 79.1(12) 2_565 .
W9 O29 W8 O12 -96.2(6) . .
K7 O29 W8 O12 26.6(5) 2_565 .
W9 O29 W8 O28 -14.3(5) . .
K7 O29 W8 O28 108.6(5) 2_565 .
W9 O29 W8 K7 -122.8(8) . 2_565
W9 O29 W8 K8 -144.7(5) . 2_566
K7 O29 W8 K8 -21.9(4) 2_565 2_566
W3 O12 W8 O27 -125.5(12) . .
K7 O12 W8 O27 73.8(5) 2_565 .
K8 O12 W8 O27 -6.1(5) 2_566 .
W3 O12 W8 O31 60(2) . .
K7 O12 W8 O31 -100.7(16) 2_565 .
K8 O12 W8 O31 179(43) 2_566 .
W3 O12 W8 O26 -25.3(11) . .
K7 O12 W8 O26 173.9(5) 2_565 .
K8 O12 W8 O26 94.1(5) 2_566 .
W3 O12 W8 O29 135.9(12) . .
K7 O12 W8 O29 -24.8(4) 2_565 .
K8 O12 W8 O29 -104.7(5) 2_566 .
W3 O12 W8 O28 60.6(11) . .
K7 O12 W8 O28 -100.1(4) 2_565 .
K8 O12 W8 O28 180.0(4) 2_566 .
W3 O12 W8 K7 160.7(14) . 2_565
K8 O12 W8 K7 -79.9(4) 2_566 2_565
W3 O12 W8 K8 -119.4(13) . 2_566
K7 O12 W8 K8 79.9(4) 2_565 2_566
P1 O28 W8 O27 -100(3) . .
W9 O28 W8 O27 45(3) . .
P1 O28 W8 O31 130.1(9) . .
W9 O28 W8 O31 -85.0(4) . .
P1 O28 W8 O26 33.8(8) . .
W9 O28 W8 O26 178.6(4) . .
P1 O28 W8 O29 -134.8(9) . .
W9 O28 W8 O29 10.1(4) . .
P1 O28 W8 O12 -49.7(8) . .
W9 O28 W8 O12 95.1(4) . .
P1 O28 W8 K7 -95.0(8) . 2_565
W9 O28 W8 K7 49.9(3) . 2_565
P1 O28 W8 K8 -49.7(9) . 2_566
W9 O28 W8 K8 95.1(4) . 2_566
K12 O30 W9 O32 -17.6(6) 1_554 .
K2 O30 W9 O32 163.6(5) 2_665 .
K12 O30 W9 O16 -113.3(5) 1_554 .
K2 O30 W9 O16 67.9(5) 2_665 .
K12 O30 W9 O29 75.8(6) 1_554 .
K2 O30 W9 O29 -103.0(5) 2_665 .
K12 O30 W9 O6 161.9(5) 1_554 .
K2 O30 W9 O6 -16.9(5) 2_665 .
K12 O30 W9 O28 98(3) 1_554 .
K2 O30 W9 O28 -81(3) 2_665 .
K2 O30 W9 K12 -178.8(8) 2_665 1_554
K12 O30 W9 K11 -64.6(4) 1_554 .
K2 O30 W9 K11 116.6(4) 2_665 .
K12 O30 W9 K7 116.5(5) 1_554 2_565
K2 O30 W9 K7 -62.3(4) 2_665 2_565
K12 O30 W9 K2 178.8(8) 1_554 2_665
Pd1 O32 W9 O30 144.6(10) . .
K11 O32 W9 O30 -82.4(6) . .
K12 O32 W9 O30 14.9(5) 1_554 .
Pd1 O32 W9 O16 -112.3(11) . .
K11 O32 W9 O16 20.7(5) . .
K12 O32 W9 O16 118.1(4) 1_554 .
Pd1 O32 W9 O29 45.1(11) . .
K11 O32 W9 O29 178.0(5) . .
K12 O32 W9 O29 -84.6(4) 1_554 .
Pd1 O32 W9 O6 -33(2) . .
K11 O32 W9 O6 99.5(16) . .
K12 O32 W9 O6 -163.1(14) 1_554 .
Pd1 O32 W9 O28 -28.3(10) . .
K11 O32 W9 O28 104.7(5) . .
K12 O32 W9 O28 -157.9(4) 1_554 .
Pd1 O32 W9 K12 129.7(12) . 1_554
K11 O32 W9 K12 -97.4(5) . 1_554
Pd1 O32 W9 K11 -133.0(13) . .
K12 O32 W9 K11 97.4(5) 1_554 .
Pd1 O32 W9 K7 57.1(12) . 2_565
K11 O32 W9 K7 -169.9(2) . 2_565
K12 O32 W9 K7 -72.5(5) 1_554 2_565
Pd1 O32 W9 K2 165.2(6) . 2_665
K11 O32 W9 K2 -61.9(7) . 2_665
K12 O32 W9 K2 35.5(7) 1_554 2_665
W4 O16 W9 O30 -122.4(13) . .
K11 O16 W9 O30 81.6(5) . .
W4 O16 W9 O32 135.9(13) . .
K11 O16 W9 O32 -20.1(5) . .
W4 O16 W9 O29 34(2) . .
K11 O16 W9 O29 -121.7(11) . .
W4 O16 W9 O6 -27.3(12) . .
K11 O16 W9 O6 176.8(5) . .
W4 O16 W9 O28 53.5(12) . .
K11 O16 W9 O28 -102.5(4) . .
W4 O16 W9 K12 -169.1(11) . 1_554
K11 O16 W9 K12 34.9(5) . 1_554
W4 O16 W9 K11 156.0(15) . .
W4 O16 W9 K7 -34.2(15) . 2_565
K11 O16 W9 K7 169.9(2) . 2_565
W4 O16 W9 K2 -79.7(12) . 2_665
K11 O16 W9 K2 124.3(4) . 2_665
W8 O29 W9 O30 -169.0(6) . .
K7 O29 W9 O30 66.7(5) 2_565 .
W8 O29 W9 O32 -67.9(7) . .
K7 O29 W9 O32 167.8(5) 2_565 .
W8 O29 W9 O16 34.0(15) . .
K7 O29 W9 O16 -90.3(12) 2_565 .
W8 O29 W9 O6 95.3(6) . .
K7 O29 W9 O6 -29.0(5) 2_565 .
W8 O29 W9 O28 14.1(5) . .
K7 O29 W9 O28 -110.2(5) 2_565 .
W8 O29 W9 K12 -124.8(6) . 1_554
K7 O29 W9 K12 110.8(4) 2_565 1_554
W8 O29 W9 K11 -65.7(8) . .
K7 O29 W9 K11 170.0(3) 2_565 .
W8 O29 W9 K7 124.3(8) . 2_565
W8 O29 W9 K2 143.7(5) . 2_665
K7 O29 W9 K2 19.4(4) 2_565 2_665
W1 O6 W9 O30 135.2(14) . .
K7 O6 W9 O30 -71.3(5) 2_565 .
K2 O6 W9 O30 15.6(5) 2_665 .
W1 O6 W9 O32 -47(2) . .
K7 O6 W9 O32 106.8(15) 2_565 .
K2 O6 W9 O32 -166.4(14) 2_665 .
W1 O6 W9 O16 33.5(14) . .
K7 O6 W9 O16 -173.0(5) 2_565 .
K2 O6 W9 O16 -86.1(4) 2_665 .
W1 O6 W9 O29 -126.2(14) . .
K7 O6 W9 O29 27.3(4) 2_565 .
K2 O6 W9 O29 114.2(4) 2_665 .
W1 O6 W9 O28 -52.0(14) . .
K7 O6 W9 O28 101.6(4) 2_565 .
K2 O6 W9 O28 -171.6(4) 2_665 .
W1 O6 W9 K12 155.1(11) . 1_554
K7 O6 W9 K12 -51.4(6) 2_565 1_554
K2 O6 W9 K12 35.5(6) 2_665 1_554
W1 O6 W9 K11 36.9(16) . .
K7 O6 W9 K11 -169.6(2) 2_565 .
K2 O6 W9 K11 -82.8(5) 2_665 .
W1 O6 W9 K7 -153.5(16) . 2_565
K2 O6 W9 K7 86.8(4) 2_665 2_565
W1 O6 W9 K2 119.6(15) . 2_665
K7 O6 W9 K2 -86.8(4) 2_565 2_665
P1 O28 W9 O30 112(3) . .
W8 O28 W9 O30 -33(3) . .
P1 O28 W9 O32 -131.3(8) . .
W8 O28 W9 O32 83.7(4) . .
P1 O28 W9 O16 -37.4(8) . .
W8 O28 W9 O16 177.6(4) . .
P1 O28 W9 O29 134.9(9) . .
W8 O28 W9 O29 -10.1(4) . .
P1 O28 W9 O6 47.2(8) . .
W8 O28 W9 O6 -97.9(4) . .
P1 O28 W9 K12 -157.7(6) . 1_554
W8 O28 W9 K12 57.3(5) . 1_554
P1 O28 W9 K11 -85.5(8) . .
W8 O28 W9 K11 129.5(3) . .
P1 O28 W9 K7 93.7(7) . 2_565
W8 O28 W9 K7 -51.3(3) . 2_565
P1 O28 W9 K2 38.3(9) . 2_665
W8 O28 W9 K2 -106.8(3) . 2_665
O17W K11 W9 O30 9.9(16) . .
O17W K11 W9 O30 22.2(7) 2_665 .
K12 K11 W9 O30 -57.7(8) 2_666 .
O35 K11 W9 O30 106.0(5) . .
O32 K11 W9 O30 103.0(6) . .
O16 K11 W9 O30 -104.7(6) . .
O33 K11 W9 O30 -128.6(5) . .
O52 K11 W9 O30 129.7(6) . .
O67 K11 W9 O30 -159.3(6) . .
K11 K11 W9 O30 18.6(5) 2_665 .
W18 K11 W9 O30 106.8(4) . .
W19 K11 W9 O30 -154.9(4) . .
O17W K11 W9 O32 -93.1(16) . .
O17W K11 W9 O32 -80.8(8) 2_665 .
K12 K11 W9 O32 -160.7(9) 2_666 .
O35 K11 W9 O32 3.0(5) . .
O16 K11 W9 O32 152.3(7) . .
O33 K11 W9 O32 128.4(6) . .
O52 K11 W9 O32 26.7(6) . .
O67 K11 W9 O32 97.7(6) . .
K11 K11 W9 O32 -84.4(5) 2_665 .
W18 K11 W9 O32 3.8(5) . .
W19 K11 W9 O32 102.1(5) . .
O17W K11 W9 O16 114.7(16) . .
O17W K11 W9 O16 126.9(8) 2_665 .
K12 K11 W9 O16 47.1(7) 2_666 .
O35 K11 W9 O16 -149.3(6) . .
O32 K11 W9 O16 -152.3(7) . .
O33 K11 W9 O16 -23.8(5) . .
O52 K11 W9 O16 -125.5(7) . .
O67 K11 W9 O16 -54.6(6) . .
K11 K11 W9 O16 123.3(5) 2_665 .
W18 K11 W9 O16 -148.4(5) . .
W19 K11 W9 O16 -50.2(4) . .
O17W K11 W9 O29 -96.1(16) . .
O17W K11 W9 O29 -83.8(8) 2_665 .
K12 K11 W9 O29 -163.7(7) 2_666 .
O35 K11 W9 O29 0.0(7) . .
O32 K11 W9 O29 -3.0(8) . .
O16 K11 W9 O29 149.3(7) . .
O33 K11 W9 O29 125.4(6) . .
O52 K11 W9 O29 23.7(8) . .
O67 K11 W9 O29 94.7(7) . .
K11 K11 W9 O29 -87.4(6) 2_665 .
W18 K11 W9 O29 0.8(6) . .
W19 K11 W9 O29 99.1(5) . .
O17W K11 W9 O6 110.3(16) . .
O17W K11 W9 O6 122.5(8) 2_665 .
K12 K11 W9 O6 42.7(9) 2_666 .
O35 K11 W9 O6 -153.7(5) . .
O32 K11 W9 O6 -156.7(6) . .
O16 K11 W9 O6 -4.4(6) . .
O33 K11 W9 O6 -28.2(6) . .
O52 K11 W9 O6 -129.9(6) . .
O67 K11 W9 O6 -59.0(6) . .
K11 K11 W9 O6 118.9(5) 2_665 .
W18 K11 W9 O6 -152.8(4) . .
W19 K11 W9 O6 -54.6(5) . .
O17W K11 W9 O28 -167.7(16) . .
O17W K11 W9 O28 -155.5(7) 2_665 .
K12 K11 W9 O28 124.7(7) 2_666 .
O35 K11 W9 O28 -71.7(4) . .
O32 K11 W9 O28 -74.7(5) . .
O16 K11 W9 O28 77.6(5) . .
O33 K11 W9 O28 53.8(4) . .
O52 K11 W9 O28 -47.9(6) . .
O67 K11 W9 O28 23.0(5) . .
K11 K11 W9 O28 -159.1(3) 2_665 .
W18 K11 W9 O28 -70.8(3) . .
W19 K11 W9 O28 27.4(3) . .
O17W K11 W9 K12 -32.6(16) . 1_554
O17W K11 W9 K12 -20.4(6) 2_665 1_554
K12 K11 W9 K12 -100.2(7) 2_666 1_554
O35 K11 W9 K12 63.4(3) . 1_554
O32 K11 W9 K12 60.4(5) . 1_554
O16 K11 W9 K12 -147.3(5) . 1_554
O33 K11 W9 K12 -171.1(3) . 1_554
O52 K11 W9 K12 87.2(5) . 1_554
O67 K11 W9 K12 158.1(5) . 1_554
K11 K11 W9 K12 -24.0(3) 2_665 1_554
W18 K11 W9 K12 64.3(3) . 1_554
W19 K11 W9 K12 162.5(2) . 1_554
O17W K11 W9 K7 18(2) . 2_565
O17W K11 W9 K7 30.5(13) 2_665 2_565
K12 K11 W9 K7 -49.4(15) 2_666 2_565
O35 K11 W9 K7 114.3(11) . 2_565
O32 K11 W9 K7 111.3(11) . 2_565
O16 K11 W9 K7 -96.5(12) . 2_565
O33 K11 W9 K7 -120.3(11) . 2_565
O52 K11 W9 K7 138.0(9) . 2_565
O67 K11 W9 K7 -151.0(9) . 2_565
K11 K11 W9 K7 26.9(13) 2_665 2_565
W18 K11 W9 K7 115.1(10) . 2_565
W19 K11 W9 K7 -146.6(10) . 2_565
O17W K11 W9 K2 53.7(16) . 2_665
O17W K11 W9 K2 66.0(6) 2_665 2_665
K12 K11 W9 K2 -13.9(7) 2_666 2_665
O35 K11 W9 K2 149.8(3) . 2_665
O32 K11 W9 K2 146.8(5) . 2_665
O16 K11 W9 K2 -61.0(5) . 2_665
O33 K11 W9 K2 -84.8(3) . 2_665
O52 K11 W9 K2 173.5(5) . 2_665
O67 K11 W9 K2 -115.5(4) . 2_665
K11 K11 W9 K2 62.4(3) 2_665 2_665
W18 K11 W9 K2 150.60(19) . 2_665
W19 K11 W9 K2 -111.15(16) . 2_665
K3 O37 W10 O47 75.6(5) 1_655 .
K3 O37 W10 O40 170.3(4) 1_655 .
K3 O37 W10 O39 -13.7(5) 1_655 .
K3 O37 W10 O38 -102.8(5) 1_655 .
K3 O37 W10 O41 -150(3) 1_655 .
W15 O47 W10 O37 -128.8(14) . .
W15 O47 W10 O40 130.8(14) . .
W15 O47 W10 O39 -28.2(14) . .
W15 O47 W10 O38 47(2) . .
W15 O47 W10 O41 57.3(14) . .
W12 O40 W10 O37 -179.7(7) . .
W12 O40 W10 O47 -76.1(7) . .
W12 O40 W10 O39 11.3(17) . .
W12 O40 W10 O38 80.2(7) . .
W12 O40 W10 O41 5.9(6) . .
W14 O39 W10 O37 129.7(12) . .
K3 O39 W10 O37 14.1(5) 1_655 .
W14 O39 W10 O47 27.0(12) . .
K3 O39 W10 O47 -88.7(5) 1_655 .
W14 O39 W10 O40 -61.4(19) . .
K3 O39 W10 O40 -177.0(11) 1_655 .
W14 O39 W10 O38 -130.0(12) . .
K3 O39 W10 O38 114.4(4) 1_655 .
W14 O39 W10 O41 -56.2(11) . .
K3 O39 W10 O41 -171.8(4) 1_655 .
W11 O38 W10 O37 -169.4(7) . .
K6 O38 W10 O37 3.6(10) 1_655 .
W11 O38 W10 O47 14.5(16) . .
K6 O38 W10 O47 -172.5(9) 1_655 .
W11 O38 W10 O40 -70.5(7) . .
K6 O38 W10 O40 102.5(9) 1_655 .
W11 O38 W10 O39 90.0(7) . .
K6 O38 W10 O39 -97.1(9) 1_655 .
W11 O38 W10 O41 4.2(6) . .
K6 O38 W10 O41 177.2(10) 1_655 .
P2 O41 W10 O37 -180(100) . .
W12 O41 W10 O37 -45(3) . .
W11 O41 W10 O37 46(3) . .
P2 O41 W10 O47 -44.3(7) . .
W12 O41 W10 O47 90.3(4) . .
W11 O41 W10 O47 -178.7(5) . .
P2 O41 W10 O40 -138.7(8) . .
W12 O41 W10 O40 -4.2(4) . .
W11 O41 W10 O40 86.8(4) . .
P2 O41 W10 O39 43.2(7) . .
W12 O41 W10 O39 177.8(4) . .
W11 O41 W10 O39 -91.2(4) . .
P2 O41 W10 O38 131.6(8) . .
W12 O41 W10 O38 -93.9(4) . .
W11 O41 W10 O38 -2.9(4) . .
K6 O53 W11 O55 -167.6(5) 1_655 .
K2 O53 W11 O55 -16.9(5) . .
K6 O53 W11 O42 97.6(6) 1_655 .
K2 O53 W11 O42 -111.6(5) . .
K6 O53 W11 O38 6.3(7) 1_655 .
K2 O53 W11 O38 157.1(4) . .
K6 O53 W11 O43 -81.2(6) 1_655 .
K2 O53 W11 O43 69.6(5) . .
K6 O53 W11 O41 38(4) 1_655 .
K2 O53 W11 O41 -171(3) . .
K6 O53 W11 K5 145.0(5) 1_655 .
K2 O53 W11 K5 -64.2(3) . .
K2 O53 W11 K6 150.8(8) . 1_655
K6 O53 W11 K2 -150.8(8) 1_655 .
W18 O55 W11 O53 135.6(12) . .
K5 O55 W11 O53 -76.1(5) . .
K2 O55 W11 O53 18.1(6) . .
W18 O55 W11 O42 -122.5(13) . .
K5 O55 W11 O42 25.9(5) . .
K2 O55 W11 O42 120.1(5) . .
W18 O55 W11 O38 -28(2) . .
K5 O55 W11 O38 119.9(11) . .
K2 O55 W11 O38 -145.9(11) . .
W18 O55 W11 O43 35.7(12) . .
K5 O55 W11 O43 -176.0(5) . .
K2 O55 W11 O43 -81.8(4) . .
W18 O55 W11 O41 -48.2(12) . .
K5 O55 W11 O41 100.2(4) . .
K2 O55 W11 O41 -165.6(4) . .
W18 O55 W11 K5 -148.3(15) . .
K2 O55 W11 K5 94.2(4) . .
W18 O55 W11 K6 122.0(10) . 1_655
K5 O55 W11 K6 -89.7(5) . 1_655
K2 O55 W11 K6 4.6(7) . 1_655
W18 O55 W11 K2 117.4(14) . .
K5 O55 W11 K2 -94.2(4) . .
W12 O42 W11 O53 -172.6(7) . .
K5 O42 W11 O53 76.8(6) . .
W12 O42 W11 O55 84.7(7) . .
K5 O42 W11 O55 -25.9(5) . .
W12 O42 W11 O38 -73.1(7) . .
K5 O42 W11 O38 176.3(5) . .
W12 O42 W11 O43 4.1(18) . .
K5 O42 W11 O43 -106.5(13) . .
W12 O42 W11 O41 -0.2(6) . .
K5 O42 W11 O41 -110.8(5) . .
W12 O42 W11 K5 110.6(8) . .
W12 O42 W11 K6 -129.7(6) . 1_655
K5 O42 W11 K6 119.6(3) . 1_655
W12 O42 W11 K2 130.9(5) . .
K5 O42 W11 K2 20.3(5) . .
W10 O38 W11 O53 171.1(7) . .
K6 O38 W11 O53 -4.9(5) 1_655 .
W10 O38 W11 O55 -24.7(16) . .
K6 O38 W11 O55 159.2(11) 1_655 .
W10 O38 W11 O42 69.8(7) . .
K6 O38 W11 O42 -106.2(4) 1_655 .
W10 O38 W11 O43 -88.6(7) . .
K6 O38 W11 O43 95.3(4) 1_655 .
W10 O38 W11 O41 -4.2(6) . .
K6 O38 W11 O41 179.8(4) 1_655 .
W10 O38 W11 K5 74.0(8) . .
K6 O38 W11 K5 -102.1(4) 1_655 .
W10 O38 W11 K6 176.1(8) . 1_655
W10 O38 W11 K2 -153.1(3) . .
K6 O38 W11 K2 30.9(7) 1_655 .
W13 O43 W11 O53 -130.0(14) . .
W13 O43 W11 O55 -28.8(14) . .
W13 O43 W11 O42 53(2) . .
W13 O43 W11 O38 131.2(14) . .
W13 O43 W11 O41 57.5(14) . .
W13 O43 W11 K5 -33.0(16) . .
W13 O43 W11 K6 -171.3(14) . 1_655
W13 O43 W11 K2 -78.8(14) . .
P2 O41 W11 O53 -164(3) . .
W10 O41 W11 O53 -30(3) . .
W12 O41 W11 O53 61(3) . .
P2 O41 W11 O55 41.1(7) . .
W10 O41 W11 O55 175.2(4) . .
W12 O41 W11 O55 -93.4(4) . .
P2 O41 W11 O42 134.6(8) . .
W10 O41 W11 O42 -91.3(5) . .
W12 O41 W11 O42 0.2(4) . .
P2 O41 W11 O38 -131.2(8) . .
W10 O41 W11 O38 2.9(4) . .
W12 O41 W11 O38 94.3(4) . .
P2 O41 W11 O43 -43.7(7) . .
W10 O41 W11 O43 90.4(4) . .
W12 O41 W11 O43 -178.2(5) . .
P2 O41 W11 K5 89.5(7) . .
W10 O41 W11 K5 -136.4(3) . .
W12 O41 W11 K5 -44.9(3) . .
P2 O41 W11 K6 -131.0(6) . 1_655
W10 O41 W11 K6 3.2(5) . 1_655
W12 O41 W11 K6 94.6(3) . 1_655
P2 O41 W11 K2 25.9(9) . .
W10 O41 W11 K2 160.04(14) . .
W12 O41 W11 K2 -108.5(3) . .
O7 K5 W11 O53 -118(3) 1_565 .
O11W K5 W11 O53 -9.6(6) . .
O10W K5 W11 O53 59.4(6) 2_666 .
O46 K5 W11 O53 -167.1(5) . .
O64 K5 W11 O53 136.9(5) . .
O12W K5 W11 O53 -85.3(6) . .
O42 K5 W11 O53 -107.1(6) . .
O55 K5 W11 O53 108.1(6) . .
W12 K5 W11 O53 -138.6(4) . .
W17 K5 W11 O53 165.9(4) . .
W18 K5 W11 O53 117.1(4) . .
O7 K5 W11 O55 134(3) 1_565 .
O11W K5 W11 O55 -117.8(6) . .
O10W K5 W11 O55 -48.7(6) 2_666 .
O46 K5 W11 O55 84.8(5) . .
O64 K5 W11 O55 28.8(5) . .
O12W K5 W11 O55 166.5(6) . .
O42 K5 W11 O55 144.7(7) . .
W12 K5 W11 O55 113.3(4) . .
W17 K5 W11 O55 57.7(4) . .
W18 K5 W11 O55 9.0(4) . .
O7 K5 W11 O42 -11(3) 1_565 .
O11W K5 W11 O42 97.5(7) . .
O10W K5 W11 O42 166.5(6) 2_666 .
O46 K5 W11 O42 -59.9(5) . .
O64 K5 W11 O42 -116.0(5) . .
O12W K5 W11 O42 21.8(6) . .
O55 K5 W11 O42 -144.7(7) . .
W12 K5 W11 O42 -31.5(5) . .
W17 K5 W11 O42 -87.0(5) . .
W18 K5 W11 O42 -135.8(5) . .
O7 K5 W11 O38 -17(3) 1_565 .
O11W K5 W11 O38 91.9(7) . .
O10W K5 W11 O38 161.0(6) 2_666 .
O46 K5 W11 O38 -65.5(6) . .
O64 K5 W11 O38 -121.5(5) . .
O12W K5 W11 O38 16.2(7) . .
O42 K5 W11 O38 -5.5(7) . .
O55 K5 W11 O38 -150.3(7) . .
W12 K5 W11 O38 -37.0(5) . .
W17 K5 W11 O38 -92.5(5) . .
W18 K5 W11 O38 -141.3(5) . .
O7 K5 W11 O43 139(3) 1_565 .
O11W K5 W11 O43 -112.3(6) . .
O10W K5 W11 O43 -43.3(6) 2_666 .
O46 K5 W11 O43 90.3(5) . .
O64 K5 W11 O43 34.2(5) . .
O12W K5 W11 O43 172.0(6) . .
O42 K5 W11 O43 150.2(7) . .
O55 K5 W11 O43 5.5(6) . .
W12 K5 W11 O43 118.7(5) . .
W17 K5 W11 O43 63.2(5) . .
W18 K5 W11 O43 14.5(5) . .
O7 K5 W11 O41 54(3) 1_565 .
O11W K5 W11 O41 162.1(5) . .
O10W K5 W11 O41 -128.8(5) 2_666 .
O46 K5 W11 O41 4.7(4) . .
O64 K5 W11 O41 -51.3(4) . .
O12W K5 W11 O41 86.4(5) . .
O42 K5 W11 O41 64.7(5) . .
O55 K5 W11 O41 -80.1(5) . .
W12 K5 W11 O41 33.2(3) . .
W17 K5 W11 O41 -22.3(3) . .
W18 K5 W11 O41 -71.1(3) . .
O7 K5 W11 K6 -92(3) 1_565 1_655
O11W K5 W11 K6 16.9(5) . 1_655
O10W K5 W11 K6 85.9(4) 2_666 1_655
O46 K5 W11 K6 -140.5(3) . 1_655
O64 K5 W11 K6 163.4(2) . 1_655
O12W K5 W11 K6 -58.8(4) . 1_655
O42 K5 W11 K6 -80.6(5) . 1_655
O55 K5 W11 K6 134.7(4) . 1_655
W12 K5 W11 K6 -112.07(11) . 1_655
W17 K5 W11 K6 -167.58(11) . 1_655
W18 K5 W11 K6 143.66(11) . 1_655
O7 K5 W11 K2 -171(3) 1_565 .
O11W K5 W11 K2 -62.5(5) . .
O10W K5 W11 K2 6.6(4) 2_666 .
O46 K5 W11 K2 140.1(3) . .
O64 K5 W11 K2 84.1(3) . .
O12W K5 W11 K2 -138.2(4) . .
O42 K5 W11 K2 -159.9(5) . .
O55 K5 W11 K2 55.3(4) . .
W12 K5 W11 K2 168.56(10) . .
W17 K5 W11 K2 113.05(11) . .
W18 K5 W11 K2 64.28(8) . .
O11 K2 W11 O53 -8.4(6) 1_665 .
O66 K2 W11 O53 -169.4(6) . .
O3W K2 W11 O53 68.3(6) . .
O10W K2 W11 O53 -109.9(6) 2_666 .
O30 K2 W11 O53 130.2(6) 2_665 .
O55 K2 W11 O53 -158.2(7) . .
O1 K2 W11 O53 -36.7(7) 2_665 .
O6 K2 W11 O53 102.0(9) 2_665 .
W18 K2 W11 O53 -174.2(5) . .
W1 K2 W11 O53 -26.9(8) 2_665 .
O11 K2 W11 O55 149.7(5) 1_665 .
O66 K2 W11 O55 -11.3(5) . .
O3W K2 W11 O55 -133.5(6) . .
O10W K2 W11 O55 48.3(6) 2_666 .
O30 K2 W11 O55 -71.7(5) 2_665 .
O1 K2 W11 O55 121.4(6) 2_665 .
O6 K2 W11 O55 -99.8(9) 2_665 .
O53 K2 W11 O55 158.2(7) . .
W18 K2 W11 O55 -16.1(4) . .
W1 K2 W11 O55 131.3(8) 2_665 .
O11 K2 W11 O42 78.5(5) 1_665 .
O66 K2 W11 O42 -82.5(5) . .
O3W K2 W11 O42 155.3(5) . .
O10W K2 W11 O42 -22.9(5) 2_666 .
O30 K2 W11 O42 -142.9(5) 2_665 .
O55 K2 W11 O42 -71.2(6) . .
O1 K2 W11 O42 50.2(6) 2_665 .
O6 K2 W11 O42 -171.0(8) 2_665 .
O53 K2 W11 O42 87.0(6) . .
W18 K2 W11 O42 -87.3(4) . .
W1 K2 W11 O42 60.1(8) 2_665 .
O11 K2 W11 O38 -53.3(7) 1_665 .
O66 K2 W11 O38 145.8(6) . .
O3W K2 W11 O38 23.5(7) . .
O10W K2 W11 O38 -154.7(7) 2_666 .
O30 K2 W11 O38 85.3(7) 2_665 .
O55 K2 W11 O38 157.0(7) . .
O1 K2 W11 O38 -81.5(7) 2_665 .
O6 K2 W11 O38 57.2(10) 2_665 .
O53 K2 W11 O38 -44.8(8) . .
W18 K2 W11 O38 141.0(6) . .
W1 K2 W11 O38 -71.7(9) 2_665 .
O11 K2 W11 O43 -119.3(5) 1_665 .
O66 K2 W11 O43 79.7(4) . .
O3W K2 W11 O43 -42.5(5) . .
O10W K2 W11 O43 139.3(5) 2_666 .
O30 K2 W11 O43 19.3(4) 2_665 .
O55 K2 W11 O43 91.0(6) . .
O1 K2 W11 O43 -147.5(6) 2_665 .
O6 K2 W11 O43 -8.8(8) 2_665 .
O53 K2 W11 O43 -110.8(6) . .
W18 K2 W11 O43 74.9(4) . .
W1 K2 W11 O43 -137.7(7) 2_665 .
O11 K2 W11 O41 169.7(4) 1_665 .
O66 K2 W11 O41 8.7(4) . .
O3W K2 W11 O41 -113.6(5) . .
O10W K2 W11 O41 68.3(5) 2_666 .
O30 K2 W11 O41 -51.7(4) 2_665 .
O55 K2 W11 O41 20.0(6) . .
O1 K2 W11 O41 141.4(5) 2_665 .
O6 K2 W11 O41 -79.8(8) 2_665 .
O53 K2 W11 O41 178.2(6) . .
W18 K2 W11 O41 3.9(4) . .
W1 K2 W11 O41 151.2(7) 2_665 .
O11 K2 W11 K5 95.0(3) 1_665 .
O66 K2 W11 K5 -66.0(3) . .
O3W K2 W11 K5 171.7(4) . .
O10W K2 W11 K5 -6.4(4) 2_666 .
O30 K2 W11 K5 -126.4(3) 2_665 .
O55 K2 W11 K5 -54.7(4) . .
O1 K2 W11 K5 66.7(4) 2_665 .
O6 K2 W11 K5 -154.5(8) 2_665 .
O53 K2 W11 K5 103.5(5) . .
W18 K2 W11 K5 -70.78(10) . .
W1 K2 W11 K5 76.5(6) 2_665 .
O11 K2 W11 K6 -27.5(3) 1_665 1_655
O66 K2 W11 K6 171.5(3) . 1_655
O3W K2 W11 K6 49.2(4) . 1_655
O10W K2 W11 K6 -128.9(4) 2_666 1_655
O30 K2 W11 K6 111.1(3) 2_665 1_655
O55 K2 W11 K6 -177.2(4) . 1_655
O1 K2 W11 K6 -55.8(4) 2_665 1_655
O6 K2 W11 K6 83.0(7) 2_665 1_655
O53 K2 W11 K6 -19.0(5) . 1_655
W18 K2 W11 K6 166.71(9) . 1_655
W1 K2 W11 K6 -46.0(6) 2_665 1_655
W16 O45 W12 O44 127.1(11) . .
W16 O45 W12 O46 21.9(12) . .
W16 O45 W12 O40 -133.4(11) . .
W16 O45 W12 O42 -62.6(19) . .
W16 O45 W12 O41 -61.3(11) . .
W16 O45 W12 K5 29.1(14) . .
W17 O46 W12 O44 -127.0(11) . .
K5 O46 W12 O44 68.1(6) . .
W17 O46 W12 O45 -22.1(12) . .
K5 O46 W12 O45 172.9(5) . .
W17 O46 W12 O40 76.0(16) . .
K5 O46 W12 O40 -88.9(11) . .
W17 O46 W12 O42 135.3(12) . .
K5 O46 W12 O42 -29.7(5) . .
W17 O46 W12 O41 62.9(11) . .
K5 O46 W12 O41 -102.0(4) . .
W17 O46 W12 K5 165.0(14) . .
W10 O40 W12 O44 -177.0(7) . .
W10 O40 W12 O45 78.8(7) . .
W10 O40 W12 O46 -19.6(15) . .
W10 O40 W12 O42 -79.7(7) . .
W10 O40 W12 O41 -5.9(6) . .
W10 O40 W12 K5 -85.7(7) . .
W11 O42 W12 O44 172.2(7) . .
K5 O42 W12 O44 -76.0(5) . .
W11 O42 W12 O45 1.7(17) . .
K5 O42 W12 O45 113.5(12) . .
W11 O42 W12 O46 -84.1(7) . .
K5 O42 W12 O46 27.7(4) . .
W11 O42 W12 O40 74.3(7) . .
K5 O42 W12 O40 -173.9(5) . .
W11 O42 W12 O41 0.2(6) . .
K5 O42 W12 O41 112.0(5) . .
W11 O42 W12 K5 -111.8(8) . .
P2 O41 W12 O44 -176(2) . .
W10 O41 W12 O44 50(2) . .
W11 O41 W12 O44 -41(2) . .
P2 O41 W12 O45 45.6(7) . .
W10 O41 W12 O45 -89.0(4) . .
W11 O41 W12 O45 -179.6(5) . .
P2 O41 W12 O46 -47.2(7) . .
W10 O41 W12 O46 178.3(4) . .
W11 O41 W12 O46 87.6(4) . .
P2 O41 W12 O40 138.6(8) . .
W10 O41 W12 O40 4.0(4) . .
W11 O41 W12 O40 -86.6(4) . .
P2 O41 W12 O42 -135.0(8) . .
W10 O41 W12 O42 90.5(4) . .
W11 O41 W12 O42 -0.2(4) . .
P2 O41 W12 K5 -90.8(7) . .
W10 O41 W12 K5 134.6(3) . .
W11 O41 W12 K5 44.0(3) . .
O7 K5 W12 O44 -43.0(5) 1_565 .
O11W K5 W12 O44 85.5(6) . .
O10W K5 W12 O44 167.6(8) 2_666 .
O46 K5 W12 O44 -115.5(6) . .
O64 K5 W12 O44 -140.9(5) . .
O12W K5 W12 O44 12.0(6) . .
O42 K5 W12 O44 105.7(6) . .
O55 K5 W12 O44 162.5(5) . .
W11 K5 W12 O44 134.3(4) . .
W17 K5 W12 O44 -120.5(4) . .
W18 K5 W12 O44 -169.1(4) . .
O7 K5 W12 O45 62.2(6) 1_565 .
O11W K5 W12 O45 -169.3(7) . .
O10W K5 W12 O45 -87.2(9) 2_666 .
O46 K5 W12 O45 -10.3(7) . .
O64 K5 W12 O45 -35.7(6) . .
O12W K5 W12 O45 117.2(7) . .
O42 K5 W12 O45 -149.1(7) . .
O55 K5 W12 O45 -92.3(6) . .
W11 K5 W12 O45 -120.5(5) . .
W17 K5 W12 O45 -15.3(5) . .
W18 K5 W12 O45 -63.9(5) . .
O7 K5 W12 O46 72.5(6) 1_565 .
O11W K5 W12 O46 -159.0(7) . .
O10W K5 W12 O46 -76.9(9) 2_666 .
O64 K5 W12 O46 -25.4(5) . .
O12W K5 W12 O46 127.5(6) . .
O42 K5 W12 O46 -138.8(7) . .
O55 K5 W12 O46 -82.0(5) . .
W11 K5 W12 O46 -110.1(5) . .
W17 K5 W12 O46 -4.9(5) . .
W18 K5 W12 O46 -53.5(5) . .
O7 K5 W12 O40 -140.8(5) 1_565 .
O11W K5 W12 O40 -12.3(6) . .
O10W K5 W12 O40 69.8(8) 2_666 .
O46 K5 W12 O40 146.7(6) . .
O64 K5 W12 O40 121.3(5) . .
O12W K5 W12 O40 -85.8(6) . .
O42 K5 W12 O40 7.9(6) . .
O55 K5 W12 O40 64.7(5) . .
W11 K5 W12 O40 36.6(4) . .
W17 K5 W12 O40 141.8(4) . .
W18 K5 W12 O40 93.2(4) . .
O7 K5 W12 O42 -148.7(6) 1_565 .
O11W K5 W12 O42 -20.2(6) . .
O10W K5 W12 O42 61.9(8) 2_666 .
O46 K5 W12 O42 138.8(7) . .
O64 K5 W12 O42 113.4(5) . .
O12W K5 W12 O42 -93.7(6) . .
O55 K5 W12 O42 56.8(5) . .
W11 K5 W12 O42 28.7(4) . .
W17 K5 W12 O42 133.9(4) . .
W18 K5 W12 O42 85.3(4) . .
O7 K5 W12 O41 149.3(4) 1_565 .
O11W K5 W12 O41 -82.2(5) . .
O10W K5 W12 O41 -0.1(8) 2_666 .
O46 K5 W12 O41 76.8(5) . .
O64 K5 W12 O41 51.4(3) . .
O12W K5 W12 O41 -155.7(5) . .
O42 K5 W12 O41 -62.0(5) . .
O55 K5 W12 O41 -5.2(3) . .
W11 K5 W12 O41 -33.4(3) . .
W17 K5 W12 O41 71.8(3) . .
W18 K5 W12 O41 23.2(3) . .
K12 O48 W13 O43 -142.3(5) 2_666 .
K12 O48 W13 O49 124.1(5) 2_666 .
K12 O48 W13 O52 -52.7(5) 2_666 .
K12 O48 W13 O67 36.9(5) 2_666 .
K12 O48 W13 O51 116(4) 2_666 .
K12 O48 W13 K11 -8.7(4) 2_666 .
W11 O43 W13 O48 129.3(14) . .
W11 O43 W13 O49 -129.7(14) . .
W11 O43 W13 O52 27.2(14) . .
W11 O43 W13 O67 -48(2) . .
W11 O43 W13 O51 -57.3(14) . .
W11 O43 W13 K12 87.1(14) . 2_666
W11 O43 W13 K11 28.9(17) . .
W14 O49 W13 O48 -175.9(7) . .
W14 O49 W13 O43 83.3(7) . .
W14 O49 W13 O52 -4.0(16) . .
W14 O49 W13 O67 -76.6(7) . .
W14 O49 W13 O51 3.1(6) . .
W14 O49 W13 K12 -126.6(5) . 2_666
W14 O49 W13 K11 -75.5(8) . .
W18 O52 W13 O48 -131.0(13) . .
K11 O52 W13 O48 78.3(6) . .
W18 O52 W13 O43 -31.1(13) . .
K11 O52 W13 O43 178.2(5) . .
W18 O52 W13 O49 57(2) . .
K11 O52 W13 O49 -93.6(12) . .
W18 O52 W13 O67 129.3(13) . .
K11 O52 W13 O67 -21.4(5) . .
W18 O52 W13 O51 50.3(13) . .
K11 O52 W13 O51 -100.3(5) . .
W18 O52 W13 K12 -171.3(14) . 2_666
K11 O52 W13 K12 38.1(3) . 2_666
W18 O52 W13 K11 150.6(16) . .
W19 O67 W13 O48 150.7(11) . .
K11 O67 W13 O48 -81.2(6) . .
K12 O67 W13 O48 -32.1(5) 2_666 .
W19 O67 W13 O43 -32(2) . .
K11 O67 W13 O43 96.5(14) . .
K12 O67 W13 O43 145.5(13) 2_666 .
W19 O67 W13 O49 50.8(11) . .
K11 O67 W13 O49 178.9(5) . .
K12 O67 W13 O49 -132.0(4) 2_666 .
W19 O67 W13 O52 -107.2(11) . .
K11 O67 W13 O52 21.0(5) . .
K12 O67 W13 O52 70.0(4) 2_666 .
W19 O67 W13 O51 -22.6(10) . .
K11 O67 W13 O51 105.5(5) . .
K12 O67 W13 O51 154.5(4) 2_666 .
W19 O67 W13 K12 -177.2(13) . 2_666
K11 O67 W13 K12 -49.0(3) . 2_666
W19 O67 W13 K11 -128.1(13) . .
K12 O67 W13 K11 49.0(3) 2_666 .
P2 O51 W13 O48 152(4) . .
W14 O51 W13 O48 6(4) . .
P2 O51 W13 O43 49.1(8) . .
W14 O51 W13 O43 -96.7(5) . .
P2 O51 W13 O49 143.6(9) . .
W14 O51 W13 O49 -2.2(4) . .
P2 O51 W13 O52 -39.2(8) . .
W14 O51 W13 O52 175.1(4) . .
P2 O51 W13 O67 -127.8(9) . .
W14 O51 W13 O67 86.5(4) . .
P2 O51 W13 K12 -97.4(8) . 2_666
W14 O51 W13 K12 116.8(3) . 2_666
P2 O51 W13 K11 -83.5(8) . .
W14 O51 W13 K11 130.7(3) . .
O17W K11 W13 O48 -43(2) . .
O17W K11 W13 O48 -56.9(9) 2_665 .
K12 K11 W13 O48 10.2(5) 2_666 .
O35 K11 W13 O48 -131.3(5) . .
O32 K11 W13 O48 -164.9(6) . .
O16 K11 W13 O48 119.1(6) . .
O33 K11 W13 O48 101.6(5) . .
O52 K11 W13 O48 -107.0(6) . .
O67 K11 W13 O48 103.3(6) . .
K11 K11 W13 O48 -53.0(6) 2_665 .
W18 K11 W13 O48 -115.2(4) . .
W19 K11 W13 O48 120.0(4) . .
O17W K11 W13 O43 62(2) . .
O17W K11 W13 O43 47.7(10) 2_665 .
K12 K11 W13 O43 114.8(6) 2_666 .
O35 K11 W13 O43 -26.7(6) . .
O32 K11 W13 O43 -60.3(7) . .
O16 K11 W13 O43 -136.3(6) . .
O33 K11 W13 O43 -153.8(5) . .
O52 K11 W13 O43 -2.4(7) . .
O67 K11 W13 O43 -152.1(7) . .
K11 K11 W13 O43 51.5(7) 2_665 .
W18 K11 W13 O43 -10.6(5) . .
W19 K11 W13 O43 -135.5(5) . .
O17W K11 W13 O49 -148(2) . .
O17W K11 W13 O49 -161.6(9) 2_665 .
K12 K11 W13 O49 -94.5(5) 2_666 .
O35 K11 W13 O49 124.0(5) . .
O32 K11 W13 O49 90.4(6) . .
O16 K11 W13 O49 14.4(7) . .
O33 K11 W13 O49 -3.1(6) . .
O52 K11 W13 O49 148.3(6) . .
O67 K11 W13 O49 -1.4(7) . .
K11 K11 W13 O49 -157.8(6) 2_665 .
W18 K11 W13 O49 140.1(5) . .
W19 K11 W13 O49 15.2(5) . .
O17W K11 W13 O52 64(2) . .
O17W K11 W13 O52 50.0(9) 2_665 .
K12 K11 W13 O52 117.2(6) 2_666 .
O35 K11 W13 O52 -24.3(5) . .
O32 K11 W13 O52 -57.9(6) . .
O16 K11 W13 O52 -133.9(7) . .
O33 K11 W13 O52 -151.4(6) . .
O67 K11 W13 O52 -149.7(7) . .
K11 K11 W13 O52 53.9(6) 2_665 .
W18 K11 W13 O52 -8.2(5) . .
W19 K11 W13 O52 -133.1(5) . .
O17W K11 W13 O67 -146(2) . .
O17W K11 W13 O67 -160.2(10) 2_665 .
K12 K11 W13 O67 -93.1(6) 2_666 .
O35 K11 W13 O67 125.4(6) . .
O32 K11 W13 O67 91.8(7) . .
O16 K11 W13 O67 15.8(6) . .
O33 K11 W13 O67 -1.7(5) . .
O52 K11 W13 O67 149.7(7) . .
K11 K11 W13 O67 -156.3(7) 2_665 .
W18 K11 W13 O67 141.5(5) . .
W19 K11 W13 O67 16.7(5) . .
O17W K11 W13 O51 143(2) . .
O17W K11 W13 O51 128.6(8) 2_665 .
K12 K11 W13 O51 -164.2(4) 2_666 .
O35 K11 W13 O51 54.2(4) . .
O32 K11 W13 O51 20.6(5) . .
O16 K11 W13 O51 -55.4(5) . .
O33 K11 W13 O51 -72.9(4) . .
O52 K11 W13 O51 78.6(5) . .
O67 K11 W13 O51 -71.2(6) . .
K11 K11 W13 O51 132.5(5) 2_665 .
W18 K11 W13 O51 70.4(3) . .
W19 K11 W13 O51 -54.5(3) . .
O17W K11 W13 K12 -53(2) . 2_666
O17W K11 W13 K12 -67.2(8) 2_665 2_666
O35 K11 W13 K12 -141.5(4) . 2_666
O32 K11 W13 K12 -175.1(6) . 2_666
O16 K11 W13 K12 108.9(5) . 2_666
O33 K11 W13 K12 91.4(4) . 2_666
O52 K11 W13 K12 -117.2(6) . 2_666
O67 K11 W13 K12 93.1(6) . 2_666
K11 K11 W13 K12 -63.3(4) 2_665 2_666
W18 K11 W13 K12 -125.4(3) . 2_666
W19 K11 W13 K12 109.7(3) . 2_666
K4 O50 W14 O54 84.3(9) 1_655 .
K3 O50 W14 O54 -75.9(6) 1_655 .
K4 O50 W14 O39 174.0(8) 1_655 .
K3 O50 W14 O39 13.8(6) 1_655 .
K4 O50 W14 O69 -8.8(10) 1_655 .
K3 O50 W14 O69 -169.0(5) 1_655 .
K4 O50 W14 O49 -96.6(9) 1_655 .
K3 O50 W14 O49 103.2(5) 1_655 .
K4 O50 W14 O51 -94(5) 1_655 .
K3 O50 W14 O51 105(4) 1_655 .
K4 O50 W14 K3 160.2(13) 1_655 1_655
K4 O50 W14 K1 35.4(8) 1_655 .
K3 O50 W14 K1 -124.8(5) 1_655 .
W15 O54 W14 O50 132.4(15) . .
K1 O54 W14 O50 -79.5(5) . .
W15 O54 W14 O39 34.3(15) . .
K1 O54 W14 O39 -177.6(4) . .
W15 O54 W14 O69 -126.7(15) . .
K1 O54 W14 O69 21.4(4) . .
W15 O54 W14 O49 -45(2) . .
K1 O54 W14 O49 103.0(12) . .
W15 O54 W14 O51 -47.8(15) . .
K1 O54 W14 O51 100.3(4) . .
W15 O54 W14 K3 92.1(14) . 1_655
K1 O54 W14 K3 -119.9(3) . 1_655
W15 O54 W14 K1 -148.1(17) . .
W10 O39 W14 O50 -128.9(12) . .
K3 O39 W14 O50 -10.9(5) 1_655 .
W10 O39 W14 O54 -27.7(12) . .
K3 O39 W14 O54 90.4(4) 1_655 .
W10 O39 W14 O69 60(2) . .
K3 O39 W14 O69 177.7(13) 1_655 .
W10 O39 W14 O49 130.9(12) . .
K3 O39 W14 O49 -111.0(4) 1_655 .
W10 O39 W14 O51 57.1(11) . .
K3 O39 W14 O51 175.2(4) 1_655 .
W10 O39 W14 K3 -118.1(12) . 1_655
W10 O39 W14 K1 -30.4(15) . .
K3 O39 W14 K1 87.7(5) 1_655 .
W19 O69 W14 O50 -147.2(10) . .
K1 O69 W14 O50 78.6(5) . .
W19 O69 W14 O54 111.0(10) . .
K1 O69 W14 O54 -23.2(5) . .
W19 O69 W14 O39 24(2) . .
K1 O69 W14 O39 -110.0(14) . .
W19 O69 W14 O49 -47.4(10) . .
K1 O69 W14 O49 178.4(5) . .
W19 O69 W14 O51 26.7(9) . .
K1 O69 W14 O51 -107.6(4) . .
W19 O69 W14 K3 -159.0(6) . 1_655
K1 O69 W14 K3 66.8(6) . 1_655
W19 O69 W14 K1 134.2(12) . .
W13 O49 W14 O50 176.6(7) . .
W13 O49 W14 O54 -5.9(17) . .
W13 O49 W14 O39 -85.3(7) . .
W13 O49 W14 O69 76.6(7) . .
W13 O49 W14 O51 -3.2(6) . .
W13 O49 W14 K3 -140.8(5) . 1_655
W13 O49 W14 K1 78.1(7) . .
P2 O51 W14 O50 -146(4) . .
W13 O51 W14 O50 0(5) . .
P2 O51 W14 O54 35.7(8) . .
W13 O51 W14 O54 -179.0(4) . .
P2 O51 W14 O39 -53.1(8) . .
W13 O51 W14 O39 92.2(4) . .
P2 O51 W14 O69 127.7(8) . .
W13 O51 W14 O69 -86.9(4) . .
P2 O51 W14 O49 -143.2(9) . .
W13 O51 W14 O49 2.1(4) . .
P2 O51 W14 K3 -46.9(10) . 1_655
W13 O51 W14 K3 98.4(4) . 1_655
P2 O51 W14 K1 84.9(8) . .
W13 O51 W14 K1 -129.8(3) . .
O7W K1 W14 O50 37.2(5) . .
O21 K1 W14 O50 163.2(5) . .
O13W K1 W14 O50 52.5(9) . .
O59 K1 W14 O50 125.2(5) . .
O8W K1 W14 O50 -43.0(5) . .
O69 K1 W14 O50 -105.5(6) . .
O34 K1 W14 O50 -104.6(5) . .
O19 K1 W14 O50 -121.4(5) . .
O54 K1 W14 O50 105.4(6) . .
W19 K1 W14 O50 -121.2(4) . .
W6 K1 W14 O50 -165.0(4) . .
W15 K1 W14 O50 113.1(4) . .
O7W K1 W14 O54 -68.2(5) . .
O21 K1 W14 O54 57.7(6) . .
O13W K1 W14 O54 -52.9(9) . .
O59 K1 W14 O54 19.8(5) . .
O8W K1 W14 O54 -148.4(5) . .
O69 K1 W14 O54 149.1(6) . .
O34 K1 W14 O54 150.0(5) . .
O19 K1 W14 O54 133.2(6) . .
W19 K1 W14 O54 133.4(4) . .
W6 K1 W14 O54 89.6(5) . .
W15 K1 W14 O54 7.6(4) . .
O7W K1 W14 O39 -64.6(6) . .
O21 K1 W14 O39 61.3(6) . .
O13W K1 W14 O39 -49.4(10) . .
O59 K1 W14 O39 23.3(6) . .
O8W K1 W14 O39 -144.9(6) . .
O69 K1 W14 O39 152.6(7) . .
O34 K1 W14 O39 153.5(6) . .
O19 K1 W14 O39 136.7(6) . .
O54 K1 W14 O39 3.5(7) . .
W19 K1 W14 O39 136.9(5) . .
W6 K1 W14 O39 93.2(5) . .
W15 K1 W14 O39 11.2(5) . .
O7W K1 W14 O69 142.7(6) . .
O21 K1 W14 O69 -91.4(6) . .
O13W K1 W14 O69 158.0(9) . .
O59 K1 W14 O69 -129.3(5) . .
O8W K1 W14 O69 62.5(6) . .
O34 K1 W14 O69 0.9(5) . .
O19 K1 W14 O69 -15.9(6) . .
O54 K1 W14 O69 -149.1(6) . .
W19 K1 W14 O69 -15.7(5) . .
W6 K1 W14 O69 -59.5(5) . .
W15 K1 W14 O69 -141.4(5) . .
O7W K1 W14 O49 140.6(6) . .
O21 K1 W14 O49 -93.5(6) . .
O13W K1 W14 O49 155.9(9) . .
O59 K1 W14 O49 -131.4(5) . .
O8W K1 W14 O49 60.4(5) . .
O69 K1 W14 O49 -2.1(6) . .
O34 K1 W14 O49 -1.2(5) . .
O19 K1 W14 O49 -18.0(6) . .
O54 K1 W14 O49 -151.2(6) . .
W19 K1 W14 O49 -17.8(4) . .
W6 K1 W14 O49 -61.6(5) . .
W15 K1 W14 O49 -143.6(4) . .
O7W K1 W14 O51 -147.4(4) . .
O21 K1 W14 O51 -21.5(5) . .
O13W K1 W14 O51 -132.2(9) . .
O59 K1 W14 O51 -59.5(4) . .
O8W K1 W14 O51 132.4(4) . .
O69 K1 W14 O51 69.9(5) . .
O34 K1 W14 O51 70.7(4) . .
O19 K1 W14 O51 54.0(4) . .
O54 K1 W14 O51 -79.2(5) . .
W19 K1 W14 O51 54.2(3) . .
W6 K1 W14 O51 10.4(3) . .
W15 K1 W14 O51 -71.6(3) . .
O7W K1 W14 K3 1.1(4) . 1_655
O21 K1 W14 K3 127.0(4) . 1_655
O13W K1 W14 K3 16.3(8) . 1_655
O59 K1 W14 K3 89.0(3) . 1_655
O8W K1 W14 K3 -79.2(3) . 1_655
O69 K1 W14 K3 -141.7(5) . 1_655
O34 K1 W14 K3 -140.8(2) . 1_655
O19 K1 W14 K3 -157.6(3) . 1_655
O54 K1 W14 K3 69.2(4) . 1_655
W19 K1 W14 K3 -157.37(7) . 1_655
W6 K1 W14 K3 158.86(19) . 1_655
W15 K1 W14 K3 76.88(9) . 1_655
K3 O56 W15 O59 5.1(7) 2_666 .
K4 O56 W15 O59 -117.6(7) 2_666 .
K3 O56 W15 O57 104.6(6) 2_666 .
K4 O56 W15 O57 -18.1(8) 2_666 .
K3 O56 W15 O54 -89.8(6) 2_666 .
K4 O56 W15 O54 147.6(6) 2_666 .
K3 O56 W15 O47 -170.1(5) 2_666 .
K4 O56 W15 O47 67.3(7) 2_666 .
K3 O56 W15 O58 161(3) 2_666 .
K4 O56 W15 O58 38(3) 2_666 .
K4 O56 W15 K3 -122.7(9) 2_666 2_666
K3 O56 W15 K1 -37.7(5) 2_666 .
K4 O56 W15 K1 -160.4(6) 2_666 .
K9 O59 W15 O56 80.6(8) . .
K1 O59 W15 O56 -84.5(6) . .
K10 O59 W15 O56 178.3(6) . .
K3 O59 W15 O56 -3.9(5) 2_666 .
K9 O59 W15 O57 -22.6(8) . .
K1 O59 W15 O57 172.3(5) . .
K10 O59 W15 O57 75.1(6) . .
K3 O59 W15 O57 -107.2(4) 2_666 .
K9 O59 W15 O54 -177.6(8) . .
K1 O59 W15 O54 17.3(5) . .
K10 O59 W15 O54 -79.9(5) . .
K3 O59 W15 O54 97.9(4) 2_666 .
K9 O59 W15 O47 -116.9(17) . .
K1 O59 W15 O47 78.0(19) . .
K10 O59 W15 O47 -19(2) . .
K3 O59 W15 O47 158.6(16) 2_666 .
K9 O59 W15 O58 -95.4(8) . .
K1 O59 W15 O58 99.5(5) . .
K10 O59 W15 O58 2.3(5) . .
K3 O59 W15 O58 -180.0(4) 2_666 .
K9 O59 W15 K3 84.5(7) . 2_666
K1 O59 W15 K3 -80.6(5) . 2_666
K10 O59 W15 K3 -177.8(7) . 2_666
K9 O59 W15 K1 165.1(11) . .
K10 O59 W15 K1 -97.2(7) . .
K3 O59 W15 K1 80.6(5) 2_666 .
W16 O57 W15 O56 -172.6(7) . .
K9 O57 W15 O56 34.4(10) 2_666 .
W16 O57 W15 O59 -68.0(7) . .
K9 O57 W15 O59 138.9(9) 2_666 .
W16 O57 W15 O54 40.5(14) . .
K9 O57 W15 O54 -112.6(11) 2_666 .
W16 O57 W15 O47 95.7(7) . .
K9 O57 W15 O47 -57.4(9) 2_666 .
W16 O57 W15 O58 15.8(6) . .
K9 O57 W15 O58 -137.3(10) 2_666 .
W16 O57 W15 K3 -129.3(6) . 2_666
K9 O57 W15 K3 77.7(9) 2_666 2_666
W16 O57 W15 K1 -60.0(9) . .
K9 O57 W15 K1 146.9(6) 2_666 .
W14 O54 W15 O56 -122.8(15) . .
K1 O54 W15 O56 88.6(5) . .
W14 O54 W15 O59 133.6(15) . .
K1 O54 W15 O59 -14.9(5) . .
W14 O54 W15 O57 24(2) . .
K1 O54 W15 O57 -124.4(9) . .
W14 O54 W15 O47 -32.0(14) . .
K1 O54 W15 O47 179.4(4) . .
W14 O54 W15 O58 48.0(15) . .
K1 O54 W15 O58 -100.5(4) . .
W14 O54 W15 K3 -165.6(14) . 2_666
K1 O54 W15 K3 45.8(3) . 2_666
W14 O54 W15 K1 148.5(17) . .
W10 O47 W15 O56 128.1(15) . .
W10 O47 W15 O59 -35(3) . .
W10 O47 W15 O57 -130.7(15) . .
W10 O47 W15 O54 27.4(14) . .
W10 O47 W15 O58 -56.6(14) . .
W10 O47 W15 K3 118.8(13) . 2_666
W10 O47 W15 K1 28.0(17) . .
P2 O58 W15 O56 75(3) . .
W16 O58 W15 O56 -69(3) . .
K10 O58 W15 O56 -158(3) . .
P2 O58 W15 O59 -129.0(9) . .
W16 O58 W15 O59 87.6(5) . .
K10 O58 W15 O59 -2.2(5) . .
P2 O58 W15 O57 133.0(9) . .
W16 O58 W15 O57 -10.4(4) . .
K10 O58 W15 O57 -100.2(5) . .
P2 O58 W15 O54 -36.2(8) . .
W16 O58 W15 O54 -179.6(4) . .
K10 O58 W15 O54 90.6(4) . .
P2 O58 W15 O47 45.0(8) . .
W16 O58 W15 O47 -98.4(4) . .
K10 O58 W15 O47 171.8(5) . .
P2 O58 W15 K3 -129.0(6) . 2_666
W16 O58 W15 K3 87.5(5) . 2_666
K10 O58 W15 K3 -2.3(7) . 2_666
P2 O58 W15 K1 -86.8(8) . .
W16 O58 W15 K1 129.8(3) . .
K10 O58 W15 K1 40.0(3) . .
O7W K1 W15 O56 -19.0(5) . .
O21 K1 W15 O56 109.6(5) . .
O13W K1 W15 O56 41.7(6) . .
O59 K1 W15 O56 102.8(7) . .
O8W K1 W15 O56 -74.6(6) . .
O69 K1 W15 O56 -123.8(5) . .
O34 K1 W15 O56 -154.5(5) . .
O19 K1 W15 O56 133.9(6) . .
O54 K1 W15 O56 -99.5(6) . .
W19 K1 W15 O56 -149.2(4) . .
W6 K1 W15 O56 111.7(4) . .
O7W K1 W15 O59 -121.8(7) . .
O21 K1 W15 O59 6.9(6) . .
O13W K1 W15 O59 -61.1(8) . .
O8W K1 W15 O59 -177.3(7) . .
O69 K1 W15 O59 133.5(6) . .
O34 K1 W15 O59 102.7(7) . .
O19 K1 W15 O59 31.2(7) . .
O54 K1 W15 O59 157.7(7) . .
W19 K1 W15 O59 108.0(6) . .
W6 K1 W15 O59 8.9(6) . .
O7W K1 W15 O57 -133.5(6) . .
O21 K1 W15 O57 -4.8(6) . .
O13W K1 W15 O57 -72.8(7) . .
O59 K1 W15 O57 -11.7(8) . .
O8W K1 W15 O57 170.9(7) . .
O69 K1 W15 O57 121.7(6) . .
O34 K1 W15 O57 91.0(6) . .
O19 K1 W15 O57 19.5(7) . .
O54 K1 W15 O57 146.0(6) . .
W19 K1 W15 O57 96.3(5) . .
W6 K1 W15 O57 -2.8(5) . .
O7W K1 W15 O54 80.5(5) . .
O21 K1 W15 O54 -150.9(5) . .
O13W K1 W15 O54 141.2(6) . .
O59 K1 W15 O54 -157.7(7) . .
O8W K1 W15 O54 24.9(6) . .
O69 K1 W15 O54 -24.3(4) . .
O34 K1 W15 O54 -55.0(5) . .
O19 K1 W15 O54 -126.6(6) . .
W19 K1 W15 O54 -49.7(4) . .
W6 K1 W15 O54 -148.8(4) . .
O7W K1 W15 O47 79.7(6) . .
O21 K1 W15 O47 -151.6(5) . .
O13W K1 W15 O47 140.5(6) . .
O59 K1 W15 O47 -158.5(7) . .
O8W K1 W15 O47 24.2(6) . .
O69 K1 W15 O47 -25.0(5) . .
O34 K1 W15 O47 -55.7(5) . .
O19 K1 W15 O47 -127.3(6) . .
O54 K1 W15 O47 -0.7(6) . .
W19 K1 W15 O47 -50.4(4) . .
W6 K1 W15 O47 -149.6(4) . .
O7W K1 W15 O58 157.9(4) . .
O21 K1 W15 O58 -73.4(4) . .
O13W K1 W15 O58 -141.3(6) . .
O59 K1 W15 O58 -80.3(6) . .
O8W K1 W15 O58 102.4(5) . .
O69 K1 W15 O58 53.2(4) . .
O34 K1 W15 O58 22.5(4) . .
O19 K1 W15 O58 -49.1(5) . .
O54 K1 W15 O58 77.5(5) . .
W19 K1 W15 O58 27.8(3) . .
W6 K1 W15 O58 -71.4(3) . .
O7W K1 W15 K3 -46.6(4) . 2_666
O21 K1 W15 K3 82.1(3) . 2_666
O13W K1 W15 K3 14.1(5) . 2_666
O59 K1 W15 K3 75.2(6) . 2_666
O8W K1 W15 K3 -102.1(4) . 2_666
O69 K1 W15 K3 -151.3(3) . 2_666
O34 K1 W15 K3 177.9(3) . 2_666
O19 K1 W15 K3 106.4(4) . 2_666
O54 K1 W15 K3 -127.1(4) . 2_666
W19 K1 W15 K3 -176.77(13) . 2_666
W6 K1 W15 K3 84.11(13) . 2_666
K3 O60 W16 O61 -93.9(12) . .
K9 O60 W16 O61 126.4(5) 2_666 .
K3 O60 W16 O57 167.2(11) . .
K9 O60 W16 O57 27.5(6) 2_666 .
K3 O60 W16 O62 4.1(13) . .
K9 O60 W16 O62 -135.6(5) 2_666 .
K3 O60 W16 O45 85.2(12) . .
K9 O60 W16 O45 -54.5(5) 2_666 .
K3 O60 W16 O58 119(3) . .
K9 O60 W16 O58 -21(3) 2_666 .
K3 O60 W16 K9 139.7(14) . 2_666
K3 O60 W16 K10 -80.4(13) . .
K9 O60 W16 K10 139.9(3) 2_666 .
K3 O60 W16 K4 -73.2(11) . .
K9 O60 W16 K4 147.1(5) 2_666 .
K10 O61 W16 O60 164.9(6) . .
K4 O61 W16 O60 32.0(7) . .
K9 O61 W16 O60 -81.7(9) . .
K10 O61 W16 O57 -92.5(7) . .
K4 O61 W16 O57 134.7(6) . .
K9 O61 W16 O57 20.9(8) . .
K10 O61 W16 O62 62.4(7) . .
K4 O61 W16 O62 -70.5(6) . .
K9 O61 W16 O62 175.8(8) . .
K10 O61 W16 O45 -12(2) . .
K4 O61 W16 O45 -144.6(15) . .
K9 O61 W16 O45 101.6(19) . .
K10 O61 W16 O58 -20.3(6) . .
K4 O61 W16 O58 -153.1(6) . .
K9 O61 W16 O58 93.1(8) . .
K10 O61 W16 K9 -149.8(4) . 2_666
K4 O61 W16 K9 77.4(7) . 2_666
K9 O61 W16 K9 -36.4(10) . 2_666
K4 O61 W16 K10 -132.9(10) . .
K9 O61 W16 K10 113.4(11) . .
K10 O61 W16 K4 132.9(10) . .
K9 O61 W16 K4 -113.7(11) . .
W15 O57 W16 O60 171.9(7) . .
K9 O57 W16 O60 -22.7(5) 2_666 .
W15 O57 W16 O61 67.4(8) . .
K9 O57 W16 O61 -127.3(5) 2_666 .
W15 O57 W16 O62 -46.2(14) . .
K9 O57 W16 O62 119.1(10) 2_666 .
W15 O57 W16 O45 -96.8(7) . .
K9 O57 W16 O45 68.5(4) 2_666 .
W15 O57 W16 O58 -15.5(6) . .
K9 O57 W16 O58 149.8(4) 2_666 .
W15 O57 W16 K9 -165.3(8) . 2_666
W15 O57 W16 K10 30.5(7) . .
K9 O57 W16 K10 -164.2(2) 2_666 .
W15 O57 W16 K4 98.9(6) . .
K9 O57 W16 K4 -95.8(3) 2_666 .
W17 O62 W16 O60 138.5(18) . .
W17 O62 W16 O61 -117.1(19) . .
W17 O62 W16 O57 -3(3) . .
W17 O62 W16 O45 47.5(18) . .
W17 O62 W16 O58 -32.8(18) . .
W17 O62 W16 K9 97.3(18) . 2_666
W17 O62 W16 K10 -84.4(18) . .
W17 O62 W16 K4 -153.8(19) . .
W12 O45 W16 O60 -124.2(12) . .
W12 O45 W16 O61 53(2) . .
W12 O45 W16 O57 135.2(12) . .
W12 O45 W16 O62 -23.6(11) . .
W12 O45 W16 O58 61.1(11) . .
W12 O45 W16 K9 -163.9(12) . 2_666
W12 O45 W16 K10 43.7(13) . .
W12 O45 W16 K4 -75.1(14) . .
P2 O58 W16 O60 -83(3) . .
W15 O58 W16 O60 61(3) . .
K10 O58 W16 O60 164(3) . .
P2 O58 W16 O61 129.2(9) . .
W15 O58 W16 O61 -87.2(5) . .
K10 O58 W16 O61 15.4(5) . .
P2 O58 W16 O57 -132.9(9) . .
W15 O58 W16 O57 10.7(4) . .
K10 O58 W16 O57 113.3(5) . .
P2 O58 W16 O62 33.3(8) . .
W15 O58 W16 O62 177.0(4) . .
K10 O58 W16 O62 -80.4(4) . .
P2 O58 W16 O45 -48.5(8) . .
W15 O58 W16 O45 95.1(4) . .
K10 O58 W16 O45 -162.3(4) . .
P2 O58 W16 K9 -101.0(8) . 2_666
W15 O58 W16 K9 42.7(4) . 2_666
K10 O58 W16 K9 145.2(2) . 2_666
P2 O58 W16 K10 113.8(9) . .
W15 O58 W16 K10 -102.6(4) . .
P2 O58 W16 K4 110.2(7) . .
W15 O58 W16 K4 -106.2(3) . .
K10 O58 W16 K4 -3.6(4) . .
O61 K10 W16 O60 -22.3(9) . .
O24 K10 W16 O60 -13.4(7) . .
O68 K10 W16 O60 170.3(7) . .
O22 K10 W16 O60 -22.7(10) . .
O58 K10 W16 O60 -176.0(7) . .
O21 K10 W16 O60 -76.6(7) . .
O59 K10 W16 O60 -107.4(6) . .
K9 K10 W16 O60 -56.1(6) . .
P1 K10 W16 O60 44.2(12) . .
P2 K10 W16 O60 163.6(6) . .
W7 K10 W16 O60 -7.3(6) . .
O24 K10 W16 O61 8.9(7) . .
O68 K10 W16 O61 -167.4(8) . .
O22 K10 W16 O61 -0.4(9) . .
O58 K10 W16 O61 -153.7(8) . .
O21 K10 W16 O61 -54.3(7) . .
O59 K10 W16 O61 -85.1(7) . .
K9 K10 W16 O61 -33.8(7) . .
P1 K10 W16 O61 66.5(11) . .
P2 K10 W16 O61 -174.2(7) . .
W7 K10 W16 O61 15.0(7) . .
O61 K10 W16 O57 91.7(8) . .
O24 K10 W16 O57 100.5(5) . .
O68 K10 W16 O57 -75.8(5) . .
O22 K10 W16 O57 91.3(8) . .
O58 K10 W16 O57 -62.1(5) . .
O21 K10 W16 O57 37.4(5) . .
O59 K10 W16 O57 6.5(4) . .
K9 K10 W16 O57 57.9(4) . .
P1 K10 W16 O57 158.1(10) . .
P2 K10 W16 O57 -82.5(4) . .
W7 K10 W16 O57 106.7(4) . .
O61 K10 W16 O62 -115.7(8) . .
O24 K10 W16 O62 -106.8(5) . .
O68 K10 W16 O62 76.9(5) . .
O22 K10 W16 O62 -116.1(8) . .
O58 K10 W16 O62 90.6(5) . .
O21 K10 W16 O62 -169.9(5) . .
O59 K10 W16 O62 159.2(4) . .
K9 K10 W16 O62 -149.4(4) . .
P1 K10 W16 O62 -49.2(10) . .
P2 K10 W16 O62 70.2(4) . .
W7 K10 W16 O62 -100.7(4) . .
O61 K10 W16 O45 176.0(8) . .
O24 K10 W16 O45 -175.2(5) . .
O68 K10 W16 O45 8.5(6) . .
O22 K10 W16 O45 175.6(7) . .
O58 K10 W16 O45 22.3(5) . .
O21 K10 W16 O45 121.7(5) . .
O59 K10 W16 O45 90.8(5) . .
K9 K10 W16 O45 142.2(4) . .
P1 K10 W16 O45 -117.5(9) . .
P2 K10 W16 O45 1.8(4) . .
W7 K10 W16 O45 -169.0(4) . .
O61 K10 W16 O58 153.7(8) . .
O24 K10 W16 O58 162.6(5) . .
O68 K10 W16 O58 -13.7(5) . .
O22 K10 W16 O58 153.3(8) . .
O21 K10 W16 O58 99.4(4) . .
O59 K10 W16 O58 68.6(4) . .
K9 K10 W16 O58 119.9(4) . .
P1 K10 W16 O58 -139.8(10) . .
P2 K10 W16 O58 -20.5(3) . .
W7 K10 W16 O58 168.7(4) . .
O61 K10 W16 K9 61.4(7) . 2_666
O24 K10 W16 K9 70.3(4) . 2_666
O68 K10 W16 K9 -106.0(4) . 2_666
O22 K10 W16 K9 61.0(8) . 2_666
O58 K10 W16 K9 -92.3(4) . 2_666
O21 K10 W16 K9 7.1(4) . 2_666
O59 K10 W16 K9 -23.7(4) . 2_666
K9 K10 W16 K9 27.6(3) . 2_666
P1 K10 W16 K9 127.9(9) . 2_666
P2 K10 W16 K9 -112.7(2) . 2_666
W7 K10 W16 K9 76.4(3) . 2_666
O61 K10 W16 K4 -29.6(7) . .
O24 K10 W16 K4 -20.8(3) . .
O68 K10 W16 K4 162.9(4) . .
O22 K10 W16 K4 -30.0(7) . .
O58 K10 W16 K4 176.6(4) . .
O21 K10 W16 K4 -83.9(3) . .
O59 K10 W16 K4 -114.8(3) . .
K9 K10 W16 K4 -63.43(12) . .
P1 K10 W16 K4 36.8(9) . .
P2 K10 W16 K4 156.19(14) . .
W7 K10 W16 K4 -14.65(15) . .
O8W K4 W16 O60 138.0(13) 1_455 .
O5W K4 W16 O60 -91.8(6) . .
O61 K4 W16 O60 -146.7(8) . .
O50 K4 W16 O60 49.5(5) 1_455 .
O4W K4 W16 O60 112.3(5) . .
O24 K4 W16 O60 -156.2(5) . .
O56 K4 W16 O60 -15.4(5) 2_666 .
K9 K4 W16 O60 -113.9(4) . .
K10 K4 W16 O60 -174.8(4) . .
K3 K4 W16 O60 20.3(4) . .
K1 K4 W16 O60 35.2(5) 1_455 .
O8W K4 W16 O61 -75.3(13) 1_455 .
O5W K4 W16 O61 54.8(8) . .
O50 K4 W16 O61 -163.9(7) 1_455 .
O4W K4 W16 O61 -101.1(7) . .
O24 K4 W16 O61 -9.5(7) . .
O56 K4 W16 O61 131.2(7) 2_666 .
K9 K4 W16 O61 32.8(7) . .
K10 K4 W16 O61 -28.1(7) . .
K3 K4 W16 O61 167.0(7) . .
K1 K4 W16 O61 -178.2(8) 1_455 .
O8W K4 W16 O57 -131.3(12) 1_455 .
O5W K4 W16 O57 -1.1(6) . .
O61 K4 W16 O57 -55.9(8) . .
O50 K4 W16 O57 140.2(5) 1_455 .
O4W K4 W16 O57 -157.0(5) . .
O24 K4 W16 O57 -65.4(5) . .
O56 K4 W16 O57 75.3(5) 2_666 .
K9 K4 W16 O57 -23.1(4) . .
K10 K4 W16 O57 -84.0(4) . .
K3 K4 W16 O57 111.1(4) . .
K1 K4 W16 O57 125.9(5) 1_455 .
O8W K4 W16 O62 33.3(12) 1_455 .
O5W K4 W16 O62 163.4(5) . .
O61 K4 W16 O62 108.6(7) . .
O50 K4 W16 O62 -55.3(4) 1_455 .
O4W K4 W16 O62 7.5(5) . .
O24 K4 W16 O62 99.1(4) . .
O56 K4 W16 O62 -120.2(4) 2_666 .
K9 K4 W16 O62 141.4(4) . .
K10 K4 W16 O62 80.5(4) . .
K3 K4 W16 O62 -84.4(4) . .
K1 K4 W16 O62 -69.6(5) 1_455 .
O8W K4 W16 O45 84.5(14) 1_455 .
O5W K4 W16 O45 -145.3(8) . .
O61 K4 W16 O45 159.8(9) . .
O50 K4 W16 O45 -4.0(8) 1_455 .
O4W K4 W16 O45 58.8(8) . .
O24 K4 W16 O45 150.4(7) . .
O56 K4 W16 O45 -68.9(7) 2_666 .
K9 K4 W16 O45 -167.4(7) . .
K10 K4 W16 O45 131.8(7) . .
K3 K4 W16 O45 -33.1(7) . .
K1 K4 W16 O45 -18.3(8) 1_455 .
O8W K4 W16 O58 -44.2(12) 1_455 .
O5W K4 W16 O58 85.9(5) . .
O61 K4 W16 O58 31.1(7) . .
O50 K4 W16 O58 -132.8(4) 1_455 .
O4W K4 W16 O58 -70.0(4) . .
O24 K4 W16 O58 21.6(4) . .
O56 K4 W16 O58 162.3(4) 2_666 .
K9 K4 W16 O58 63.9(3) . .
K10 K4 W16 O58 3.0(3) . .
K3 K4 W16 O58 -161.9(3) . .
K1 K4 W16 O58 -147.1(4) 1_455 .
O8W K4 W16 K9 162.6(12) 1_455 2_666
O5W K4 W16 K9 -67.2(4) . 2_666
O61 K4 W16 K9 -122.0(7) . 2_666
O50 K4 W16 K9 74.1(3) 1_455 2_666
O4W K4 W16 K9 136.9(3) . 2_666
O24 K4 W16 K9 -131.5(3) . 2_666
O56 K4 W16 K9 9.2(3) 2_666 2_666
K9 K4 W16 K9 -89.24(12) . 2_666
K10 K4 W16 K9 -150.12(13) . 2_666
K3 K4 W16 K9 44.97(12) . 2_666
K1 K4 W16 K9 59.8(3) 1_455 2_666
O8W K4 W16 K10 -47.2(12) 1_455 .
O5W K4 W16 K10 82.9(4) . .
O61 K4 W16 K10 28.1(7) . .
O50 K4 W16 K10 -135.8(3) 1_455 .
O4W K4 W16 K10 -73.0(3) . .
O24 K4 W16 K10 18.6(3) . .
O56 K4 W16 K10 159.3(3) 2_666 .
K9 K4 W16 K10 60.89(14) . .
K3 K4 W16 K10 -164.90(14) . .
K1 K4 W16 K10 -150.1(3) 1_455 .
Pd1 O36 W17 O63 139.2(11) . .
Pd1 O36 W17 O62 -119.3(11) . .
Pd1 O36 W17 O64 38.6(11) . .
Pd1 O36 W17 O46 -39(2) . .
Pd1 O36 W17 O65 -34.8(10) . .
Pd1 O36 W17 K5 50.9(13) . .
W16 O62 W17 O63 -143.4(18) . .
W16 O62 W17 O36 115.3(19) . .
W16 O62 W17 O64 8(3) . .
W16 O62 W17 O46 -48.0(18) . .
W16 O62 W17 O65 33.6(18) . .
W16 O62 W17 K5 -56(2) . .
W18 O64 W17 O63 -169.5(7) . .
K5 O64 W17 O63 67.4(6) . .
W18 O64 W17 O36 -68.7(7) . .
K5 O64 W17 O36 168.3(5) . .
W18 O64 W17 O62 39.0(15) . .
K5 O64 W17 O62 -84.0(12) . .
W18 O64 W17 O46 94.8(7) . .
K5 O64 W17 O46 -28.2(4) . .
W18 O64 W17 O65 12.4(6) . .
K5 O64 W17 O65 -110.6(5) . .
W18 O64 W17 K5 123.1(8) . .
W12 O46 W17 O63 123.6(12) . .
K5 O46 W17 O63 -71.2(5) . .
W12 O46 W17 O36 -58(2) . .
K5 O46 W17 O36 107.1(16) . .
W12 O46 W17 O62 23.8(11) . .
K5 O46 W17 O62 -171.0(5) . .
W12 O46 W17 O64 -137.1(12) . .
K5 O46 W17 O64 28.2(4) . .
W12 O46 W17 O65 -62.4(11) . .
K5 O46 W17 O65 102.8(4) . .
W12 O46 W17 K5 -165.2(14) . .
P2 O65 W17 O63 117(4) . .
W18 O65 W17 O63 -27(5) . .
P2 O65 W17 O36 -130.4(8) . .
W18 O65 W17 O36 86.1(5) . .
P2 O65 W17 O62 -35.1(8) . .
W18 O65 W17 O62 -178.6(4) . .
P2 O65 W17 O64 134.7(8) . .
W18 O65 W17 O64 -8.8(4) . .
P2 O65 W17 O46 48.4(8) . .
W18 O65 W17 O46 -95.2(4) . .
P2 O65 W17 K5 92.7(7) . .
W18 O65 W17 K5 -50.8(3) . .
O7 K5 W17 O63 -10.0(5) 1_565 .
O11W K5 W17 O63 172.3(10) . .
O10W K5 W17 O63 -101.3(6) 2_666 .
O46 K5 W17 O63 108.0(6) . .
O64 K5 W17 O63 -113.1(6) . .
O12W K5 W17 O63 65.5(6) . .
O42 K5 W17 O63 134.8(5) . .
O55 K5 W17 O63 -170.6(5) . .
W11 K5 W17 O63 163.7(4) . .
W12 K5 W17 O63 112.5(4) . .
W18 K5 W17 O63 -140.6(4) . .
O7 K5 W17 O36 85.8(6) 1_565 .
O11W K5 W17 O36 -91.9(11) . .
O10W K5 W17 O36 -5.5(7) 2_666 .
O46 K5 W17 O36 -156.2(7) . .
O64 K5 W17 O36 -17.3(7) . .
O12W K5 W17 O36 161.3(7) . .
O42 K5 W17 O36 -129.3(6) . .
O55 K5 W17 O36 -74.8(6) . .
W11 K5 W17 O36 -100.5(6) . .
W12 K5 W17 O36 -151.7(6) . .
W18 K5 W17 O36 -44.8(6) . .
O7 K5 W17 O62 -106.6(5) 1_565 .
O11W K5 W17 O62 75.7(10) . .
O10W K5 W17 O62 162.1(6) 2_666 .
O46 K5 W17 O62 11.4(6) . .
O64 K5 W17 O62 150.3(6) . .
O12W K5 W17 O62 -31.1(6) . .
O42 K5 W17 O62 38.2(5) . .
O55 K5 W17 O62 92.8(5) . .
W11 K5 W17 O62 67.1(5) . .
W12 K5 W17 O62 15.9(4) . .
W18 K5 W17 O62 122.8(4) . .
O7 K5 W17 O64 103.1(6) 1_565 .
O11W K5 W17 O64 -74.6(10) . .
O10W K5 W17 O64 11.8(6) 2_666 .
O46 K5 W17 O64 -138.9(6) . .
O12W K5 W17 O64 178.6(7) . .
O42 K5 W17 O64 -112.0(5) . .
O55 K5 W17 O64 -57.5(5) . .
W11 K5 W17 O64 -83.2(5) . .
W12 K5 W17 O64 -134.4(5) . .
W18 K5 W17 O64 -27.5(5) . .
O7 K5 W17 O46 -118.0(5) 1_565 .
O11W K5 W17 O46 64.3(10) . .
O10W K5 W17 O46 150.7(6) 2_666 .
O64 K5 W17 O46 138.9(6) . .
O12W K5 W17 O46 -42.5(6) . .
O42 K5 W17 O46 26.9(5) . .
O55 K5 W17 O46 81.4(5) . .
W11 K5 W17 O46 55.7(4) . .
W12 K5 W17 O46 4.6(4) . .
W18 K5 W17 O46 111.5(4) . .
O7 K5 W17 O65 167.4(4) 1_565 .
O11W K5 W17 O65 -10.4(10) . .
O10W K5 W17 O65 76.0(5) 2_666 .
O46 K5 W17 O65 -74.7(5) . .
O64 K5 W17 O65 64.2(5) . .
O12W K5 W17 O65 -117.2(5) . .
O42 K5 W17 O65 -47.8(4) . .
O55 K5 W17 O65 6.8(4) . .
W11 K5 W17 O65 -19.0(3) . .
W12 K5 W17 O65 -70.1(3) . .
W18 K5 W17 O65 36.8(3) . .
K2 O66 W18 O35 -161.1(5) . .
K2 O66 W18 O52 -64.4(5) . .
K2 O66 W18 O64 105.3(5) . .
K2 O66 W18 O55 19.7(5) . .
K2 O66 W18 O65 93(4) . .
K2 O66 W18 K11 -115.9(4) . .
K2 O66 W18 K5 64.9(4) . .
Pd1 O35 W18 O66 -140.7(11) . .
K11 O35 W18 O66 78.7(6) . .
Pd1 O35 W18 O52 117.7(11) . .
K11 O35 W18 O52 -22.8(5) . .
Pd1 O35 W18 O64 -40.3(11) . .
K11 O35 W18 O64 179.2(5) . .
Pd1 O35 W18 O55 37(2) . .
K11 O35 W18 O55 -104.0(17) . .
Pd1 O35 W18 O65 32.6(11) . .
K11 O35 W18 O65 -107.9(5) . .
Pd1 O35 W18 K2 -162.1(7) . .
K11 O35 W18 K2 57.3(8) . .
Pd1 O35 W18 K11 140.5(14) . .
Pd1 O35 W18 K5 -50.4(13) . .
K11 O35 W18 K5 169.1(2) . .
W13 O52 W18 O66 127.7(13) . .
K11 O52 W18 O66 -80.3(5) . .
W13 O52 W18 O35 -131.4(13) . .
K11 O52 W18 O35 20.7(5) . .
W13 O52 W18 O64 -26(2) . .
K11 O52 W18 O64 126.5(11) . .
W13 O52 W18 O55 32.6(13) . .
K11 O52 W18 O55 -175.4(4) . .
W13 O52 W18 O65 -49.7(13) . .
K11 O52 W18 O65 102.3(4) . .
W13 O52 W18 K2 87.4(13) . .
K11 O52 W18 K2 -120.6(3) . .
W13 O52 W18 K11 -152.0(15) . .
W13 O52 W18 K5 37.6(15) . .
K11 O52 W18 K5 -170.4(2) . .
W17 O64 W18 O66 169.1(7) . .
K5 O64 W18 O66 -69.2(5) . .
W17 O64 W18 O35 68.8(7) . .
K5 O64 W18 O35 -169.5(5) . .
W17 O64 W18 O52 -37.6(15) . .
K5 O64 W18 O52 84.1(12) . .
W17 O64 W18 O55 -95.5(6) . .
K5 O64 W18 O55 26.2(4) . .
W17 O64 W18 O65 -12.4(5) . .
K5 O64 W18 O65 109.3(5) . .
W17 O64 W18 K2 -145.2(5) . .
K5 O64 W18 K2 -23.5(5) . .
W17 O64 W18 K11 69.6(8) . .
K5 O64 W18 K11 -168.7(2) . .
W17 O64 W18 K5 -121.7(8) . .
W11 O55 W18 O66 -136.8(13) . .
K5 O55 W18 O66 74.9(5) . .
K2 O55 W18 O66 -17.0(5) . .
W11 O55 W18 O35 46(2) . .
K5 O55 W18 O35 -102.4(17) . .
K2 O55 W18 O35 165.7(16) . .
W11 O55 W18 O52 -36.9(12) . .
K5 O55 W18 O52 174.7(5) . .
K2 O55 W18 O52 82.9(4) . .
W11 O55 W18 O64 123.7(13) . .
K5 O55 W18 O64 -24.6(4) . .
K2 O55 W18 O64 -116.5(4) . .
W11 O55 W18 O65 49.8(12) . .
K5 O55 W18 O65 -98.5(4) . .
K2 O55 W18 O65 169.6(4) . .
W11 O55 W18 K2 -119.8(13) . .
K5 O55 W18 K2 91.9(4) . .
W11 O55 W18 K11 -42.2(15) . .
K5 O55 W18 K11 169.5(2) . .
K2 O55 W18 K11 77.6(5) . .
W11 O55 W18 K5 148.3(15) . .
K2 O55 W18 K5 -91.9(4) . .
P2 O65 W18 O66 -122(4) . .
W17 O65 W18 O66 22(4) . .
P2 O65 W18 O35 130.7(8) . .
W17 O65 W18 O35 -85.5(5) . .
P2 O65 W18 O52 35.3(8) . .
W17 O65 W18 O52 179.2(4) . .
P2 O65 W18 O64 -135.1(8) . .
W17 O65 W18 O64 8.8(4) . .
P2 O65 W18 O55 -48.2(7) . .
W17 O65 W18 O55 95.6(4) . .
P2 O65 W18 K2 -36.3(9) . .
W17 O65 W18 K2 107.6(3) . .
P2 O65 W18 K11 86.8(7) . .
W17 O65 W18 K11 -129.4(3) . .
P2 O65 W18 K5 -94.5(7) . .
W17 O65 W18 K5 49.4(3) . .
O11 K2 W18 O66 145.5(8) 1_665 .
O3W K2 W18 O66 -123.9(7) . .
O10W K2 W18 O66 61.0(7) 2_666 .
O30 K2 W18 O66 -66.4(6) 2_665 .
O55 K2 W18 O66 155.6(7) . .
O1 K2 W18 O66 33.5(7) 2_665 .
O6 K2 W18 O66 -32.5(6) 2_665 .
O53 K2 W18 O66 166.6(6) . .
W1 K2 W18 O66 -1.4(6) 2_665 .
W11 K2 W18 O66 169.2(6) . .
O11 K2 W18 O35 176.1(8) 1_665 .
O66 K2 W18 O35 30.6(8) . .
O3W K2 W18 O35 -93.3(7) . .
O10W K2 W18 O35 91.6(7) 2_666 .
O30 K2 W18 O35 -35.8(7) 2_665 .
O55 K2 W18 O35 -173.7(7) . .
O1 K2 W18 O35 64.1(8) 2_665 .
O6 K2 W18 O35 -1.9(7) 2_665 .
O53 K2 W18 O35 -162.7(6) . .
W1 K2 W18 O35 29.3(6) 2_665 .
W11 K2 W18 O35 -160.2(6) . .
O11 K2 W18 O52 -98.7(6) 1_665 .
O66 K2 W18 O52 115.9(6) . .
O3W K2 W18 O52 -8.0(5) . .
O10W K2 W18 O52 176.8(5) 2_666 .
O30 K2 W18 O52 49.5(4) 2_665 .
O55 K2 W18 O52 -88.5(5) . .
O1 K2 W18 O52 149.3(6) 2_665 .
O6 K2 W18 O52 83.3(4) 2_665 .
O53 K2 W18 O52 -77.5(4) . .
W1 K2 W18 O52 114.5(4) 2_665 .
W11 K2 W18 O52 -75.0(3) . .
O11 K2 W18 O64 59.2(6) 1_665 .
O66 K2 W18 O64 -86.3(6) . .
O3W K2 W18 O64 149.8(5) . .
O10W K2 W18 O64 -25.3(5) 2_666 .
O30 K2 W18 O64 -152.7(4) 2_665 .
O55 K2 W18 O64 69.4(5) . .
O1 K2 W18 O64 -52.8(6) 2_665 .
O6 K2 W18 O64 -118.8(4) 2_665 .
O53 K2 W18 O64 80.3(4) . .
W1 K2 W18 O64 -87.6(4) 2_665 .
W11 K2 W18 O64 82.9(3) . .
O11 K2 W18 O55 -10.2(6) 1_665 .
O66 K2 W18 O55 -155.6(7) . .
O3W K2 W18 O55 80.5(5) . .
O10W K2 W18 O55 -94.7(5) 2_666 .
O30 K2 W18 O55 138.0(5) 2_665 .
O1 K2 W18 O55 -122.2(6) 2_665 .
O6 K2 W18 O55 171.8(5) 2_665 .
O53 K2 W18 O55 11.0(4) . .
W1 K2 W18 O55 -157.0(4) 2_665 .
W11 K2 W18 O55 13.5(4) . .
O11 K2 W18 O65 -24.8(7) 1_665 .
O66 K2 W18 O65 -170.3(6) . .
O3W K2 W18 O65 65.8(5) . .
O10W K2 W18 O65 -109.3(5) 2_666 .
O30 K2 W18 O65 123.3(4) 2_665 .
O55 K2 W18 O65 -14.7(5) . .
O1 K2 W18 O65 -136.8(6) 2_665 .
O6 K2 W18 O65 157.1(4) 2_665 .
O53 K2 W18 O65 -3.7(4) . .
W1 K2 W18 O65 -171.7(4) 2_665 .
W11 K2 W18 O65 -1.2(4) . .
O11 K2 W18 K11 -144.3(5) 1_665 .
O66 K2 W18 K11 70.2(6) . .
O3W K2 W18 K11 -53.7(4) . .
O10W K2 W18 K11 131.2(4) 2_666 .
O30 K2 W18 K11 3.8(3) 2_665 .
O55 K2 W18 K11 -134.2(4) . .
O1 K2 W18 K11 103.7(5) 2_665 .
O6 K2 W18 K11 37.7(3) 2_665 .
O53 K2 W18 K11 -123.2(3) . .
W1 K2 W18 K11 68.8(2) 2_665 .
W11 K2 W18 K11 -120.64(15) . .
O11 K2 W18 K5 41.9(5) 1_665 .
O66 K2 W18 K5 -103.6(6) . .
O3W K2 W18 K5 132.5(4) . .
O10W K2 W18 K5 -42.6(4) 2_666 .
O30 K2 W18 K5 -170.0(3) 2_665 .
O55 K2 W18 K5 52.1(4) . .
O1 K2 W18 K5 -70.1(5) 2_665 .
O6 K2 W18 K5 -136.1(3) 2_665 .
O53 K2 W18 K5 63.1(2) . .
W1 K2 W18 K5 -104.91(19) 2_665 .
W11 K2 W18 K5 65.60(9) . .
O17W K11 W18 O66 -22.1(16) . .
O17W K11 W18 O66 -24.8(7) 2_665 .
K12 K11 W18 O66 64.6(5) 2_666 .
O35 K11 W18 O66 -104.9(7) . .
O32 K11 W18 O66 -104.9(5) . .
O16 K11 W18 O66 -129.1(6) . .
O33 K11 W18 O66 157.7(6) . .
O52 K11 W18 O66 104.2(6) . .
O67 K11 W18 O66 128.4(5) . .
K11 K11 W18 O66 -24.1(5) 2_665 .
W19 K11 W18 O66 154.3(4) . .
O17W K11 W18 O35 82.8(17) . .
O17W K11 W18 O35 80.1(8) 2_665 .
K12 K11 W18 O35 169.6(7) 2_666 .
O32 K11 W18 O35 0.0(6) . .
O16 K11 W18 O35 -24.2(7) . .
O33 K11 W18 O35 -97.4(7) . .
O52 K11 W18 O35 -150.9(7) . .
O67 K11 W18 O35 -126.6(6) . .
K11 K11 W18 O35 80.9(6) 2_665 .
W19 K11 W18 O35 -100.8(6) . .
O17W K11 W18 O52 -126.4(17) . .
O17W K11 W18 O52 -129.1(8) 2_665 .
K12 K11 W18 O52 -39.6(5) 2_666 .
O35 K11 W18 O52 150.9(7) . .
O32 K11 W18 O52 150.9(5) . .
O16 K11 W18 O52 126.6(7) . .
O33 K11 W18 O52 53.5(5) . .
O67 K11 W18 O52 24.2(5) . .
K11 K11 W18 O52 -128.3(5) 2_665 .
W19 K11 W18 O52 50.1(4) . .
O17W K11 W18 O64 81.6(17) . .
O17W K11 W18 O64 78.9(8) 2_665 .
K12 K11 W18 O64 168.4(5) 2_666 .
O35 K11 W18 O64 -1.2(8) . .
O32 K11 W18 O64 -1.2(6) . .
O16 K11 W18 O64 -25.4(8) . .
O33 K11 W18 O64 -98.6(6) . .
O52 K11 W18 O64 -152.1(6) . .
O67 K11 W18 O64 -127.8(5) . .
K11 K11 W18 O64 79.7(6) 2_665 .
W19 K11 W18 O64 -102.0(5) . .
O17W K11 W18 O55 -119.8(16) . .
O17W K11 W18 O55 -122.5(7) 2_665 .
K12 K11 W18 O55 -33.0(6) 2_666 .
O35 K11 W18 O55 157.4(7) . .
O32 K11 W18 O55 157.4(5) . .
O16 K11 W18 O55 133.2(6) . .
O33 K11 W18 O55 60.0(6) . .
O52 K11 W18 O55 6.6(6) . .
O67 K11 W18 O55 30.8(5) . .
K11 K11 W18 O55 -121.7(5) 2_665 .
W19 K11 W18 O55 56.6(5) . .
O17W K11 W18 O65 154.6(16) . .
O17W K11 W18 O65 151.8(7) 2_665 .
K12 K11 W18 O65 -118.7(4) 2_666 .
O35 K11 W18 O65 71.8(6) . .
O32 K11 W18 O65 71.8(4) . .
O16 K11 W18 O65 47.5(6) . .
O33 K11 W18 O65 -25.6(5) . .
O52 K11 W18 O65 -79.1(5) . .
O67 K11 W18 O65 -54.9(4) . .
K11 K11 W18 O65 152.6(4) 2_665 .
W19 K11 W18 O65 -29.0(3) . .
O17W K11 W18 K2 -63.8(16) . .
O17W K11 W18 K2 -66.5(6) 2_665 .
K12 K11 W18 K2 23.0(3) 2_666 .
O35 K11 W18 K2 -146.5(5) . .
O32 K11 W18 K2 -146.5(3) . .
O16 K11 W18 K2 -170.8(5) . .
O33 K11 W18 K2 116.1(4) . .
O52 K11 W18 K2 62.6(4) . .
O67 K11 W18 K2 86.8(3) . .
K11 K11 W18 K2 -65.7(3) 2_665 .
W19 K11 W18 K2 112.65(15) . .
O17W K11 W18 K5 -16(2) . .
O17W K11 W18 K5 -19.1(13) 2_665 .
K12 K11 W18 K5 70.4(12) 2_666 .
O35 K11 W18 K5 -99.2(12) . .
O32 K11 W18 K5 -99.2(11) . .
O16 K11 W18 K5 -123.4(10) . .
O33 K11 W18 K5 163.4(9) . .
O52 K11 W18 K5 110.0(11) . .
O67 K11 W18 K5 134.2(10) . .
K11 K11 W18 K5 -18.3(13) 2_665 .
W19 K11 W18 K5 160.0(9) . .
O7 K5 W18 O66 73.2(5) 1_565 .
O11W K5 W18 O66 -61.7(6) . .
O10W K5 W18 O66 1.3(6) 2_666 .
O46 K5 W18 O66 171.1(5) . .
O64 K5 W18 O66 112.1(6) . .
O12W K5 W18 O66 -162.8(10) . .
O42 K5 W18 O66 -133.1(5) . .
O55 K5 W18 O66 -105.0(6) . .
W11 K5 W18 O66 -113.3(4) . .
W12 K5 W18 O66 -164.8(4) . .
W17 K5 W18 O66 140.3(4) . .
O7 K5 W18 O35 -24.2(7) 1_565 .
O11W K5 W18 O35 -159.1(7) . .
O10W K5 W18 O35 -96.1(7) 2_666 .
O46 K5 W18 O35 73.8(6) . .
O64 K5 W18 O35 14.7(7) . .
O12W K5 W18 O35 99.8(10) . .
O42 K5 W18 O35 129.6(6) . .
O55 K5 W18 O35 157.7(7) . .
W11 K5 W18 O35 149.3(5) . .
W12 K5 W18 O35 97.8(5) . .
W17 K5 W18 O35 43.0(5) . .
O7 K5 W18 O52 171.3(5) 1_565 .
O11W K5 W18 O52 36.5(6) . .
O10W K5 W18 O52 99.4(6) 2_666 .
O46 K5 W18 O52 -90.7(5) . .
O64 K5 W18 O52 -149.8(6) . .
O12W K5 W18 O52 -64.7(10) . .
O42 K5 W18 O52 -34.9(5) . .
O55 K5 W18 O52 -6.8(6) . .
W11 K5 W18 O52 -15.2(4) . .
W12 K5 W18 O52 -66.7(4) . .
W17 K5 W18 O52 -121.5(4) . .
O7 K5 W18 O64 -38.9(6) 1_565 .
O11W K5 W18 O64 -173.8(7) . .
O10W K5 W18 O64 -110.8(6) 2_666 .
O46 K5 W18 O64 59.0(5) . .
O12W K5 W18 O64 85.1(10) . .
O42 K5 W18 O64 114.8(5) . .
O55 K5 W18 O64 143.0(6) . .
W11 K5 W18 O64 134.6(5) . .
W12 K5 W18 O64 83.1(5) . .
W17 K5 W18 O64 28.3(5) . .
O7 K5 W18 O55 178.1(6) 1_565 .
O11W K5 W18 O55 43.2(6) . .
O10W K5 W18 O55 106.2(6) 2_666 .
O46 K5 W18 O55 -83.9(5) . .
O64 K5 W18 O55 -143.0(6) . .
O12W K5 W18 O55 -57.9(9) . .
O42 K5 W18 O55 -28.1(5) . .
W11 K5 W18 O55 -8.4(4) . .
W12 K5 W18 O55 -59.9(4) . .
W17 K5 W18 O55 -114.7(4) . .
O7 K5 W18 O65 -103.6(5) 1_565 .
O11W K5 W18 O65 121.5(5) . .
O10W K5 W18 O65 -175.5(5) 2_666 .
O46 K5 W18 O65 -5.7(4) . .
O64 K5 W18 O65 -64.7(5) . .
O12W K5 W18 O65 20.4(9) . .
O42 K5 W18 O65 50.1(4) . .
O55 K5 W18 O65 78.3(5) . .
W11 K5 W18 O65 69.9(3) . .
W12 K5 W18 O65 18.4(3) . .
W17 K5 W18 O65 -36.4(3) . .
O7 K5 W18 K2 116.9(4) 1_565 .
O11W K5 W18 K2 -18.0(4) . .
O10W K5 W18 K2 45.0(4) 2_666 .
O46 K5 W18 K2 -145.2(3) . .
O64 K5 W18 K2 155.8(5) . .
O12W K5 W18 K2 -119.1(9) . .
O42 K5 W18 K2 -89.4(3) . .
O55 K5 W18 K2 -61.3(4) . .
W11 K5 W18 K2 -69.63(9) . .
W12 K5 W18 K2 -121.12(12) . .
W17 K5 W18 K2 -175.95(11) . .
O7 K5 W18 K11 67.4(11) 1_565 .
O11W K5 W18 K11 -67.5(12) . .
O10W K5 W18 K11 -4.5(12) 2_666 .
O46 K5 W18 K11 165.4(11) . .
O64 K5 W18 K11 106.3(11) . .
O12W K5 W18 K11 -168.6(13) . .
O42 K5 W18 K11 -138.9(11) . .
O55 K5 W18 K11 -110.7(11) . .
W11 K5 W18 K11 -119.1(10) . .
W12 K5 W18 K11 -170.6(10) . .
W17 K5 W18 K11 134.6(10) . .
K10 O68 W19 O67 -135.6(14) . .
K10 O68 W19 O33 134.1(14) . .
K10 O68 W19 O69 -45.4(15) . .
K10 O68 W19 O34 44.0(15) . .
K10 O68 W19 O1W -165(72) . .
K10 O68 W19 K11 178.2(15) . .
K10 O68 W19 K1 -0.9(13) . .
W13 O67 W19 O68 68.7(12) . .
K11 O67 W19 O68 -61.6(5) . .
K12 O67 W19 O68 -107.6(7) 2_666 .
W13 O67 W19 O33 168.6(11) . .
K11 O67 W19 O33 38.3(5) . .
K12 O67 W19 O33 -7.7(7) 2_666 .
W13 O67 W19 O69 -30.3(11) . .
K11 O67 W19 O69 -160.6(5) . .
K12 O67 W19 O69 153.4(7) 2_666 .
W13 O67 W19 O34 -110.1(16) . .
K11 O67 W19 O34 119.6(14) . .
K12 O67 W19 O34 73.5(17) 2_666 .
W13 O67 W19 O1W -111.6(11) . .
K11 O67 W19 O1W 118.1(5) . .
K12 O67 W19 O1W 72.0(7) 2_666 .
W13 O67 W19 K11 130.3(12) . .
K12 O67 W19 K11 -46.0(5) 2_666 .
W13 O67 W19 K1 -13.0(14) . .
K11 O67 W19 K1 -143.2(3) . .
K12 O67 W19 K1 170.7(3) 2_666 .
W4 O33 W19 O68 -68.2(10) . .
K11 O33 W19 O68 60.4(5) . .
W4 O33 W19 O67 -168.2(10) . .
K11 O33 W19 O67 -39.6(5) . .
W4 O33 W19 O69 110.3(15) . .
K11 O33 W19 O69 -121.1(13) . .
W4 O33 W19 O34 31.3(10) . .
K11 O33 W19 O34 159.9(5) . .
W4 O33 W19 O1W 112.4(10) . .
K11 O33 W19 O1W -119.0(4) . .
W4 O33 W19 K11 -128.6(11) . .
W4 O33 W19 K1 13.4(13) . .
K11 O33 W19 K1 142.0(3) . .
W14 O69 W19 O68 -71.7(10) . .
K1 O69 W19 O68 64.1(5) . .
W14 O69 W19 O67 28.4(10) . .
K1 O69 W19 O67 164.1(5) . .
W14 O69 W19 O33 109.9(14) . .
K1 O69 W19 O33 -114.4(13) . .
W14 O69 W19 O34 -171.0(10) . .
K1 O69 W19 O34 -35.3(5) . .
W14 O69 W19 O1W 107.7(10) . .
K1 O69 W19 O1W -116.5(4) . .
W14 O69 W19 K11 5.6(13) . .
K1 O69 W19 K11 141.3(3) . .
W14 O69 W19 K1 -135.7(12) . .
W5 O34 W19 O68 71.1(12) . .
K1 O34 W19 O68 -63.9(5) . .
W5 O34 W19 O67 -110.1(16) . .
K1 O34 W19 O67 115.0(14) . .
W5 O34 W19 O33 -28.8(11) . .
K1 O34 W19 O33 -163.7(5) . .
W5 O34 W19 O69 170.0(11) . .
K1 O34 W19 O69 35.0(4) . .
W5 O34 W19 O1W -108.6(11) . .
K1 O34 W19 O1W 116.4(4) . .
W5 O34 W19 K11 -6.8(14) . .
K1 O34 W19 K11 -141.8(3) . .
W5 O34 W19 K1 135.0(13) . .
O17W K11 W19 O68 -137(6) . .
O17W K11 W19 O68 -141(13) 2_665 .
K12 K11 W19 O68 156.8(5) 2_666 .
O35 K11 W19 O68 29.7(5) . .
O32 K11 W19 O68 -29.6(5) . .
O16 K11 W19 O68 -79.9(5) . .
O33 K11 W19 O68 -117.3(6) . .
O52 K11 W19 O68 81.0(5) . .
O67 K11 W19 O68 116.2(6) . .
K11 K11 W19 O68 -138(3) 2_665 .
W18 K11 W19 O68 57.1(4) . .
O17W K11 W19 O67 107(6) . .
O17W K11 W19 O67 103(13) 2_665 .
K12 K11 W19 O67 40.6(5) 2_666 .
O35 K11 W19 O67 -86.5(5) . .
O32 K11 W19 O67 -145.7(6) . .
O16 K11 W19 O67 163.9(5) . .
O33 K11 W19 O67 126.5(6) . .
O52 K11 W19 O67 -35.2(5) . .
K11 K11 W19 O67 106(3) 2_665 .
W18 K11 W19 O67 -59.1(5) . .
O17W K11 W19 O33 -19(6) . .
O17W K11 W19 O33 -24(13) 2_665 .
K12 K11 W19 O33 -85.9(5) 2_666 .
O35 K11 W19 O33 147.0(6) . .
O32 K11 W19 O33 87.8(5) . .
O16 K11 W19 O33 37.5(5) . .
O52 K11 W19 O33 -161.7(5) . .
O67 K11 W19 O33 -126.5(6) . .
K11 K11 W19 O33 -21(3) 2_665 .
W18 K11 W19 O33 174.5(5) . .
O17W K11 W19 O69 137(6) . .
O17W K11 W19 O69 132(13) 2_665 .
K12 K11 W19 O69 69.8(6) 2_666 .
O35 K11 W19 O69 -57.3(6) . .
O32 K11 W19 O69 -116.5(6) . .
O16 K11 W19 O69 -166.8(5) . .
O33 K11 W19 O69 155.7(6) . .
O52 K11 W19 O69 -6.0(6) . .
O67 K11 W19 O69 29.2(7) . .
K11 K11 W19 O69 135(3) 2_665 .
W18 K11 W19 O69 -29.8(5) . .
O17W K11 W19 O34 -48(6) . .
O17W K11 W19 O34 -53(13) 2_665 .
K12 K11 W19 O34 -114.9(6) 2_666 .
O35 K11 W19 O34 117.9(6) . .
O32 K11 W19 O34 58.7(6) . .
O16 K11 W19 O34 8.4(6) . .
O33 K11 W19 O34 -29.1(7) . .
O52 K11 W19 O34 169.3(6) . .
O67 K11 W19 O34 -155.6(7) . .
K11 K11 W19 O34 -50(3) 2_665 .
W18 K11 W19 O34 145.4(5) . .
O17W K11 W19 O1W 44(6) . .
O17W K11 W19 O1W 39(13) 2_665 .
K12 K11 W19 O1W -23.0(4) 2_666 .
O35 K11 W19 O1W -150.1(4) . .
O32 K11 W19 O1W 150.6(4) . .
O16 K11 W19 O1W 100.3(4) . .
O33 K11 W19 O1W 62.9(5) . .
O52 K11 W19 O1W -98.8(4) . .
O67 K11 W19 O1W -63.6(5) . .
K11 K11 W19 O1W 42(3) 2_665 .
W18 K11 W19 O1W -122.7(3) . .
O17W K11 W19 K1 -134(6) . .
O17W K11 W19 K1 -139(13) 2_665 .
K12 K11 W19 K1 158.8(3) 2_666 .
O35 K11 W19 K1 31.7(5) . .
O32 K11 W19 K1 -27.6(5) . .
O16 K11 W19 K1 -77.9(4) . .
O33 K11 W19 K1 -115.3(5) . .
O52 K11 W19 K1 83.0(4) . .
O67 K11 W19 K1 118.2(5) . .
K11 K11 W19 K1 -136(3) 2_665 .
W18 K11 W19 K1 59.1(3) . .
O7W K1 W19 O68 -127.6(6) . .
O21 K1 W19 O68 30.9(5) . .
O13W K1 W19 O68 91.1(15) . .
O59 K1 W19 O68 -32.5(5) . .
O8W K1 W19 O68 172.3(5) . .
O69 K1 W19 O68 -114.3(6) . .
O34 K1 W19 O68 114.7(6) . .
O19 K1 W19 O68 80.2(5) . .
O54 K1 W19 O68 -79.6(5) . .
W6 K1 W19 O68 56.7(4) . .
W15 K1 W19 O68 -56.7(4) . .
O7W K1 W19 O67 -36.3(7) . .
O21 K1 W19 O67 122.2(6) . .
O13W K1 W19 O67 -177.6(15) . .
O59 K1 W19 O67 58.7(6) . .
O8W K1 W19 O67 -96.5(6) . .
O69 K1 W19 O67 -23.0(7) . .
O34 K1 W19 O67 -154.1(7) . .
O19 K1 W19 O67 171.5(6) . .
O54 K1 W19 O67 11.7(6) . .
W6 K1 W19 O67 147.9(5) . .
W15 K1 W19 O67 34.5(5) . .
O7W K1 W19 O33 141.4(7) . .
O21 K1 W19 O33 -60.1(6) . .
O13W K1 W19 O33 0.1(15) . .
O59 K1 W19 O33 -123.5(5) . .
O8W K1 W19 O33 81.3(6) . .
O69 K1 W19 O33 154.7(6) . .
O34 K1 W19 O33 23.7(7) . .
O19 K1 W19 O33 -10.8(5) . .
O54 K1 W19 O33 -170.6(5) . .
W6 K1 W19 O33 -34.3(5) . .
W15 K1 W19 O33 -147.7(5) . .
O7W K1 W19 O69 -13.3(6) . .
O21 K1 W19 O69 145.2(5) . .
O13W K1 W19 O69 -154.6(15) . .
O59 K1 W19 O69 81.8(5) . .
O8W K1 W19 O69 -73.5(5) . .
O34 K1 W19 O69 -131.1(6) . .
O19 K1 W19 O69 -165.5(5) . .
O54 K1 W19 O69 34.7(5) . .
W6 K1 W19 O69 170.9(4) . .
W15 K1 W19 O69 57.6(4) . .
O7W K1 W19 O34 117.8(7) . .
O21 K1 W19 O34 -83.7(5) . .
O13W K1 W19 O34 -23.5(15) . .
O59 K1 W19 O34 -147.2(5) . .
O8W K1 W19 O34 57.6(6) . .
O69 K1 W19 O34 131.1(6) . .
O19 K1 W19 O34 -34.4(5) . .
O54 K1 W19 O34 165.8(5) . .
W6 K1 W19 O34 -58.0(5) . .
W15 K1 W19 O34 -171.4(5) . .
O7W K1 W19 O1W 52.2(6) . .
O21 K1 W19 O1W -149.3(4) . .
O13W K1 W19 O1W -89.0(14) . .
O59 K1 W19 O1W 147.3(4) . .
O8W K1 W19 O1W -7.9(4) . .
O69 K1 W19 O1W 65.5(5) . .
O34 K1 W19 O1W -65.5(6) . .
O19 K1 W19 O1W -100.0(4) . .
O54 K1 W19 O1W 100.2(4) . .
W6 K1 W19 O1W -123.5(3) . .
W15 K1 W19 O1W 123.1(3) . .
O7W K1 W19 K11 -129.6(5) . .
O21 K1 W19 K11 28.9(4) . .
O13W K1 W19 K11 89.1(14) . .
O59 K1 W19 K11 -34.5(4) . .
O8W K1 W19 K11 170.2(4) . .
O69 K1 W19 K11 -116.3(5) . .
O34 K1 W19 K11 112.6(5) . .
O19 K1 W19 K11 78.2(4) . .
O54 K1 W19 K11 -81.6(4) . .
W6 K1 W19 K11 54.6(3) . .
W15 K1 W19 K11 -58.7(3) . .
